data_4106667
loop_
_publ_author_name
'Wenjing Meng'
'Jack K. Clegg'
'John D. Thoburn'
'Jonathan R. Nitschke'

_publ_section_title
;
 Controlling the Transmission of Stereochemical Information through Space
 in Terphenyl-Edged Fe4L6 Cages
;
_journal_name_full 'Journal of the American Chemical Society'
_journal_page_first 13652
_journal_page_last 13660
_journal_paper_doi 10.1021/ja205254s
_journal_volume 133
_journal_year 2011
_chemical_formula_moiety 'C192 H156 N24 Fe4, 8(B F4), 20(C H3 N O2)'
_chemical_formula_sum 'C212 H216 B8 F32 Fe4 N44 O40'
_chemical_formula_weight 4938.16
_chemical_name_systematic
; 
 ? 
;
_space_group_IT_number 14
_symmetry_cell_setting monoclinic
_symmetry_Int_Tables_number 14
_symmetry_space_group_name_Hall '-P 2yn'
_symmetry_space_group_name_H-M 'P 1 21/n 1'
_atom_sites_solution_hydrogens geom
_atom_sites_solution_primary direct
_atom_sites_solution_secondary difmap
_audit_creation_method SHELXL-97
_cell_angle_alpha 90.00
_cell_angle_beta 104.098(2)
_cell_angle_gamma 90.00
_cell_formula_units_Z 8
_cell_length_a 32.3941(19)
_cell_length_b 47.504(3)
_cell_length_c 36.205(2)
_cell_measurement_reflns_used 451629
_cell_measurement_temperature 120(2)
_cell_measurement_theta_max 20.00
_cell_measurement_theta_min 2.91
_cell_volume 54036(6)
_computing_cell_refinement 'DENZO (Otwinowski & Minor, 1997) & COLLECT (Hooft, R.W.W., 1998)'
_computing_data_collection 'COLLECT (Hooft, R.W.W., 1998)'
_computing_data_reduction 'DENZO (Otwinowski & Minor, 1997) & COLLECT (Hooft, R.W.W., 1998)'
_computing_molecular_graphics
;ORTEP-3 (Farrugia, 1997)
WINGX-32 (Farrugia, 1999) 
;
_computing_publication_material 'enCIFer 1.1 (CCDC, 2005)'
_computing_structure_refinement 'SHELXL-97 (Sheldrick, 1997)'
_computing_structure_solution 'SIR-97 (Altomare et al. 1999)'
_diffrn_ambient_temperature 120(2)
_diffrn_detector_area_resol_mean 9.091
_diffrn_measured_fraction_theta_full 0.942
_diffrn_measured_fraction_theta_max 0.942
_diffrn_measurement_device_type 'Bruker-Nonius Roper CCD camera on \k-goniostat'
_diffrn_measurement_method '\f & \w scans'
_diffrn_radiation_monochromator graphite
_diffrn_radiation_source 'Bruker-Nonius FR591 rotating anode'
_diffrn_radiation_type MoK\a
_diffrn_radiation_wavelength 0.71073
_diffrn_reflns_av_R_equivalents 0.1020
_diffrn_reflns_av_sigmaI/netI 0.1103
_diffrn_reflns_limit_h_max 24
_diffrn_reflns_limit_h_min -24
_diffrn_reflns_limit_k_max 36
_diffrn_reflns_limit_k_min -36
_diffrn_reflns_limit_l_max 26
_diffrn_reflns_limit_l_min -27
_diffrn_reflns_number 123856
_diffrn_reflns_theta_full 15.86
_diffrn_reflns_theta_max 15.86
_diffrn_reflns_theta_min 2.88
_exptl_absorpt_coefficient_mu 0.302
_exptl_absorpt_correction_T_max 0.7452
_exptl_absorpt_correction_T_min 0.4904
_exptl_absorpt_correction_type multi-scan
_exptl_absorpt_process_details 'SADABS 2007/2 (Sheldrick, G.M., 2007)'
_exptl_crystal_colour purple
_exptl_crystal_density_diffrn 1.214
_exptl_crystal_description block
_exptl_crystal_F_000 20376
_exptl_crystal_size_max 0.41
_exptl_crystal_size_mid 0.36
_exptl_crystal_size_min 0.16
_refine_diff_density_max 0.398
_refine_diff_density_min -0.345
_refine_diff_density_rms 0.067
_refine_ls_extinction_method none
_refine_ls_goodness_of_fit_ref 1.176
_refine_ls_hydrogen_treatment constr
_refine_ls_matrix_type full
_refine_ls_number_parameters 1066
_refine_ls_number_reflns 24261
_refine_ls_number_restraints 0
_refine_ls_restrained_S_all 1.176
_refine_ls_R_factor_all 0.1809
_refine_ls_R_factor_gt 0.1354
_refine_ls_shift/su_max 0.000
_refine_ls_shift/su_mean 0.000
_refine_ls_structure_factor_coef Fsqd
_refine_ls_weighting_details 'calc w=1/[\s^2^(Fo^2^)+(0.2000P)^2^+0.0000P] where P=(Fo^2^+2Fc^2^)/3'
_refine_ls_weighting_scheme calc
_refine_ls_wR_factor_gt 0.3483
_refine_ls_wR_factor_ref 0.3726
_reflns_number_gt 13465
_reflns_number_total 24261
_reflns_threshold_expression >2sigma(I)
_cod_data_source_file ja205254s_si_002.cif
_cod_data_source_block squeezed
_cod_database_code 4106667

loop_
_symmetry_equiv_pos_as_xyz
'x, y, z'
'-x+1/2, y+1/2, -z+1/2'
'-x, -y, -z'
'x-1/2, -y-1/2, z-1/2'

loop_
_atom_site_label
_atom_site_type_symbol
_atom_site_fract_x
_atom_site_fract_y
_atom_site_fract_z
_atom_site_U_iso_or_equiv
_atom_site_adp_type
_atom_site_occupancy
_atom_site_symmetry_multiplicity
_atom_site_calc_flag
_atom_site_refinement_flags
N1 N 0.2339(4) 0.0589(3) 0.5073(6) 0.220(4) Uiso 1 1 d G
C2 C 0.2231(5) 0.0379(4) 0.5300(4) 0.220(4) Uiso 1 1 d G
H2 H 0.2431 0.0320 0.5525 0.264 Uiso 1 1 calc R
C3 C 0.1830(6) 0.0256(3) 0.5199(5) 0.220(4) Uiso 1 1 d G
H3 H 0.1756 0.0113 0.5354 0.264 Uiso 1 1 calc R
C4 C 0.1537(4) 0.0342(3) 0.4871(5) 0.220(4) Uiso 1 1 d G
H4 H 0.1263 0.0258 0.4801 0.264 Uiso 1 1 calc R
C5 C 0.1646(5) 0.0552(4) 0.4644(4) 0.220(4) Uiso 1 1 d G
H5 H 0.1446 0.0611 0.4419 0.264 Uiso 1 1 calc R
C1 C 0.2047(7) 0.0675(3) 0.4745(5) 0.220(4) Uiso 1 1 d G
C6 C 0.2186(8) 0.0892(5) 0.4520(7) 0.206(9) Uiso 1 1 d .
H6 H 0.2039 0.0947 0.4271 0.247 Uiso 1 1 calc R
C7 C 0.2694(4) 0.1231(2) 0.4520(3) 0.107(5) Uiso 1 1 d G
C8 C 0.2489(3) 0.1483(3) 0.4554(3) 0.155(7) Uiso 1 1 d G
H8 H 0.2272 0.1489 0.4689 0.186 Uiso 1 1 calc R
C9 C 0.2603(3) 0.17275(19) 0.4392(3) 0.114(5) Uiso 1 1 d G
C10 C 0.2921(4) 0.17193(19) 0.4194(3) 0.096(5) Uiso 1 1 d G
C11 C 0.3125(3) 0.1467(3) 0.4159(3) 0.116(6) Uiso 1 1 d G
H11 H 0.3343 0.1461 0.4024 0.139 Uiso 1 1 calc R
C12 C 0.3012(3) 0.12229(18) 0.4322(3) 0.142(6) Uiso 1 1 d G
H12 H 0.3152 0.1050 0.4298 0.170 Uiso 1 1 calc R
C13 C 0.2361(5) 0.2015(3) 0.4433(5) 0.143(6) Uiso 1 1 d .
H13A H 0.2481 0.2168 0.4310 0.214 Uiso 0.50 1 calc PR
H13B H 0.2397 0.2058 0.4703 0.214 Uiso 0.50 1 calc PR
H13C H 0.2058 0.1994 0.4311 0.214 Uiso 0.50 1 calc PR
H13D H 0.2143 0.1979 0.4573 0.214 Uiso 0.50 1 calc PR
H13E H 0.2227 0.2088 0.4179 0.214 Uiso 0.50 1 calc PR
H13F H 0.2566 0.2153 0.4572 0.214 Uiso 0.50 1 calc PR
C14 C 0.3053(3) 0.19640(16) 0.3979(3) 0.099(5) Uiso 1 1 d G
C15 C 0.3463(3) 0.2070(2) 0.4106(2) 0.108(5) Uiso 1 1 d G
H15 H 0.3657 0.1983 0.4314 0.130 Uiso 1 1 calc R
C16 C 0.3589(2) 0.2303(2) 0.3930(3) 0.113(5) Uiso 1 1 d G
H16 H 0.3869 0.2375 0.4017 0.135 Uiso 1 1 calc R
C17 C 0.3305(4) 0.24307(16) 0.3626(3) 0.117(6) Uiso 1 1 d G
C18 C 0.2895(3) 0.2325(2) 0.3498(2) 0.091(5) Uiso 1 1 d G
H18 H 0.2700 0.2412 0.3291 0.110 Uiso 1 1 calc R
C19 C 0.2768(2) 0.2092(2) 0.3675(3) 0.115(5) Uiso 1 1 d G
H19 H 0.2488 0.2019 0.3588 0.137 Uiso 1 1 calc R
C20 C 0.3464(3) 0.26666(18) 0.3423(3) 0.098(5) Uiso 1 1 d G
C21 C 0.3654(3) 0.2905(2) 0.3614(2) 0.075(4) Uiso 1 1 d G
C22 C 0.3802(3) 0.31171(17) 0.3415(3) 0.115(6) Uiso 1 1 d G
H22 H 0.3932 0.3280 0.3545 0.138 Uiso 1 1 calc R
C23 C 0.3762(3) 0.30903(19) 0.3026(3) 0.076(4) Uiso 1 1 d G
C24 C 0.3573(3) 0.2852(2) 0.2835(2) 0.116(5) Uiso 1 1 d G
H24 H 0.3545 0.2833 0.2569 0.140 Uiso 1 1 calc R
C25 C 0.3424(3) 0.26397(17) 0.3034(3) 0.120(6) Uiso 1 1 d G
H25 H 0.3294 0.2477 0.2903 0.144 Uiso 1 1 calc R
C26 C 0.3715(5) 0.2957(3) 0.4015(4) 0.123(6) Uiso 1 1 d .
H26A H 0.3598 0.2800 0.4132 0.184 Uiso 0.50 1 calc PR
H26B H 0.3570 0.3132 0.4053 0.184 Uiso 0.50 1 calc PR
H26C H 0.4020 0.2975 0.4133 0.184 Uiso 0.50 1 calc PR
H26D H 0.3861 0.3138 0.4080 0.184 Uiso 0.50 1 calc PR
H26E H 0.3889 0.2806 0.4159 0.184 Uiso 0.50 1 calc PR
H26F H 0.3438 0.2963 0.4079 0.184 Uiso 0.50 1 calc PR
C27 C 0.4312(5) 0.3297(3) 0.2813(4) 0.127(6) Uiso 1 1 d .
H27 H 0.4489 0.3147 0.2934 0.152 Uiso 1 1 calc R
C28 C 0.4464(5) 0.3529(2) 0.2628(3) 0.145(7) Uiso 1 1 d G
N4 N 0.4130(3) 0.3703(3) 0.2448(3) 0.146(5) Uiso 1 1 d G
C29 C 0.4208(4) 0.3934(2) 0.2240(3) 0.147(7) Uiso 1 1 d G
H29 H 0.3979 0.4052 0.2116 0.176 Uiso 1 1 calc R
C30 C 0.4620(5) 0.3992(2) 0.2212(3) 0.168(7) Uiso 1 1 d G
H30 H 0.4673 0.4150 0.2069 0.202 Uiso 1 1 calc R
C31 C 0.4954(3) 0.3818(3) 0.2392(4) 0.231(10) Uiso 1 1 d G
H31 H 0.5235 0.3858 0.2373 0.277 Uiso 1 1 calc R
C32 C 0.4876(4) 0.3587(3) 0.2601(3) 0.163(7) Uiso 1 1 d G
H32 H 0.5104 0.3469 0.2724 0.195 Uiso 1 1 calc R
C33 C 0.3566(4) 0.06402(19) 0.4876(3) 0.123(6) Uiso 1 1 d G
N5 N 0.3158(4) 0.0553(3) 0.4884(3) 0.146(5) Uiso 1 1 d G
C34 C 0.2991(3) 0.0307(3) 0.4699(4) 0.172(8) Uiso 1 1 d G
H34 H 0.2713 0.0248 0.4704 0.207 Uiso 1 1 calc R
C35 C 0.3232(4) 0.0148(2) 0.4507(3) 0.327(15) Uiso 1 1 d G
H35 H 0.3118 -0.0021 0.4381 0.392 Uiso 1 1 calc R
C36 C 0.3640(4) 0.0234(3) 0.4499(3) 0.151(7) Uiso 1 1 d G
H36 H 0.3804 0.0125 0.4368 0.181 Uiso 1 1 calc R
C37 C 0.3807(3) 0.0481(3) 0.4684(3) 0.123(6) Uiso 1 1 d G
H37 H 0.4085 0.0540 0.4679 0.147 Uiso 1 1 calc R
C38 C 0.3663(6) 0.0899(4) 0.5057(5) 0.158(7) Uiso 1 1 d .
H38 H 0.3911 0.1000 0.5040 0.189 Uiso 1 1 calc R
C39 C 0.3508(3) 0.12657(19) 0.5456(3) 0.124(6) Uiso 1 1 d G
C40 C 0.3511(3) 0.1515(3) 0.5255(2) 0.111(5) Uiso 1 1 d G
H40 H 0.3413 0.1516 0.4985 0.133 Uiso 1 1 calc R
C41 C 0.3657(3) 0.17618(19) 0.5448(3) 0.106(5) Uiso 1 1 d G
C42 C 0.3800(3) 0.17601(19) 0.5843(3) 0.104(5) Uiso 1 1 d G
C43 C 0.3797(3) 0.1511(3) 0.6044(2) 0.109(5) Uiso 1 1 d G
H43 H 0.3895 0.1510 0.6313 0.131 Uiso 1 1 calc R
C44 C 0.3651(3) 0.12639(18) 0.5850(3) 0.122(6) Uiso 1 1 d G
H44 H 0.3649 0.1094 0.5988 0.146 Uiso 1 1 calc R
C45 C 0.3626(5) 0.2039(3) 0.5231(5) 0.151(7) Uiso 1 1 d .
H45A H 0.3519 0.2003 0.4957 0.227 Uiso 0.50 1 calc PR
H45B H 0.3908 0.2126 0.5277 0.227 Uiso 0.50 1 calc PR
H45C H 0.3431 0.2166 0.5318 0.227 Uiso 0.50 1 calc PR
H45D H 0.3720 0.2194 0.5411 0.227 Uiso 0.50 1 calc PR
H45E H 0.3330 0.2071 0.5091 0.227 Uiso 0.50 1 calc PR
H45F H 0.3808 0.2031 0.5050 0.227 Uiso 0.50 1 calc PR
C46 C 0.3982(3) 0.20144(17) 0.6072(3) 0.097(5) Uiso 1 1 d G
C47 C 0.3838(3) 0.2107(2) 0.6382(3) 0.128(6) Uiso 1 1 d G
H47 H 0.3614 0.2010 0.6456 0.154 Uiso 1 1 calc R
C48 C 0.4021(3) 0.2343(2) 0.6586(2) 0.127(6) Uiso 1 1 d G
H48 H 0.3923 0.2406 0.6798 0.153 Uiso 1 1 calc R
C49 C 0.4349(3) 0.24851(16) 0.6479(3) 0.101(5) Uiso 1 1 d G
C50 C 0.4492(3) 0.2392(2) 0.6168(3) 0.124(6) Uiso 1 1 d G
H50 H 0.4716 0.2489 0.6095 0.149 Uiso 1 1 calc R
C51 C 0.4309(4) 0.2157(2) 0.5965(2) 0.144(7) Uiso 1 1 d G
H51 H 0.4407 0.2093 0.5752 0.173 Uiso 1 1 calc R
C52 C 0.4524(3) 0.27457(18) 0.6708(2) 0.087(5) Uiso 1 1 d G
C53 C 0.4289(2) 0.2985(2) 0.6740(3) 0.097(5) Uiso 1 1 d G
C54 C 0.4481(3) 0.32112(18) 0.6959(3) 0.123(6) Uiso 1 1 d G
H54 H 0.4320 0.3375 0.6980 0.148 Uiso 1 1 calc R
C55 C 0.4909(3) 0.31980(17) 0.7147(2) 0.083(5) Uiso 1 1 d G
C56 C 0.5145(2) 0.2959(2) 0.7115(2) 0.090(5) Uiso 1 1 d G
H56 H 0.5438 0.2950 0.7244 0.108 Uiso 1 1 calc R
C57 C 0.4953(3) 0.27324(17) 0.6896(3) 0.117(6) Uiso 1 1 d G
H57 H 0.5114 0.2569 0.6875 0.140 Uiso 1 1 calc R
C58 C 0.3806(5) 0.3011(3) 0.6540(5) 0.145(6) Uiso 1 1 d .
H58A H 0.3713 0.2842 0.6387 0.218 Uiso 0.50 1 calc PR
H58B H 0.3760 0.3177 0.6375 0.218 Uiso 0.50 1 calc PR
H58C H 0.3642 0.3030 0.6733 0.218 Uiso 0.50 1 calc PR
H58D H 0.3697 0.3191 0.6610 0.218 Uiso 0.50 1 calc PR
H58E H 0.3650 0.2856 0.6622 0.218 Uiso 0.50 1 calc PR
H58F H 0.3768 0.3003 0.6263 0.218 Uiso 0.50 1 calc PR
C59 C 0.4968(5) 0.3464(3) 0.7640(5) 0.107(6) Uiso 1 1 d .
H59 H 0.4771 0.3331 0.7693 0.128 Uiso 1 1 calc R
C60 C 0.5132(3) 0.37136(18) 0.7913(3) 0.123(6) Uiso 1 1 d G
N8 N 0.5412(3) 0.3872(2) 0.7761(2) 0.108(4) Uiso 1 1 d G
C61 C 0.5627(3) 0.4098(2) 0.7963(4) 0.131(6) Uiso 1 1 d G
H61 H 0.5818 0.4206 0.7859 0.157 Uiso 1 1 calc R
C62 C 0.5564(4) 0.4166(2) 0.8319(3) 0.204(9) Uiso 1 1 d G
H62 H 0.5712 0.4321 0.8457 0.245 Uiso 1 1 calc R
C63 C 0.5285(4) 0.4008(3) 0.8472(2) 0.174(8) Uiso 1 1 d G
H63 H 0.5241 0.4054 0.8715 0.209 Uiso 1 1 calc R
C64 C 0.5069(3) 0.3782(2) 0.8269(4) 0.130(6) Uiso 1 1 d G
H64 H 0.4878 0.3674 0.8373 0.156 Uiso 1 1 calc R
C65 C 0.3002(3) 0.0712(2) 0.6023(5) 0.132(6) Uiso 1 1 d G
N9 N 0.3095(4) 0.0607(3) 0.5694(3) 0.162(6) Uiso 1 1 d G
C66 C 0.3350(4) 0.0370(3) 0.5711(3) 0.201(9) Uiso 1 1 d G
H66 H 0.3414 0.0299 0.5486 0.241 Uiso 1 1 calc R
C67 C 0.3513(3) 0.0237(2) 0.6059(5) 0.153(7) Uiso 1 1 d G
H67 H 0.3687 0.0075 0.6071 0.184 Uiso 1 1 calc R
C68 C 0.3420(4) 0.0342(3) 0.6388(3) 0.185(8) Uiso 1 1 d G
H68 H 0.3531 0.0251 0.6625 0.222 Uiso 1 1 calc R
C69 C 0.3165(4) 0.0579(3) 0.6370(3) 0.203(9) Uiso 1 1 d G
H69 H 0.3101 0.0650 0.6595 0.243 Uiso 1 1 calc R
C70 C 0.2790(6) 0.1004(4) 0.5919(7) 0.169(8) Uiso 1 1 d .
H70 H 0.2745 0.1140 0.6097 0.203 Uiso 1 1 calc R
C71 C 0.2400(4) 0.1277(2) 0.5489(3) 0.136(6) Uiso 1 1 d G
C72 C 0.2597(3) 0.1535(3) 0.5591(3) 0.142(6) Uiso 1 1 d G
H72 H 0.2892 0.1543 0.5711 0.171 Uiso 1 1 calc R
C73 C 0.2363(5) 0.1783(2) 0.5515(4) 0.184(8) Uiso 1 1 d G
C74 C 0.1931(5) 0.1772(2) 0.5338(4) 0.188(8) Uiso 1 1 d G
C75 C 0.1734(3) 0.1514(3) 0.5237(3) 0.151(7) Uiso 1 1 d G
H75 H 0.1439 0.1507 0.5116 0.181 Uiso 1 1 calc R
C76 C 0.1969(4) 0.1267(2) 0.5312(3) 0.121(6) Uiso 1 1 d G
H76 H 0.1834 0.1090 0.5243 0.146 Uiso 1 1 calc R
C77 C 0.2558(8) 0.2107(5) 0.5664(7) 0.281(13) Uiso 1 1 d .
H77A H 0.2855 0.2090 0.5807 0.421 Uiso 0.50 1 calc PR
H77B H 0.2389 0.2189 0.5828 0.421 Uiso 0.50 1 calc PR
H77C H 0.2541 0.2229 0.5442 0.421 Uiso 0.50 1 calc PR
H77D H 0.2335 0.2249 0.5578 0.421 Uiso 0.50 1 calc PR
H77E H 0.2801 0.2150 0.5557 0.421 Uiso 0.50 1 calc PR
H77F H 0.2650 0.2110 0.5943 0.421 Uiso 0.50 1 calc PR
C78 C 0.1620(3) 0.2043(2) 0.5243(5) 0.167(7) Uiso 1 1 d G
C79 C 0.1618(3) 0.2214(3) 0.5554(3) 0.143(6) Uiso 1 1 d G
H79 H 0.1777 0.2162 0.5801 0.171 Uiso 1 1 calc R
C80 C 0.1382(4) 0.2462(2) 0.5503(3) 0.136(6) Uiso 1 1 d G
H80 H 0.1380 0.2579 0.5715 0.164 Uiso 1 1 calc R
C81 C 0.1149(3) 0.2538(2) 0.5142(4) 0.141(6) Uiso 1 1 d G
C82 C 0.1152(4) 0.2367(3) 0.4831(3) 0.181(8) Uiso 1 1 d G
H82 H 0.0993 0.2419 0.4584 0.217 Uiso 1 1 calc R
C83 C 0.1388(4) 0.2119(3) 0.4881(4) 0.174(8) Uiso 1 1 d G
H83 H 0.1390 0.2002 0.4669 0.208 Uiso 1 1 calc R
C84 C 0.0892(3) 0.2812(2) 0.5081(3) 0.098(5) Uiso 1 1 d G
C85 C 0.0990(3) 0.3039(3) 0.4875(3) 0.129(6) Uiso 1 1 d G
C86 C 0.0746(4) 0.3283(2) 0.4838(3) 0.169(7) Uiso 1 1 d G
H86 H 0.0813 0.3438 0.4697 0.202 Uiso 1 1 calc R
C87 C 0.0404(4) 0.3300(2) 0.5005(3) 0.123(6) Uiso 1 1 d G
C88 C 0.0306(3) 0.3073(3) 0.5211(3) 0.130(6) Uiso 1 1 d G
H88 H 0.0072 0.3085 0.5326 0.156 Uiso 1 1 calc R
C89 C 0.0550(4) 0.2829(2) 0.5249(3) 0.192(8) Uiso 1 1 d G
H89 H 0.0482 0.2674 0.5389 0.230 Uiso 1 1 calc R
C90 C 0.1390(6) 0.3039(4) 0.4687(6) 0.205(9) Uiso 1 1 d .
H90A H 0.1536 0.2857 0.4732 0.308 Uiso 0.50 1 calc PR
H90B H 0.1588 0.3189 0.4801 0.308 Uiso 0.50 1 calc PR
H90C H 0.1291 0.3071 0.4412 0.308 Uiso 0.50 1 calc PR
H90D H 0.1408 0.3222 0.4564 0.308 Uiso 0.50 1 calc PR
H90E H 0.1356 0.2889 0.4496 0.308 Uiso 0.50 1 calc PR
H90F H 0.1652 0.3007 0.4885 0.308 Uiso 0.50 1 calc PR
C91 C -0.0104(6) 0.3615(4) 0.4652(6) 0.155(7) Uiso 1 1 d .
H91 H -0.0147 0.3495 0.4436 0.186 Uiso 1 1 calc R
N12 N -0.0235(3) 0.4033(4) 0.4965(4) 0.177(6) Uiso 1 1 d G
C92 C -0.0409(5) 0.4302(4) 0.4944(5) 0.286(13) Uiso 1 1 d G
H92 H -0.0348 0.4421 0.5162 0.344 Uiso 1 1 calc R
C93 C -0.0671(5) 0.4398(3) 0.4604(7) 0.278(12) Uiso 1 1 d G
H93 H -0.0789 0.4582 0.4590 0.333 Uiso 1 1 calc R
C94 C -0.0759(4) 0.4225(5) 0.4285(4) 0.264(12) Uiso 1 1 d G
H94 H -0.0938 0.4290 0.4053 0.317 Uiso 1 1 calc R
C95 C -0.0586(5) 0.3956(4) 0.4306(4) 0.207(9) Uiso 1 1 d G
C96 C -0.0324(5) 0.3860(2) 0.4646(6) 0.163(7) Uiso 1 1 d G
C97 C 0.3271(3) 0.4185(3) 0.2395(2) 0.159(7) Uiso 1 1 d G
N13 N 0.3277(3) 0.3938(2) 0.2191(4) 0.124(5) Uiso 1 1 d G
C98 C 0.3119(3) 0.3937(2) 0.1798(4) 0.149(7) Uiso 1 1 d G
H98 H 0.3123 0.3768 0.1658 0.179 Uiso 1 1 calc R
C99 C 0.2954(3) 0.4182(3) 0.1609(2) 0.156(7) Uiso 1 1 d G
H99 H 0.2845 0.4181 0.1341 0.187 Uiso 1 1 calc R
C100 C 0.2947(3) 0.4429(2) 0.1814(4) 0.132(6) Uiso 1 1 d G
H100 H 0.2834 0.4596 0.1686 0.158 Uiso 1 1 calc R
C101 C 0.3106(4) 0.4430(2) 0.2207(4) 0.178(8) Uiso 1 1 d G
H101 H 0.3101 0.4599 0.2347 0.214 Uiso 1 1 calc R
C102 C 0.3457(5) 0.4147(4) 0.2785(5) 0.134(6) Uiso 1 1 d .
H102 H 0.3471 0.4290 0.2971 0.161 Uiso 1 1 calc R
C103 C 0.3757(4) 0.38623(17) 0.3292(2) 0.078(4) Uiso 1 1 d G
C104 C 0.3499(2) 0.38544(17) 0.3547(3) 0.097(5) Uiso 1 1 d G
H104 H 0.3199 0.3872 0.3458 0.116 Uiso 1 1 calc R
C105 C 0.3680(4) 0.38207(18) 0.3934(3) 0.134(6) Uiso 1 1 d G
C106 C 0.4119(4) 0.37949(17) 0.4066(2) 0.082(5) Uiso 1 1 d G
C107 C 0.4377(2) 0.38028(17) 0.3810(3) 0.105(5) Uiso 1 1 d G
H107 H 0.4677 0.3785 0.3900 0.126 Uiso 1 1 calc R
C108 C 0.4196(3) 0.38365(17) 0.3423(3) 0.116(6) Uiso 1 1 d G
H108 H 0.4372 0.3842 0.3249 0.139 Uiso 1 1 calc R
C109 C 0.3331(5) 0.3762(3) 0.4191(5) 0.149(7) Uiso 1 1 d .
H10A H 0.3481 0.3736 0.4458 0.224 Uiso 0.50 1 calc PR
H10B H 0.3168 0.3591 0.4098 0.224 Uiso 0.50 1 calc PR
H10C H 0.3137 0.3922 0.4168 0.224 Uiso 0.50 1 calc PR
H10D H 0.3043 0.3764 0.4024 0.224 Uiso 0.50 1 calc PR
H10E H 0.3356 0.3909 0.4385 0.224 Uiso 0.50 1 calc PR
H10F H 0.3387 0.3578 0.4315 0.224 Uiso 0.50 1 calc PR
C110 C 0.4309(3) 0.3753(2) 0.4481(2) 0.082(5) Uiso 1 1 d G
C111 C 0.4268(3) 0.39640(16) 0.4736(3) 0.119(6) Uiso 1 1 d G
H111 H 0.4114 0.4130 0.4646 0.143 Uiso 1 1 calc R
C112 C 0.4454(3) 0.39316(18) 0.5122(3) 0.100(5) Uiso 1 1 d G
H112 H 0.4426 0.4076 0.5296 0.120 Uiso 1 1 calc R
C113 C 0.4681(3) 0.3688(2) 0.52538(19) 0.087(5) Uiso 1 1 d G
C114 C 0.4722(2) 0.34773(16) 0.4999(3) 0.074(4) Uiso 1 1 d G
H114 H 0.4877 0.3311 0.5089 0.089 Uiso 1 1 calc R
C115 C 0.4536(3) 0.35097(18) 0.4613(3) 0.099(5) Uiso 1 1 d G
H115 H 0.4564 0.3365 0.4439 0.119 Uiso 1 1 calc R
C116 C 0.4907(3) 0.3639(2) 0.5669(2) 0.085(5) Uiso 1 1 d G
C117 C 0.4854(2) 0.33979(18) 0.5870(3) 0.077(4) Uiso 1 1 d G
C118 C 0.5075(3) 0.33681(16) 0.6248(3) 0.100(5) Uiso 1 1 d G
H118 H 0.5039 0.3203 0.6385 0.120 Uiso 1 1 calc R
C119 C 0.5348(3) 0.3580(2) 0.6426(2) 0.089(5) Uiso 1 1 d G
C120 C 0.5401(3) 0.38209(18) 0.6226(3) 0.118(6) Uiso 1 1 d G
H120 H 0.5588 0.3966 0.6347 0.141 Uiso 1 1 calc R
C121 C 0.5181(3) 0.38507(16) 0.5847(3) 0.113(5) Uiso 1 1 d G
H121 H 0.5217 0.4016 0.5710 0.136 Uiso 1 1 calc R
C122 C 0.4543(4) 0.3168(3) 0.5665(4) 0.116(5) Uiso 1 1 d .
H12A H 0.4545 0.3009 0.5838 0.174 Uiso 0.50 1 calc PR
H12B H 0.4632 0.3103 0.5439 0.174 Uiso 0.50 1 calc PR
H12C H 0.4255 0.3246 0.5587 0.174 Uiso 0.50 1 calc PR
H12D H 0.4409 0.3230 0.5405 0.174 Uiso 0.50 1 calc PR
H12E H 0.4323 0.3136 0.5804 0.174 Uiso 0.50 1 calc PR
H12F H 0.4700 0.2993 0.5656 0.174 Uiso 0.50 1 calc PR
C123 C 0.5894(4) 0.3352(3) 0.6869(4) 0.102(5) Uiso 1 1 d .
H123 H 0.5951 0.3249 0.6662 0.122 Uiso 1 1 calc R
C124 C 0.6125(3) 0.3303(2) 0.7233(2) 0.080(5) Uiso 1 1 d G
N16 N 0.5978(2) 0.34658(15) 0.7493(3) 0.100(4) Uiso 1 1 d G
C125 C 0.6164(3) 0.34407(18) 0.7880(3) 0.106(5) Uiso 1 1 d G
H125 H 0.6063 0.3552 0.8058 0.128 Uiso 1 1 calc R
C126 C 0.6497(3) 0.3253(2) 0.8007(2) 0.116(6) Uiso 1 1 d G
H126 H 0.6624 0.3236 0.8272 0.139 Uiso 1 1 calc R
C127 C 0.6645(2) 0.30903(17) 0.7747(3) 0.128(6) Uiso 1 1 d G
H127 H 0.6873 0.2962 0.7834 0.153 Uiso 1 1 calc R
C128 C 0.6459(3) 0.31153(18) 0.7360(3) 0.097(5) Uiso 1 1 d G
H128 H 0.6560 0.3004 0.7182 0.117 Uiso 1 1 calc R
C129 C 0.3095(3) 0.3191(2) 0.2008(3) 0.096(5) Uiso 1 1 d G
N17 N 0.3461(4) 0.33504(17) 0.2037(2) 0.115(4) Uiso 1 1 d G
C130 C 0.3726(3) 0.3297(2) 0.1796(3) 0.143(6) Uiso 1 1 d G
H130 H 0.3976 0.3407 0.1816 0.172 Uiso 1 1 calc R
C131 C 0.3625(4) 0.3085(3) 0.1525(3) 0.143(6) Uiso 1 1 d G
H131 H 0.3807 0.3049 0.1360 0.172 Uiso 1 1 calc R
C132 C 0.3259(4) 0.29253(19) 0.1495(3) 0.162(7) Uiso 1 1 d G
H132 H 0.3190 0.2780 0.1310 0.195 Uiso 1 1 calc R
C133 C 0.2994(3) 0.2978(2) 0.1737(3) 0.153(7) Uiso 1 1 d G
H133 H 0.2743 0.2869 0.1717 0.184 Uiso 1 1 calc R
C134 C 0.2855(5) 0.3261(3) 0.2268(4) 0.110(5) Uiso 1 1 d .
H134 H 0.2597 0.3165 0.2267 0.132 Uiso 1 1 calc R
C135 C 0.2751(3) 0.3503(2) 0.2796(3) 0.089(5) Uiso 1 1 d G
C136 C 0.2732(3) 0.33087(16) 0.3078(3) 0.105(5) Uiso 1 1 d G
H136 H 0.2870 0.3132 0.3083 0.126 Uiso 1 1 calc R
C137 C 0.2512(3) 0.3373(2) 0.3352(3) 0.101(5) Uiso 1 1 d G
C138 C 0.2311(3) 0.3632(3) 0.3345(3) 0.127(6) Uiso 1 1 d G
C139 C 0.2329(3) 0.38269(17) 0.3062(3) 0.103(5) Uiso 1 1 d G
H139 H 0.2192 0.4004 0.3057 0.123 Uiso 1 1 calc R
C140 C 0.2549(3) 0.3762(2) 0.2788(3) 0.124(6) Uiso 1 1 d G
H140 H 0.2562 0.3895 0.2595 0.149 Uiso 1 1 calc R
C141 C 0.2528(6) 0.3150(4) 0.3606(5) 0.171(7) Uiso 1 1 d .
H14A H 0.2370 0.3201 0.3796 0.257 Uiso 0.50 1 calc PR
H14B H 0.2825 0.3110 0.3735 0.257 Uiso 0.50 1 calc PR
H14C H 0.2399 0.2983 0.3466 0.257 Uiso 0.50 1 calc PR
H14D H 0.2692 0.2995 0.3535 0.257 Uiso 0.50 1 calc PR
H14E H 0.2238 0.3086 0.3596 0.257 Uiso 0.50 1 calc PR
H14F H 0.2663 0.3213 0.3865 0.257 Uiso 0.50 1 calc PR
C142 C 0.2088(3) 0.3698(2) 0.3634(2) 0.083(5) Uiso 1 1 d G
C143 C 0.2191(3) 0.3940(2) 0.3852(3) 0.138(6) Uiso 1 1 d G
H143 H 0.2413 0.4060 0.3815 0.166 Uiso 1 1 calc R
C144 C 0.1970(4) 0.40081(19) 0.4124(3) 0.128(6) Uiso 1 1 d G
H144 H 0.2041 0.4174 0.4273 0.154 Uiso 1 1 calc R
C145 C 0.1646(3) 0.3833(3) 0.4179(3) 0.157(7) Uiso 1 1 d G
C146 C 0.1543(3) 0.3591(2) 0.3961(3) 0.121(6) Uiso 1 1 d G
H146 H 0.1321 0.3471 0.3998 0.145 Uiso 1 1 calc R
C147 C 0.1764(3) 0.35232(17) 0.3689(3) 0.131(6) Uiso 1 1 d G
H147 H 0.1693 0.3358 0.3540 0.157 Uiso 1 1 calc R
C148 C 0.1382(5) 0.3889(2) 0.4497(4) 0.165(7) Uiso 1 1 d G
C149 C 0.1562(3) 0.3878(2) 0.4887(5) 0.135(6) Uiso 1 1 d G
C150 C 0.1320(5) 0.3945(2) 0.5142(3) 0.165(7) Uiso 1 1 d G
H150 H 0.1443 0.3937 0.5409 0.198 Uiso 1 1 calc R
C151 C 0.0897(4) 0.4025(2) 0.5009(4) 0.130(6) Uiso 1 1 d G
C152 C 0.0716(3) 0.4036(2) 0.4619(5) 0.144(6) Uiso 1 1 d G
H152 H 0.0427 0.4091 0.4528 0.173 Uiso 1 1 calc R
C153 C 0.0959(5) 0.3969(2) 0.4363(3) 0.191(8) Uiso 1 1 d G
H153 H 0.0835 0.3977 0.4097 0.229 Uiso 1 1 calc R
C154 C 0.2088(8) 0.3879(5) 0.5036(8) 0.282(13) Uiso 1 1 d .
H15A H 0.2169 0.3890 0.5315 0.423 Uiso 0.50 1 calc PR
H15B H 0.2203 0.4043 0.4929 0.423 Uiso 0.50 1 calc PR
H15C H 0.2203 0.3706 0.4953 0.423 Uiso 0.50 1 calc PR
H15D H 0.2214 0.3869 0.4817 0.423 Uiso 0.50 1 calc PR
H15E H 0.2181 0.3717 0.5202 0.423 Uiso 0.50 1 calc PR
H15F H 0.2180 0.4053 0.5178 0.423 Uiso 0.50 1 calc PR
C155 C 0.0744(6) 0.4346(5) 0.5423(6) 0.190(8) Uiso 1 1 d .
H155 H 0.0905 0.4490 0.5341 0.227 Uiso 1 1 calc R
C156 C 0.0479(5) 0.4352(5) 0.5736(4) 0.235(4) Uiso 1 1 d G
N20 N 0.0210(6) 0.4129(3) 0.5765(4) 0.235(4) Uiso 1 1 d G
C157 C -0.0014(4) 0.4131(3) 0.6047(6) 0.235(4) Uiso 1 1 d G
H157 H -0.0197 0.3978 0.6067 0.282 Uiso 1 1 calc R
C158 C 0.0031(5) 0.4355(5) 0.6301(4) 0.235(4) Uiso 1 1 d G
H158 H -0.0122 0.4356 0.6494 0.282 Uiso 1 1 calc R
C159 C 0.0300(6) 0.4578(3) 0.6272(5) 0.235(4) Uiso 1 1 d G
H159 H 0.0330 0.4731 0.6445 0.282 Uiso 1 1 calc R
C160 C 0.0524(4) 0.4576(3) 0.5990(6) 0.235(4) Uiso 1 1 d G
H160 H 0.0707 0.4728 0.5970 0.282 Uiso 1 1 calc R
C161 C 0.5609(3) 0.4273(3) 0.7028(3) 0.108(5) Uiso 1 1 d G
N21 N 0.5832(4) 0.40339(18) 0.7183(3) 0.104(4) Uiso 1 1 d G
C162 C 0.6268(4) 0.4049(2) 0.7342(3) 0.135(6) Uiso 1 1 d G
H162 H 0.6420 0.3885 0.7447 0.162 Uiso 1 1 calc R
C163 C 0.6480(3) 0.4304(3) 0.7346(3) 0.193(8) Uiso 1 1 d G
H163 H 0.6778 0.4314 0.7454 0.232 Uiso 1 1 calc R
C164 C 0.6258(5) 0.4543(2) 0.7191(4) 0.208(9) Uiso 1 1 d G
H164 H 0.6403 0.4717 0.7194 0.250 Uiso 1 1 calc R
C165 C 0.5822(5) 0.4528(2) 0.7032(3) 0.165(7) Uiso 1 1 d G
H165 H 0.5670 0.4692 0.6926 0.199 Uiso 1 1 calc R
C166 C 0.5157(5) 0.4228(4) 0.6949(4) 0.129(6) Uiso 1 1 d .
H166 H 0.4954 0.4372 0.6863 0.154 Uiso 1 1 calc R
C167 C 0.4592(2) 0.39542(19) 0.6879(4) 0.099(5) Uiso 1 1 d G
C168 C 0.4409(4) 0.38886(19) 0.6500(3) 0.116(6) Uiso 1 1 d G
H168 H 0.4581 0.3880 0.6322 0.139 Uiso 1 1 calc R
C169 C 0.3975(4) 0.38349(19) 0.6382(2) 0.118(6) Uiso 1 1 d G
C170 C 0.3724(2) 0.3847(2) 0.6643(4) 0.116(6) Uiso 1 1 d G
C171 C 0.3906(4) 0.3912(2) 0.7022(3) 0.171(8) Uiso 1 1 d G
H171 H 0.3735 0.3921 0.7200 0.206 Uiso 1 1 calc R
C172 C 0.4340(4) 0.39661(19) 0.7139(2) 0.116(6) Uiso 1 1 d G
H172 H 0.4465 0.4011 0.7398 0.139 Uiso 1 1 calc R
C173 C 0.3780(6) 0.3738(4) 0.5926(5) 0.178(8) Uiso 1 1 d .
H17A H 0.3473 0.3704 0.5880 0.267 Uiso 0.50 1 calc PR
H17B H 0.3922 0.3566 0.5874 0.267 Uiso 0.50 1 calc PR
H17C H 0.3831 0.3889 0.5757 0.267 Uiso 0.50 1 calc PR
H17D H 0.4011 0.3735 0.5794 0.267 Uiso 0.50 1 calc PR
H17E H 0.3562 0.3873 0.5800 0.267 Uiso 0.50 1 calc PR
H17F H 0.3653 0.3550 0.5917 0.267 Uiso 0.50 1 calc PR
C174 C 0.3233(3) 0.3799(3) 0.6534(4) 0.156(7) Uiso 1 1 d G
C175 C 0.3035(4) 0.3589(3) 0.6695(3) 0.152(7) Uiso 1 1 d G
H175 H 0.3197 0.3477 0.6896 0.182 Uiso 1 1 calc R
C176 C 0.2600(4) 0.3544(2) 0.6564(4) 0.156(7) Uiso 1 1 d G
H176 H 0.2465 0.3401 0.6674 0.188 Uiso 1 1 calc R
C177 C 0.2363(3) 0.3709(3) 0.6271(4) 0.121(6) Uiso 1 1 d G
C178 C 0.2561(5) 0.3919(2) 0.6109(3) 0.181(8) Uiso 1 1 d G
H178 H 0.2399 0.4032 0.5909 0.217 Uiso 1 1 calc R
C179 C 0.2996(5) 0.3964(2) 0.6241(4) 0.205(9) Uiso 1 1 d G
H179 H 0.3132 0.4108 0.6130 0.247 Uiso 1 1 calc R
C180 C 0.1888(3) 0.3668(3) 0.6175(3) 0.137(6) Uiso 1 1 d G
C181 C 0.1704(4) 0.3433(3) 0.5970(3) 0.133(6) Uiso 1 1 d G
C182 C 0.1263(5) 0.3412(2) 0.5851(3) 0.138(6) Uiso 1 1 d G
H182 H 0.1137 0.3252 0.5710 0.165 Uiso 1 1 calc R
C183 C 0.1008(3) 0.3625(3) 0.5937(4) 0.145(7) Uiso 1 1 d G
C184 C 0.1192(5) 0.3859(3) 0.6143(4) 0.262(12) Uiso 1 1 d G
H184 H 0.1017 0.4004 0.6202 0.314 Uiso 1 1 calc R
C185 C 0.1632(5) 0.3880(2) 0.6262(3) 0.216(9) Uiso 1 1 d G
H185 H 0.1758 0.4040 0.6402 0.260 Uiso 1 1 calc R
C186 C 0.2009(14) 0.3107(9) 0.6084(13) 0.49(3) Uiso 1 1 d .
H18A H 0.2309 0.3152 0.6192 0.733 Uiso 0.50 1 calc PR
H18B H 0.1982 0.2996 0.5851 0.733 Uiso 0.50 1 calc PR
H18C H 0.1898 0.2998 0.6269 0.733 Uiso 0.50 1 calc PR
H18D H 0.1817 0.2945 0.6016 0.733 Uiso 0.50 1 calc PR
H18E H 0.2144 0.3102 0.6357 0.733 Uiso 0.50 1 calc PR
H18F H 0.2228 0.3099 0.5939 0.733 Uiso 0.50 1 calc PR
C187 C 0.0372(5) 0.3437(4) 0.5943(5) 0.140(7) Uiso 1 1 d .
H187 H 0.0543 0.3309 0.6117 0.168 Uiso 1 1 calc R
C188 C -0.0104(3) 0.3419(3) 0.5859(4) 0.145(7) Uiso 1 1 d G
N24 N -0.0257(4) 0.3615(2) 0.5572(4) 0.154(5) Uiso 1 1 d G
C189 C -0.0693(5) 0.3643(2) 0.5423(3) 0.177(8) Uiso 1 1 d G
H189 H -0.0797 0.3777 0.5227 0.213 Uiso 1 1 calc R
C190 C -0.0975(3) 0.3477(3) 0.5559(4) 0.173(8) Uiso 1 1 d G
H190 H -0.1273 0.3497 0.5457 0.208 Uiso 1 1 calc R
C191 C -0.0823(5) 0.3282(2) 0.5846(4) 0.181(8) Uiso 1 1 d G
H191 H -0.1016 0.3168 0.5939 0.217 Uiso 1 1 calc R
C192 C -0.0387(5) 0.3253(2) 0.5996(3) 0.183(8) Uiso 1 1 d G
H192 H -0.0282 0.3119 0.6191 0.219 Uiso 1 1 calc R
C193 C 0.4122(3) 0.12466(18) 0.1932(3) 0.108(5) Uiso 1 1 d G
N25 N 0.3827(4) 0.1092(2) 0.2069(2) 0.125(5) Uiso 1 1 d G
C194 C 0.3617(3) 0.0867(2) 0.1859(4) 0.163(7) Uiso 1 1 d G
H194 H 0.3415 0.0761 0.1953 0.195 Uiso 1 1 calc R
C195 C 0.3702(4) 0.07960(19) 0.1513(3) 0.137(6) Uiso 1 1 d G
H195 H 0.3558 0.0642 0.1370 0.165 Uiso 1 1 calc R
C196 C 0.3997(4) 0.0951(3) 0.1376(2) 0.176(8) Uiso 1 1 d G
H196 H 0.4055 0.0902 0.1139 0.211 Uiso 1 1 calc R
C197 C 0.4207(3) 0.1176(2) 0.1585(4) 0.161(7) Uiso 1 1 d G
H197 H 0.4409 0.1281 0.1491 0.194 Uiso 1 1 calc R
C198 C 0.4285(4) 0.1504(3) 0.2125(5) 0.101(5) Uiso 1 1 d .
H198 H 0.4448 0.1643 0.2035 0.121 Uiso 1 1 calc R
C199 C 0.4337(3) 0.17708(16) 0.2679(2) 0.086(5) Uiso 1 1 d G
C200 C 0.4759(3) 0.17652(17) 0.2886(3) 0.099(5) Uiso 1 1 d G
H200 H 0.4925 0.1600 0.2887 0.118 Uiso 1 1 calc R
C201 C 0.4938(2) 0.2001(2) 0.3091(3) 0.142(6) Uiso 1 1 d G
C202 C 0.4695(3) 0.22422(18) 0.3089(2) 0.083(5) Uiso 1 1 d G
C203 C 0.4273(3) 0.22477(16) 0.2883(3) 0.088(5) Uiso 1 1 d G
H203 H 0.4106 0.2413 0.2882 0.106 Uiso 1 1 calc R
C204 C 0.4094(2) 0.2012(2) 0.2677(2) 0.095(5) Uiso 1 1 d G
H204 H 0.3805 0.2016 0.2536 0.114 Uiso 1 1 calc R
C205 C 0.5394(6) 0.1950(4) 0.3295(5) 0.191(8) Uiso 1 1 d .
H20A H 0.5510 0.2120 0.3437 0.286 Uiso 0.50 1 calc PR
H20B H 0.5559 0.1906 0.3110 0.286 Uiso 0.50 1 calc PR
H20C H 0.5410 0.1792 0.3473 0.286 Uiso 0.50 1 calc PR
H20D H 0.5476 0.1759 0.3243 0.286 Uiso 0.50 1 calc PR
H20E H 0.5427 0.1973 0.3570 0.286 Uiso 0.50 1 calc PR
H20F H 0.5577 0.2086 0.3207 0.286 Uiso 0.50 1 calc PR
C206 C 0.4878(3) 0.24996(15) 0.3304(3) 0.090(5) Uiso 1 1 d G
C207 C 0.5208(3) 0.2654(2) 0.3218(2) 0.115(6) Uiso 1 1 d G
H207 H 0.5330 0.2595 0.3017 0.138 Uiso 1 1 calc R
C208 C 0.5359(2) 0.28942(19) 0.3426(3) 0.096(5) Uiso 1 1 d G
H208 H 0.5584 0.3000 0.3368 0.116 Uiso 1 1 calc R
C209 C 0.5181(3) 0.29802(15) 0.3720(3) 0.075(4) Uiso 1 1 d G
C210 C 0.4851(3) 0.2826(2) 0.3806(2) 0.110(5) Uiso 1 1 d G
H210 H 0.4729 0.2885 0.4007 0.132 Uiso 1 1 calc R
C211 C 0.4700(2) 0.25856(18) 0.3598(3) 0.088(5) Uiso 1 1 d G
H211 H 0.4475 0.2480 0.3656 0.105 Uiso 1 1 calc R
C212 C 0.5351(3) 0.32530(17) 0.3936(3) 0.099(5) Uiso 1 1 d G
C213 C 0.5505(3) 0.32521(18) 0.4329(3) 0.090(5) Uiso 1 1 d G
C214 C 0.5644(3) 0.3501(3) 0.4521(2) 0.133(6) Uiso 1 1 d G
H214 H 0.5749 0.3501 0.4790 0.160 Uiso 1 1 calc R
C215 C 0.5627(3) 0.37517(18) 0.4319(3) 0.087(5) Uiso 1 1 d G
C216 C 0.5473(3) 0.37526(17) 0.3925(3) 0.125(6) Uiso 1 1 d G
H216 H 0.5462 0.3924 0.3787 0.149 Uiso 1 1 calc R
C217 C 0.5335(3) 0.3503(2) 0.3734(2) 0.087(5) Uiso 1 1 d G
H217 H 0.5229 0.3504 0.3465 0.104 Uiso 1 1 calc R
C218 C 0.5528(5) 0.3002(3) 0.4584(4) 0.125(6) Uiso 1 1 d .
H21A H 0.5443 0.2833 0.4429 0.188 Uiso 0.50 1 calc PR
H21B H 0.5336 0.3030 0.4752 0.188 Uiso 0.50 1 calc PR
H21C H 0.5820 0.2979 0.4738 0.188 Uiso 0.50 1 calc PR
H21D H 0.5623 0.3062 0.4851 0.188 Uiso 0.50 1 calc PR
H21E H 0.5730 0.2865 0.4527 0.188 Uiso 0.50 1 calc PR
H21F H 0.5246 0.2915 0.4542 0.188 Uiso 0.50 1 calc PR
C219 C 0.5475(5) 0.4117(3) 0.4679(4) 0.103(5) Uiso 1 1 d .
H219 H 0.5228 0.4013 0.4689 0.123 Uiso 1 1 calc R
C220 C 0.5571(4) 0.43910(17) 0.4858(3) 0.111(5) Uiso 1 1 d G
N28 N 0.5962(3) 0.4488(2) 0.4818(3) 0.126(5) Uiso 1 1 d G
C221 C 0.6124(3) 0.4742(2) 0.4985(3) 0.187(8) Uiso 1 1 d G
H221 H 0.6391 0.4809 0.4958 0.224 Uiso 1 1 calc R
C222 C 0.5893(4) 0.48980(17) 0.5190(3) 0.150(7) Uiso 1 1 d G
H222 H 0.6004 0.5071 0.5304 0.180 Uiso 1 1 calc R
C223 C 0.5502(4) 0.4801(2) 0.5230(3) 0.124(6) Uiso 1 1 d G
H223 H 0.5344 0.4907 0.5371 0.148 Uiso 1 1 calc R
C224 C 0.5341(3) 0.4547(2) 0.5064(3) 0.123(6) Uiso 1 1 d G
H224 H 0.5073 0.4480 0.5091 0.148 Uiso 1 1 calc R
C226 C 0.3578(4) 0.0713(5) 0.2754(4) 0.220(4) Uiso 1 1 d G
N29 N 0.3353(6) 0.0949(3) 0.2589(4) 0.220(4) Uiso 1 1 d G
C227 C 0.2911(6) 0.0943(3) 0.2477(4) 0.220(4) Uiso 1 1 d G
H227 H 0.2758 0.1104 0.2364 0.263 Uiso 1 1 calc R
C228 C 0.2694(4) 0.0700(4) 0.2532(4) 0.220(4) Uiso 1 1 d G
H228 H 0.2392 0.0695 0.2455 0.263 Uiso 1 1 calc R
C229 C 0.2918(6) 0.0464(3) 0.2697(4) 0.220(4) Uiso 1 1 d G
H229 H 0.2770 0.0298 0.2734 0.263 Uiso 1 1 calc R
C230 C 0.3360(6) 0.0471(3) 0.2808(4) 0.220(4) Uiso 1 1 d G
H230 H 0.3514 0.0309 0.2921 0.263 Uiso 1 1 calc R
C231 C 0.4046(5) 0.0751(4) 0.2974(5) 0.136(6) Uiso 1 1 d .
H231 H 0.4213 0.0632 0.3162 0.163 Uiso 1 1 calc R
C232 C 0.4627(2) 0.10444(17) 0.2961(3) 0.080(4) Uiso 1 1 d G
C233 C 0.4809(3) 0.10993(18) 0.3344(3) 0.112(5) Uiso 1 1 d G
H233 H 0.4636 0.1105 0.3521 0.135 Uiso 1 1 calc R
C234 C 0.5245(4) 0.11457(18) 0.3466(2) 0.112(5) Uiso 1 1 d G
C235 C 0.5498(2) 0.11373(18) 0.3206(3) 0.090(5) Uiso 1 1 d G
C236 C 0.5316(3) 0.10824(18) 0.2824(3) 0.112(5) Uiso 1 1 d G
H236 H 0.5489 0.1077 0.2647 0.135 Uiso 1 1 calc R
C237 C 0.4880(3) 0.10360(17) 0.2702(2) 0.093(5) Uiso 1 1 d G
H237 H 0.4755 0.0998 0.2441 0.111 Uiso 1 1 calc R
C238 C 0.5431(5) 0.1191(3) 0.3892(4) 0.135(6) Uiso 1 1 d .
H23A H 0.5737 0.1227 0.3939 0.203 Uiso 0.50 1 calc PR
H23B H 0.5384 0.1022 0.4032 0.203 Uiso 0.50 1 calc PR
H23C H 0.5291 0.1352 0.3979 0.203 Uiso 0.50 1 calc PR
H23D H 0.5205 0.1174 0.4027 0.203 Uiso 0.50 1 calc PR
H23E H 0.5558 0.1379 0.3935 0.203 Uiso 0.50 1 calc PR
H23F H 0.5651 0.1049 0.3988 0.203 Uiso 0.50 1 calc PR
C239 C 0.5978(2) 0.1193(2) 0.3340(3) 0.082(4) Uiso 1 1 d G
C240 C 0.6243(4) 0.10170(18) 0.3601(3) 0.146(7) Uiso 1 1 d G
H240 H 0.6125 0.0864 0.3711 0.176 Uiso 1 1 calc R
C241 C 0.6679(4) 0.1064(2) 0.3702(3) 0.157(7) Uiso 1 1 d G
H241 H 0.6860 0.0944 0.3881 0.188 Uiso 1 1 calc R
C242 C 0.6851(2) 0.1288(2) 0.3542(3) 0.116(6) Uiso 1 1 d G
C243 C 0.6587(4) 0.14636(18) 0.3280(3) 0.112(5) Uiso 1 1 d G
H243 H 0.6705 0.1616 0.3171 0.134 Uiso 1 1 calc R
C244 C 0.6151(3) 0.1416(2) 0.3180(2) 0.134(6) Uiso 1 1 d G
H244 H 0.5970 0.1537 0.3001 0.161 Uiso 1 1 calc R
C245 C 0.7323(3) 0.1328(3) 0.3655(3) 0.106(5) Uiso 1 1 d G
C246 C 0.7499(4) 0.1576(2) 0.3826(3) 0.155(7) Uiso 1 1 d G
C247 C 0.7938(4) 0.16125(19) 0.3924(3) 0.115(6) Uiso 1 1 d G
H247 H 0.8058 0.1782 0.4041 0.138 Uiso 1 1 calc R
C248 C 0.8201(3) 0.1400(3) 0.3851(3) 0.120(6) Uiso 1 1 d G
C249 C 0.8026(4) 0.1151(2) 0.3679(3) 0.149(7) Uiso 1 1 d G
H249 H 0.8206 0.1006 0.3629 0.179 Uiso 1 1 calc R
C250 C 0.7587(4) 0.1115(2) 0.3582(3) 0.138(6) Uiso 1 1 d G
H250 H 0.7467 0.0945 0.3464 0.166 Uiso 1 1 calc R
C251 C 0.7227(7) 0.1865(5) 0.3961(7) 0.253(11) Uiso 1 1 d .
H25A H 0.6920 0.1835 0.3872 0.379 Uiso 0.50 1 calc PR
H25B H 0.7308 0.2037 0.3848 0.379 Uiso 0.50 1 calc PR
H25C H 0.7303 0.1882 0.4239 0.379 Uiso 0.50 1 calc PR
H25D H 0.7434 0.2001 0.4101 0.379 Uiso 0.50 1 calc PR
H25E H 0.7046 0.1799 0.4125 0.379 Uiso 0.50 1 calc PR
H25F H 0.7050 0.1954 0.3733 0.379 Uiso 0.50 1 calc PR
C252 C 0.8826(5) 0.1591(3) 0.3801(5) 0.128(6) Uiso 1 1 d .
H252 H 0.8649 0.1673 0.3579 0.154 Uiso 1 1 calc R
C253 C 0.9290(3) 0.1655(3) 0.3913(3) 0.126(6) Uiso 1 1 d G
N32 N 0.9473(4) 0.1469(2) 0.4203(3) 0.122(5) Uiso 1 1 d G
C254 C 0.9912(4) 0.1460(2) 0.4341(3) 0.167(7) Uiso 1 1 d G
H254 H 1.0037 0.1333 0.4539 0.201 Uiso 1 1 calc R
C255 C 1.0170(3) 0.1637(3) 0.4188(4) 0.151(7) Uiso 1 1 d G
H255 H 1.0470 0.1631 0.4282 0.181 Uiso 1 1 calc R
C256 C 0.9987(4) 0.1823(2) 0.3898(4) 0.176(8) Uiso 1 1 d G
H256 H 1.0163 0.1944 0.3794 0.211 Uiso 1 1 calc R
C257 C 0.9548(5) 0.1832(2) 0.3760(3) 0.174(8) Uiso 1 1 d G
H257 H 0.9423 0.1959 0.3562 0.209 Uiso 1 1 calc R
C259 C 0.3117(3) 0.1677(2) 0.2545(2) 0.090(5) Uiso 1 1 d G
N33 N 0.3265(2) 0.15143(17) 0.2286(4) 0.121(4) Uiso 1 1 d G
C260 C 0.3081(3) 0.15401(19) 0.1898(3) 0.132(6) Uiso 1 1 d G
H260 H 0.3182 0.1429 0.1720 0.159 Uiso 1 1 calc R
C261 C 0.2749(3) 0.1729(2) 0.1770(2) 0.139(6) Uiso 1 1 d G
H261 H 0.2623 0.1746 0.1505 0.167 Uiso 1 1 calc R
C262 C 0.2601(3) 0.18917(18) 0.2030(4) 0.118(6) Uiso 1 1 d G
H262 H 0.2374 0.2021 0.1942 0.141 Uiso 1 1 calc R
C263 C 0.2785(3) 0.18660(19) 0.2417(3) 0.125(6) Uiso 1 1 d G
H263 H 0.2684 0.1977 0.2595 0.150 Uiso 1 1 calc R
C264 C 0.3337(4) 0.1623(3) 0.2908(4) 0.094(5) Uiso 1 1 d .
H264 H 0.3257 0.1713 0.3114 0.113 Uiso 1 1 calc R
C265 C 0.3855(2) 0.1414(2) 0.33811(19) 0.058(4) Uiso 1 1 d G
C266 C 0.4116(3) 0.16321(15) 0.3558(3) 0.086(5) Uiso 1 1 d G
H266 H 0.4140 0.1799 0.3421 0.103 Uiso 1 1 calc R
C267 C 0.4341(3) 0.16052(19) 0.3936(3) 0.100(5) Uiso 1 1 d G
C268 C 0.4306(3) 0.1360(2) 0.4136(2) 0.107(5) Uiso 1 1 d G
C269 C 0.4046(3) 0.11424(17) 0.3959(3) 0.104(5) Uiso 1 1 d G
H269 H 0.4022 0.0975 0.4096 0.125 Uiso 1 1 calc R
C270 C 0.3820(2) 0.11693(16) 0.3582(3) 0.089(5) Uiso 1 1 d G
H270 H 0.3642 0.1020 0.3460 0.107 Uiso 1 1 calc R
C271 C 0.4635(5) 0.1865(3) 0.4083(4) 0.135(6) Uiso 1 1 d .
H27A H 0.4779 0.1837 0.4352 0.203 Uiso 0.50 1 calc PR
H27B H 0.4462 0.2036 0.4056 0.203 Uiso 0.50 1 calc PR
H27C H 0.4848 0.1884 0.3934 0.203 Uiso 0.50 1 calc PR
H27D H 0.4614 0.2001 0.3876 0.203 Uiso 0.50 1 calc PR
H27E H 0.4931 0.1802 0.4172 0.203 Uiso 0.50 1 calc PR
H27F H 0.4544 0.1954 0.4295 0.203 Uiso 0.50 1 calc PR
C272 C 0.4475(3) 0.1336(2) 0.4557(2) 0.104(5) Uiso 1 1 d G
C273 C 0.4728(3) 0.11011(19) 0.4680(3) 0.093(5) Uiso 1 1 d G
H273 H 0.4764 0.0962 0.4502 0.112 Uiso 1 1 calc R
C274 C 0.4928(3) 0.10701(17) 0.5064(3) 0.107(5) Uiso 1 1 d G
H274 H 0.5101 0.0910 0.5148 0.129 Uiso 1 1 calc R
C275 C 0.4876(3) 0.1274(2) 0.5325(2) 0.100(5) Uiso 1 1 d G
C276 C 0.4623(3) 0.15081(19) 0.5202(3) 0.125(6) Uiso 1 1 d G
H276 H 0.4587 0.1647 0.5380 0.150 Uiso 1 1 calc R
C277 C 0.4423(3) 0.15391(18) 0.4818(3) 0.129(6) Uiso 1 1 d G
H277 H 0.4250 0.1699 0.4734 0.155 Uiso 1 1 calc R
C278 C 0.5099(4) 0.12414(19) 0.5748(2) 0.118(6) Uiso 1 1 d G
C279 C 0.5539(4) 0.12283(19) 0.5877(3) 0.132(6) Uiso 1 1 d G
C280 C 0.5726(2) 0.12090(18) 0.6265(4) 0.100(5) Uiso 1 1 d G
H280 H 0.6026 0.1200 0.6353 0.119 Uiso 1 1 calc R
C281 C 0.5471(4) 0.12028(19) 0.6524(2) 0.127(6) Uiso 1 1 d G
C282 C 0.5031(4) 0.12159(18) 0.6395(3) 0.122(6) Uiso 1 1 d G
H282 H 0.4858 0.1212 0.6572 0.147 Uiso 1 1 calc R
C283 C 0.4845(2) 0.12352(17) 0.6007(4) 0.096(5) Uiso 1 1 d G
H283 H 0.4544 0.1244 0.5918 0.115 Uiso 1 1 calc R
C284 C 0.5822(5) 0.1249(3) 0.5629(4) 0.137(6) Uiso 1 1 d .
H28A H 0.5656 0.1257 0.5364 0.206 Uiso 0.50 1 calc PR
H28B H 0.6010 0.1084 0.5664 0.206 Uiso 0.50 1 calc PR
H28C H 0.5994 0.1420 0.5690 0.206 Uiso 0.50 1 calc PR
H28D H 0.6117 0.1251 0.5781 0.206 Uiso 0.50 1 calc PR
H28E H 0.5764 0.1424 0.5481 0.206 Uiso 0.50 1 calc PR
H28F H 0.5779 0.1088 0.5456 0.206 Uiso 0.50 1 calc PR
C285 C 0.5783(5) 0.0896(4) 0.7024(5) 0.123(6) Uiso 1 1 d .
H285 H 0.5779 0.0752 0.6841 0.147 Uiso 1 1 calc R
C286 C 0.5947(3) 0.0872(3) 0.7412(2) 0.115(6) Uiso 1 1 d G
N36 N 0.5932(3) 0.11155(19) 0.7622(3) 0.111(4) Uiso 1 1 d G
C287 C 0.6077(3) 0.1111(2) 0.8016(3) 0.144(6) Uiso 1 1 d G
H287 H 0.6066 0.1277 0.8160 0.173 Uiso 1 1 calc R
C288 C 0.6237(3) 0.0863(3) 0.8201(2) 0.142(6) Uiso 1 1 d G
H288 H 0.6336 0.0860 0.8471 0.171 Uiso 1 1 calc R
C289 C 0.6253(3) 0.0620(2) 0.7991(4) 0.158(7) Uiso 1 1 d G
H289 H 0.6363 0.0451 0.8118 0.190 Uiso 1 1 calc R
C290 C 0.6108(3) 0.06246(19) 0.7597(4) 0.147(7) Uiso 1 1 d G
H290 H 0.6119 0.0458 0.7454 0.176 Uiso 1 1 calc R
C291 C 0.6127(3) 0.4285(2) 0.3745(5) 0.139(6) Uiso 1 1 d G
N37 N 0.6010(4) 0.4425(3) 0.4042(3) 0.125(5) Uiso 1 1 d G
C292 C 0.5715(4) 0.4642(2) 0.3964(4) 0.185(8) Uiso 1 1 d G
H292 H 0.5635 0.4738 0.4166 0.221 Uiso 1 1 calc R
C293 C 0.5536(3) 0.4720(2) 0.3589(5) 0.165(7) Uiso 1 1 d G
H293 H 0.5334 0.4869 0.3535 0.198 Uiso 1 1 calc R
C294 C 0.5652(5) 0.4580(3) 0.3292(3) 0.281(13) Uiso 1 1 d G
H294 H 0.5530 0.4634 0.3036 0.337 Uiso 1 1 calc R
C295 C 0.5948(5) 0.4363(3) 0.3370(4) 0.217(9) Uiso 1 1 d G
H295 H 0.6027 0.4267 0.3168 0.260 Uiso 1 1 calc R
C296 C 0.6356(4) 0.4031(3) 0.3795(5) 0.101(5) Uiso 1 1 d .
H296 H 0.6402 0.3911 0.3599 0.121 Uiso 1 1 calc R
C297 C 0.6734(3) 0.37273(19) 0.4262(3) 0.101(5) Uiso 1 1 d G
C298 C 0.6562(2) 0.3462(2) 0.4162(3) 0.114(6) Uiso 1 1 d G
H298 H 0.6267 0.3442 0.4047 0.137 Uiso 1 1 calc R
C299 C 0.6821(4) 0.32252(17) 0.4231(3) 0.093(5) Uiso 1 1 d G
C300 C 0.7253(3) 0.32539(19) 0.4401(3) 0.102(5) Uiso 1 1 d G
C301 C 0.7425(2) 0.3519(2) 0.4501(3) 0.106(5) Uiso 1 1 d G
H301 H 0.7720 0.3539 0.4616 0.127 Uiso 1 1 calc R
C302 C 0.7165(4) 0.37559(17) 0.4432(3) 0.121(6) Uiso 1 1 d G
H302 H 0.7283 0.3937 0.4500 0.146 Uiso 1 1 calc R
C303 C 0.6560(6) 0.2951(4) 0.4160(6) 0.201(9) Uiso 1 1 d .
H30A H 0.6262 0.2996 0.4039 0.302 Uiso 0.50 1 calc PR
H30B H 0.6576 0.2856 0.4404 0.302 Uiso 0.50 1 calc PR
H30C H 0.6675 0.2828 0.3993 0.302 Uiso 0.50 1 calc PR
H30D H 0.6747 0.2791 0.4251 0.302 Uiso 0.50 1 calc PR
H30E H 0.6433 0.2930 0.3887 0.302 Uiso 0.50 1 calc PR
H30F H 0.6334 0.2959 0.4298 0.302 Uiso 0.50 1 calc PR
C304 C 0.7522(3) 0.29806(17) 0.4495(4) 0.107(5) Uiso 1 1 d G
C305 C 0.7547(3) 0.2803(2) 0.4196(2) 0.119(6) Uiso 1 1 d G
H305 H 0.7393 0.2846 0.3944 0.142 Uiso 1 1 calc R
C306 C 0.7797(3) 0.2562(2) 0.4266(3) 0.111(5) Uiso 1 1 d G
H306 H 0.7814 0.2440 0.4062 0.133 Uiso 1 1 calc R
C307 C 0.8022(3) 0.24983(17) 0.4635(4) 0.106(5) Uiso 1 1 d G
C308 C 0.7996(3) 0.2676(2) 0.4934(2) 0.147(7) Uiso 1 1 d G
H308 H 0.8150 0.2632 0.5186 0.176 Uiso 1 1 calc R
C309 C 0.7747(3) 0.2917(2) 0.4864(3) 0.130(6) Uiso 1 1 d G
H309 H 0.7729 0.3038 0.5068 0.156 Uiso 1 1 calc R
C310 C 0.8309(3) 0.22387(19) 0.4697(3) 0.107(5) Uiso 1 1 d G
C311 C 0.8206(3) 0.2008(3) 0.4893(3) 0.140(6) Uiso 1 1 d G
C312 C 0.8449(4) 0.1763(2) 0.4923(3) 0.116(6) Uiso 1 1 d G
H312 H 0.8379 0.1605 0.5057 0.139 Uiso 1 1 calc R
C313 C 0.8793(3) 0.17501(19) 0.4758(3) 0.110(5) Uiso 1 1 d G
C314 C 0.8895(3) 0.1981(3) 0.4561(3) 0.132(6) Uiso 1 1 d G
H314 H 0.9130 0.1972 0.4448 0.159 Uiso 1 1 calc R
C315 C 0.8653(4) 0.2225(2) 0.4531(3) 0.120(6) Uiso 1 1 d G
H315 H 0.8723 0.2383 0.4397 0.144 Uiso 1 1 calc R
C316 C 0.7881(6) 0.1981(4) 0.5111(6) 0.202(9) Uiso 1 1 d .
H31A H 0.7888 0.1790 0.5215 0.304 Uiso 0.50 1 calc PR
H31B H 0.7600 0.2019 0.4944 0.304 Uiso 0.50 1 calc PR
H31C H 0.7939 0.2118 0.5321 0.304 Uiso 0.50 1 calc PR
H31D H 0.7730 0.2161 0.5105 0.304 Uiso 0.50 1 calc PR
H31E H 0.8018 0.1933 0.5376 0.304 Uiso 0.50 1 calc PR
H31F H 0.7678 0.1833 0.4999 0.304 Uiso 0.50 1 calc PR
C317 C 0.9285(6) 0.1460(4) 0.5110(6) 0.161(7) Uiso 1 1 d .
H317 H 0.9259 0.1572 0.5320 0.193 Uiso 1 1 calc R
C318 C 0.9588(5) 0.1221(2) 0.5134(5) 0.181(8) Uiso 1 1 d G
N40 N 0.9487(4) 0.1052(3) 0.4811(4) 0.159(6) Uiso 1 1 d G
C319 C 0.9736(6) 0.0819(3) 0.4783(4) 0.256(11) Uiso 1 1 d G
H319 H 0.9667 0.0704 0.4562 0.307 Uiso 1 1 calc R
C320 C 1.0086(5) 0.0754(3) 0.5078(6) 0.250(11) Uiso 1 1 d G
H320 H 1.0257 0.0595 0.5059 0.300 Uiso 1 1 calc R
C321 C 1.0187(4) 0.0923(5) 0.5401(5) 0.389(19) Uiso 1 1 d G
H321 H 1.0426 0.0879 0.5603 0.467 Uiso 1 1 calc R
C322 C 0.9938(6) 0.1157(4) 0.5429(4) 0.293(13) Uiso 1 1 d G
H322 H 1.0007 0.1272 0.5650 0.351 Uiso 1 1 calc R
C323 C 0.7080(5) 0.4368(2) 0.4946(3) 0.154(7) Uiso 1 1 d G
N41 N 0.6774(3) 0.4451(2) 0.4625(4) 0.128(5) Uiso 1 1 d G
C324 C 0.6866(4) 0.4659(3) 0.4389(3) 0.170(7) Uiso 1 1 d G
H324 H 0.6657 0.4716 0.4169 0.204 Uiso 1 1 calc R
C325 C 0.7265(5) 0.4786(2) 0.4474(4) 0.191(8) Uiso 1 1 d G
H325 H 0.7329 0.4928 0.4312 0.229 Uiso 1 1 calc R
C326 C 0.7572(3) 0.4703(3) 0.4795(5) 0.245(11) Uiso 1 1 d G
H326 H 0.7845 0.4789 0.4853 0.294 Uiso 1 1 calc R
C327 C 0.7480(4) 0.4494(3) 0.5031(3) 0.217(10) Uiso 1 1 d G
H327 H 0.7689 0.4437 0.5251 0.260 Uiso 1 1 calc R
C328 C 0.6980(5) 0.4158(3) 0.5165(5) 0.126(6) Uiso 1 1 d .
H328 H 0.7147 0.4098 0.5405 0.151 Uiso 1 1 calc R
C329 C 0.6485(3) 0.38121(19) 0.5195(3) 0.095(5) Uiso 1 1 d G
C330 C 0.6680(3) 0.3555(3) 0.5166(3) 0.118(6) Uiso 1 1 d G
H330 H 0.6885 0.3541 0.5019 0.142 Uiso 1 1 calc R
C331 C 0.6575(3) 0.33200(18) 0.5353(3) 0.126(6) Uiso 1 1 d G
C332 C 0.6275(3) 0.33415(18) 0.5568(3) 0.095(5) Uiso 1 1 d G
C333 C 0.6080(3) 0.3598(2) 0.5597(2) 0.103(5) Uiso 1 1 d G
H333 H 0.5875 0.3613 0.5744 0.124 Uiso 1 1 calc R
C334 C 0.6185(3) 0.38336(17) 0.5410(3) 0.107(5) Uiso 1 1 d G
H334 H 0.6051 0.4009 0.5430 0.128 Uiso 1 1 calc R
C335 C 0.6815(5) 0.3018(3) 0.5335(5) 0.157(7) Uiso 1 1 d .
H33A H 0.6694 0.2875 0.5473 0.235 Uiso 0.50 1 calc PR
H33B H 0.7120 0.3038 0.5452 0.235 Uiso 0.50 1 calc PR
H33C H 0.6774 0.2960 0.5069 0.235 Uiso 0.50 1 calc PR
H33D H 0.7031 0.3040 0.5189 0.235 Uiso 0.50 1 calc PR
H33E H 0.6606 0.2877 0.5211 0.235 Uiso 0.50 1 calc PR
H33F H 0.6951 0.2956 0.5594 0.235 Uiso 0.50 1 calc PR
C336 C 0.6160(4) 0.30787(16) 0.5783(3) 0.101(5) Uiso 1 1 d G
C337 C 0.6461(2) 0.2946(2) 0.6070(3) 0.102(5) Uiso 1 1 d G
H337 H 0.6747 0.3013 0.6136 0.123 Uiso 1 1 calc R
C338 C 0.6345(3) 0.27172(19) 0.6261(2) 0.097(5) Uiso 1 1 d G
H338 H 0.6550 0.2627 0.6457 0.117 Uiso 1 1 calc R
C339 C 0.5927(4) 0.26205(16) 0.6165(3) 0.085(5) Uiso 1 1 d G
C340 C 0.5626(2) 0.2753(2) 0.5878(3) 0.141(6) Uiso 1 1 d G
H340 H 0.5341 0.2687 0.5812 0.170 Uiso 1 1 calc R
C341 C 0.5743(3) 0.2982(2) 0.5687(2) 0.138(6) Uiso 1 1 d G
H341 H 0.5537 0.3072 0.5491 0.165 Uiso 1 1 calc R
C342 C 0.5791(3) 0.2378(2) 0.6368(3) 0.123(6) Uiso 1 1 d G
C343 C 0.5561(3) 0.2149(3) 0.6187(2) 0.132(6) Uiso 1 1 d G
C344 C 0.5433(3) 0.19385(19) 0.6402(4) 0.104(5) Uiso 1 1 d G
H344 H 0.5275 0.1782 0.6279 0.125 Uiso 1 1 calc R
C345 C 0.5534(3) 0.19579(19) 0.6797(3) 0.139(6) Uiso 1 1 d G
C346 C 0.5764(3) 0.2187(2) 0.6977(2) 0.109(5) Uiso 1 1 d G
H346 H 0.5834 0.2200 0.7247 0.131 Uiso 1 1 calc R
C347 C 0.5893(3) 0.23974(17) 0.6762(3) 0.085(5) Uiso 1 1 d G
H347 H 0.6050 0.2554 0.6886 0.102 Uiso 1 1 calc R
C348 C 0.5437(5) 0.2111(3) 0.5712(4) 0.131(6) Uiso 1 1 d .
H34A H 0.5551 0.2271 0.5597 0.196 Uiso 0.50 1 calc PR
H34B H 0.5127 0.2104 0.5617 0.196 Uiso 0.50 1 calc PR
H34C H 0.5562 0.1936 0.5646 0.196 Uiso 0.50 1 calc PR
H34D H 0.5276 0.1937 0.5643 0.196 Uiso 0.50 1 calc PR
H34E H 0.5699 0.2103 0.5623 0.196 Uiso 0.50 1 calc PR
H34F H 0.5265 0.2272 0.5594 0.196 Uiso 0.50 1 calc PR
C349 C 0.4958(5) 0.1756(3) 0.7001(4) 0.109(5) Uiso 1 1 d .
H349 H 0.4780 0.1893 0.6849 0.131 Uiso 1 1 calc R
C350 C 0.4812(4) 0.1556(2) 0.7214(3) 0.125(6) Uiso 1 1 d G
N44 N 0.5110(3) 0.1353(3) 0.7377(3) 0.131(5) Uiso 1 1 d G
C351 C 0.4993(4) 0.1129(2) 0.7578(3) 0.170(7) Uiso 1 1 d G
H351 H 0.5197 0.0991 0.7689 0.204 Uiso 1 1 calc R
C352 C 0.4577(5) 0.1109(2) 0.7616(3) 0.182(8) Uiso 1 1 d G
H352 H 0.4497 0.0956 0.7753 0.218 Uiso 1 1 calc R
C353 C 0.4279(3) 0.1312(3) 0.7453(4) 0.180(8) Uiso 1 1 d G
H353 H 0.3995 0.1298 0.7479 0.216 Uiso 1 1 calc R
C354 C 0.4396(4) 0.1535(2) 0.7252(3) 0.169(7) Uiso 1 1 d G
H354 H 0.4192 0.1674 0.7141 0.202 Uiso 1 1 calc R
C355 C 0.8837(4) 0.0690(4) 0.4092(4) 0.144(7) Uiso 1 1 d G
N48 N 0.9059(4) 0.0932(3) 0.4043(4) 0.159(6) Uiso 1 1 d G
C356 C 0.9265(4) 0.0948(3) 0.3749(5) 0.178(8) Uiso 1 1 d G
H356 H 0.9417 0.1113 0.3715 0.214 Uiso 1 1 calc R
C357 C 0.9250(5) 0.0720(5) 0.3503(4) 0.326(15) Uiso 1 1 d G
H357 H 0.9391 0.0731 0.3302 0.391 Uiso 1 1 calc R
C358 C 0.9029(6) 0.0478(3) 0.3552(5) 0.332(15) Uiso 1 1 d G
H358 H 0.9018 0.0323 0.3385 0.398 Uiso 1 1 calc R
C359 C 0.8822(5) 0.0463(3) 0.3847(6) 0.271(12) Uiso 1 1 d G
H359 H 0.8671 0.0298 0.3880 0.325 Uiso 1 1 calc R
C360 C 0.8548(5) 0.0732(3) 0.4349(4) 0.114(6) Uiso 1 1 d .
H360 H 0.8335 0.0605 0.4385 0.137 Uiso 1 1 calc R
C361 C 0.8378(4) 0.10260(19) 0.4803(3) 0.100(5) Uiso 1 1 d G
C362 C 0.7946(4) 0.1085(2) 0.4676(3) 0.117(6) Uiso 1 1 d G
H362 H 0.7817 0.1088 0.4410 0.141 Uiso 1 1 calc R
C363 C 0.7704(3) 0.1140(2) 0.4936(4) 0.123(6) Uiso 1 1 d G
C364 C 0.7894(4) 0.1135(2) 0.5324(4) 0.148(7) Uiso 1 1 d G
C365 C 0.8325(5) 0.1076(2) 0.5452(2) 0.191(8) Uiso 1 1 d G
H365 H 0.8455 0.1073 0.5717 0.229 Uiso 1 1 calc R
C366 C 0.8568(3) 0.1022(2) 0.5192(4) 0.140(6) Uiso 1 1 d G
H366 H 0.8863 0.0981 0.5279 0.168 Uiso 1 1 calc R
C367 C 0.7201(7) 0.1179(4) 0.4745(6) 0.229(10) Uiso 1 1 d .
H36A H 0.7151 0.1172 0.4467 0.344 Uiso 0.50 1 calc PR
H36B H 0.7106 0.1361 0.4822 0.344 Uiso 0.50 1 calc PR
H36C H 0.7042 0.1027 0.4831 0.344 Uiso 0.50 1 calc PR
H36D H 0.7048 0.1201 0.4946 0.344 Uiso 0.50 1 calc PR
H36E H 0.7093 0.1013 0.4591 0.344 Uiso 0.50 1 calc PR
H36F H 0.7157 0.1346 0.4582 0.344 Uiso 0.50 1 calc PR
C368 C 0.7629(3) 0.1205(2) 0.5614(3) 0.111(5) Uiso 1 1 d G
C369 C 0.7727(3) 0.1442(2) 0.5846(3) 0.122(6) Uiso 1 1 d G
H369 H 0.7955 0.1561 0.5824 0.146 Uiso 1 1 calc R
C370 C 0.7491(3) 0.15032(17) 0.6109(3) 0.109(5) Uiso 1 1 d G
H370 H 0.7558 0.1665 0.6267 0.131 Uiso 1 1 calc R
C371 C 0.7157(3) 0.1329(2) 0.6141(3) 0.127(6) Uiso 1 1 d G
C372 C 0.7059(3) 0.1092(2) 0.5909(3) 0.115(5) Uiso 1 1 d G
H372 H 0.6831 0.0973 0.5931 0.138 Uiso 1 1 calc R
C373 C 0.7295(3) 0.10308(17) 0.5646(3) 0.100(5) Uiso 1 1 d G
H373 H 0.7227 0.0869 0.5488 0.120 Uiso 1 1 calc R
C374 C 0.6900(3) 0.1402(2) 0.6436(2) 0.110(5) Uiso 1 1 d G
C375 C 0.6707(3) 0.1661(2) 0.6450(3) 0.081(5) Uiso 1 1 d G
C376 C 0.6500(3) 0.17175(16) 0.6737(3) 0.118(6) Uiso 1 1 d G
H376 H 0.6368 0.1895 0.6746 0.141 Uiso 1 1 calc R
C377 C 0.6488(3) 0.1514(2) 0.7010(2) 0.087(5) Uiso 1 1 d G
C378 C 0.6681(3) 0.1254(2) 0.6996(3) 0.108(5) Uiso 1 1 d G
H378 H 0.6672 0.1115 0.7182 0.129 Uiso 1 1 calc R
C379 C 0.6887(3) 0.11981(17) 0.6709(3) 0.109(5) Uiso 1 1 d G
H379 H 0.7019 0.1021 0.6700 0.130 Uiso 1 1 calc R
C380 C 0.6691(5) 0.1877(3) 0.6134(4) 0.127(6) Uiso 1 1 d .
H38A H 0.6863 0.1810 0.5963 0.191 Uiso 0.50 1 calc PR
H38B H 0.6804 0.2057 0.6246 0.191 Uiso 0.50 1 calc PR
H38C H 0.6395 0.1902 0.5989 0.191 Uiso 0.50 1 calc PR
H38D H 0.6512 0.2036 0.6169 0.191 Uiso 0.50 1 calc PR
H38E H 0.6571 0.1789 0.5886 0.191 Uiso 0.50 1 calc PR
H38F H 0.6979 0.1944 0.6143 0.191 Uiso 0.50 1 calc PR
C381 C 0.6419(4) 0.1775(3) 0.7518(4) 0.092(5) Uiso 1 1 d .
H381 H 0.6671 0.1873 0.7504 0.110 Uiso 1 1 calc R
C382 C 0.6217(3) 0.1842(2) 0.7792(3) 0.093(5) Uiso 1 1 d G
N45 N 0.5840(4) 0.16961(17) 0.7772(3) 0.125(5) Uiso 1 1 d G
C383 C 0.5593(3) 0.1759(2) 0.8026(3) 0.146(7) Uiso 1 1 d G
H383 H 0.5335 0.1659 0.8013 0.175 Uiso 1 1 calc R
C384 C 0.5723(4) 0.1966(2) 0.8300(3) 0.133(6) Uiso 1 1 d G
H384 H 0.5555 0.2009 0.8474 0.160 Uiso 1 1 calc R
C385 C 0.6100(4) 0.21119(18) 0.8320(3) 0.146(7) Uiso 1 1 d G
H385 H 0.6189 0.2254 0.8507 0.175 Uiso 1 1 calc R
C386 C 0.6347(3) 0.2049(2) 0.8066(3) 0.135(6) Uiso 1 1 d G
H386 H 0.6605 0.2149 0.8079 0.162 Uiso 1 1 calc R
N2 N 0.2529(5) 0.0993(3) 0.4704(4) 0.145(5) Uiso 1 1 d .
N3 N 0.3888(4) 0.3312(2) 0.2797(3) 0.103(4) Uiso 1 1 d .
N6 N 0.3401(4) 0.1001(3) 0.5254(4) 0.117(4) Uiso 1 1 d .
N7 N 0.5101(3) 0.3447(2) 0.7361(4) 0.081(4) Uiso 1 1 d .
N10 N 0.2684(3) 0.1032(2) 0.5552(4) 0.098(4) Uiso 1 1 d .
N11 N 0.0170(4) 0.3556(2) 0.4969(4) 0.115(4) Uiso 1 1 d .
N14 N 0.3609(4) 0.3892(3) 0.2862(3) 0.106(4) Uiso 1 1 d .
N15 N 0.5588(3) 0.3546(2) 0.6809(3) 0.090(4) Uiso 1 1 d .
N18 N 0.2990(4) 0.3455(3) 0.2505(4) 0.112(4) Uiso 1 1 d .
N19 N 0.0672(4) 0.4067(3) 0.5302(4) 0.142(5) Uiso 1 1 d .
N22 N 0.5053(3) 0.3971(2) 0.7007(3) 0.093(4) Uiso 1 1 d .
N23 N 0.0535(4) 0.3614(3) 0.5790(3) 0.101(4) Uiso 1 1 d .
N26 N 0.4176(3) 0.1513(2) 0.2426(4) 0.098(4) Uiso 1 1 d .
N27 N 0.5746(4) 0.4030(3) 0.4511(4) 0.113(4) Uiso 1 1 d .
N30 N 0.4166(3) 0.1000(2) 0.2832(3) 0.099(4) Uiso 1 1 d .
N31 N 0.8664(4) 0.1421(2) 0.4013(3) 0.095(4) Uiso 1 1 d .
N34 N 0.3642(4) 0.1456(2) 0.2973(3) 0.094(4) Uiso 1 1 d .
N35 N 0.5624(4) 0.1168(3) 0.6947(3) 0.106(4) Uiso 1 1 d .
N38 N 0.6496(3) 0.3988(2) 0.4162(4) 0.099(4) Uiso 1 1 d .
N39 N 0.9057(4) 0.1496(3) 0.4754(4) 0.123(5) Uiso 1 1 d .
N42 N 0.6601(4) 0.4054(2) 0.4981(3) 0.103(4) Uiso 1 1 d .
N43 N 0.5370(4) 0.1736(3) 0.7031(4) 0.123(5) Uiso 1 1 d .
N46 N 0.6269(4) 0.1576(3) 0.7272(4) 0.112(4) Uiso 1 1 d .
N47 N 0.8636(4) 0.0973(3) 0.4517(4) 0.118(4) Uiso 1 1 d .
Fe1 Fe 0.28669(8) 0.08004(5) 0.51910(9) 0.1427(12) Uani 1 1 d .
Fe2 Fe 0.35608(7) 0.36090(5) 0.24811(7) 0.1102(9) Uani 1 1 d .
Fe3 Fe 0.54900(7) 0.37218(5) 0.72681(7) 0.1092(10) Uani 1 1 d .
Fe4 Fe 0.01817(8) 0.38336(6) 0.53925(8) 0.1453(12) Uani 1 1 d .
Fe5 Fe 0.37430(6) 0.12586(4) 0.25500(7) 0.0984(9) Uani 1 1 d .
Fe6 Fe 0.62642(8) 0.42307(4) 0.45217(8) 0.1249(10) Uani 1 1 d .
Fe7 Fe 0.90568(7) 0.12214(5) 0.44039(8) 0.1308(11) Uani 1 1 d .
Fe8 Fe 0.56923(7) 0.14415(5) 0.73264(7) 0.1179(10) Uani 1 1 d .

loop_
_atom_site_aniso_label
_atom_site_aniso_U_11
_atom_site_aniso_U_22
_atom_site_aniso_U_33
_atom_site_aniso_U_23
_atom_site_aniso_U_13
_atom_site_aniso_U_12
Fe1 0.118(2) 0.0833(19) 0.214(3) 0.0165(19) 0.015(2) -0.0271(17)
Fe2 0.111(2) 0.109(2) 0.101(2) 0.0111(16) 0.0086(16) 0.0071(16)
Fe3 0.0909(19) 0.0982(19) 0.126(2) -0.0122(16) 0.0017(16) 0.0033(15)
Fe4 0.097(2) 0.160(3) 0.175(3) -0.049(2) 0.0282(19) 0.0079(19)
Fe5 0.0711(17) 0.0909(17) 0.123(2) -0.0134(15) 0.0032(15) -0.0052(14)
Fe6 0.121(2) 0.0691(17) 0.188(3) -0.0039(17) 0.0448(19) -0.0104(16)
Fe7 0.092(2) 0.124(2) 0.167(3) -0.033(2) 0.0134(18) 0.0194(17)
Fe8 0.107(2) 0.114(2) 0.118(2) 0.0014(17) 0.0008(16) -0.0091(16)

loop_
_atom_type_symbol
_atom_type_description
_atom_type_scat_dispersion_real
_atom_type_scat_dispersion_imag
_atom_type_scat_source
C C 0.0033 0.0016 'International Tables Vol C Tables 4.2.6.8 and 6.1.1.4'
H H 0.0000 0.0000 'International Tables Vol C Tables 4.2.6.8 and 6.1.1.4'
B B 0.0013 0.0007 'International Tables Vol C Tables 4.2.6.8 and 6.1.1.4'
N N 0.0061 0.0033 'International Tables Vol C Tables 4.2.6.8 and 6.1.1.4'
F F 0.0171 0.0103 'International Tables Vol C Tables 4.2.6.8 and 6.1.1.4'
Fe Fe 0.3463 0.8444 'International Tables Vol C Tables 4.2.6.8 and 6.1.1.4'
O O 0.0106 0.0060 'International Tables Vol C Tables 4.2.6.8 and 6.1.1.4'

loop_
_geom_angle_atom_site_label_1
_geom_angle_atom_site_label_2
_geom_angle_atom_site_label_3
_geom_angle
C2 N1 C1 120.0
C2 N1 Fe1 125.3(14)
C1 N1 Fe1 114.5(14)
N1 C2 C3 120.0
N1 C2 H2 120.0
C3 C2 H2 120.0
C2 C3 C4 120.0
C2 C3 H3 120.0
C4 C3 H3 120.0
C3 C4 C5 120.0
C3 C4 H4 120.0
C5 C4 H4 120.0
C1 C5 C4 120.0
C1 C5 H5 120.0
C4 C5 H5 120.0
C5 C1 N1 120.0
C5 C1 C6 123(2)
N1 C1 C6 117(2)
N2 C6 C1 110(2)
N2 C6 H6 125.2
C1 C6 H6 125.2
C8 C7 C12 120.0
C8 C7 N2 112.7(11)
C12 C7 N2 127.3(11)
C9 C8 C7 120.0
C9 C8 H8 120.0
C7 C8 H8 120.0
C8 C9 C10 120.0
C8 C9 C13 119.1(11)
C10 C9 C13 120.9(11)
C11 C10 C9 120.0
C11 C10 C14 114.4(10)
C9 C10 C14 125.4(10)
C12 C11 C10 120.0
C12 C11 H11 120.0
C10 C11 H11 120.0
C11 C12 C7 120.0
C11 C12 H12 120.0
C7 C12 H12 120.0
C9 C13 H13A 109.5
C9 C13 H13B 109.5
H13A C13 H13B 109.5
C9 C13 H13C 109.5
H13A C13 H13C 109.5
H13B C13 H13C 109.5
C9 C13 H13D 109.5
H13A C13 H13D 141.1
H13B C13 H13D 56.3
H13C C13 H13D 56.3
C9 C13 H13E 109.5
H13A C13 H13E 56.3
H13B C13 H13E 141.1
H13C C13 H13E 56.3
H13D C13 H13E 109.5
C9 C13 H13F 109.5
H13A C13 H13F 56.3
H13B C13 H13F 56.3
H13C C13 H13F 141.1
H13D C13 H13F 109.5
H13E C13 H13F 109.5
C15 C14 C19 120.0
C15 C14 C10 118.2(9)
C19 C14 C10 121.7(9)
C14 C15 C16 120.0
C14 C15 H15 120.0
C16 C15 H15 120.0
C15 C16 C17 120.0
C15 C16 H16 120.0
C17 C16 H16 120.0
C18 C17 C16 120.0
C18 C17 C20 121.6(9)
C16 C17 C20 118.2(9)
C19 C18 C17 120.0
C19 C18 H18 120.0
C17 C18 H18 120.0
C18 C19 C14 120.0
C18 C19 H19 120.0
C14 C19 H19 120.0
C21 C20 C25 120.0
C21 C20 C17 122.0(9)
C25 C20 C17 117.9(9)
C20 C21 C22 120.0
C20 C21 C26 125.2(11)
C22 C21 C26 114.8(11)
C21 C22 C23 120.0
C21 C22 H22 120.0
C23 C22 H22 120.0
C24 C23 C22 120.0
C24 C23 N3 117.4(10)
C22 C23 N3 122.5(10)
C23 C24 C25 120.0
C23 C24 H24 120.0
C25 C24 H24 120.0
C24 C25 C20 120.0
C24 C25 H25 120.0
C20 C25 H25 120.0
C21 C26 H26A 109.5
C21 C26 H26B 109.5
H26A C26 H26B 109.5
C21 C26 H26C 109.5
H26A C26 H26C 109.5
H26B C26 H26C 109.5
C21 C26 H26D 109.5
H26A C26 H26D 141.1
H26B C26 H26D 56.3
H26C C26 H26D 56.3
C21 C26 H26E 109.5
H26A C26 H26E 56.3
H26B C26 H26E 141.1
H26C C26 H26E 56.3
H26D C26 H26E 109.5
C21 C26 H26F 109.5
H26A C26 H26F 56.3
H26B C26 H26F 56.3
H26C C26 H26F 141.1
H26D C26 H26F 109.5
H26E C26 H26F 109.5
N3 C27 C28 113.3(15)
N3 C27 H27 123.3
C28 C27 H27 123.3
N4 C28 C32 120.0
N4 C28 C27 110.9(14)
C32 C28 C27 129.0(14)
C28 N4 C29 120.0
C28 N4 Fe2 118.8(9)
C29 N4 Fe2 121.2(9)
C30 C29 N4 120.0
C30 C29 H29 120.0
N4 C29 H29 120.0
C29 C30 C31 120.0
C29 C30 H30 120.0
C31 C30 H30 120.0
C32 C31 C30 120.0
C32 C31 H31 120.0
C30 C31 H31 120.0
C31 C32 C28 120.0
C31 C32 H32 120.0
C28 C32 H32 120.0
N5 C33 C37 120.0
N5 C33 C38 111.0(14)
C37 C33 C38 128.9(14)
C33 N5 C34 120.0
C33 N5 Fe1 114.5(9)
C34 N5 Fe1 125.4(9)
C35 C34 N5 120.0
C35 C34 H34 120.0
N5 C34 H34 120.0
C34 C35 C36 120.0
C34 C35 H35 120.0
C36 C35 H35 120.0
C35 C36 C37 120.0
C35 C36 H36 120.0
C37 C36 H36 120.0
C36 C37 C33 120.0
C36 C37 H37 120.0
C33 C37 H37 120.0
N6 C38 C33 118.5(17)
N6 C38 H38 120.7
C33 C38 H38 120.7
C40 C39 C44 120.0
C40 C39 N6 120.3(11)
C44 C39 N6 119.4(11)
C41 C40 C39 120.0
C41 C40 H40 120.0
C39 C40 H40 120.0
C40 C41 C42 120.0
C40 C41 C45 119.8(11)
C42 C41 C45 120.0(11)
C41 C42 C43 120.0
C41 C42 C46 123.4(10)
C43 C42 C46 116.5(10)
C42 C43 C44 120.0
C42 C43 H43 120.0
C44 C43 H43 120.0
C43 C44 C39 120.0
C43 C44 H44 120.0
C39 C44 H44 120.0
C41 C45 H45A 109.5
C41 C45 H45B 109.5
H45A C45 H45B 109.5
C41 C45 H45C 109.5
H45A C45 H45C 109.5
H45B C45 H45C 109.5
C41 C45 H45D 109.5
H45A C45 H45D 141.1
H45B C45 H45D 56.3
H45C C45 H45D 56.3
C41 C45 H45E 109.5
H45A C45 H45E 56.3
H45B C45 H45E 141.1
H45C C45 H45E 56.3
H45D C45 H45E 109.5
C41 C45 H45F 109.5
H45A C45 H45F 56.3
H45B C45 H45F 56.3
H45C C45 H45F 141.1
H45D C45 H45F 109.5
H45E C45 H45F 109.5
C47 C46 C51 120.0
C47 C46 C42 122.6(10)
C51 C46 C42 117.4(10)
C48 C47 C46 120.0
C48 C47 H47 120.0
C46 C47 H47 120.0
C49 C48 C47 120.0
C49 C48 H48 120.0
C47 C48 H48 120.0
C50 C49 C48 120.0
C50 C49 C52 123.1(10)
C48 C49 C52 116.9(10)
C49 C50 C51 120.0
C49 C50 H50 120.0
C51 C50 H50 120.0
C50 C51 C46 120.0
C50 C51 H51 120.0
C46 C51 H51 120.0
C53 C52 C57 120.0
C53 C52 C49 124.8(9)
C57 C52 C49 115.2(9)
C54 C53 C52 120.0
C54 C53 C58 117.6(10)
C52 C53 C58 122.4(10)
C55 C54 C53 120.0
C55 C54 H54 120.0
C53 C54 H54 120.0
C56 C55 C54 120.0
C56 C55 N7 122.2(9)
C54 C55 N7 117.8(9)
C55 C56 C57 120.0
C55 C56 H56 120.0
C57 C56 H56 120.0
C56 C57 C52 120.0
C56 C57 H57 120.0
C52 C57 H57 120.0
C53 C58 H58A 109.5
C53 C58 H58B 109.5
H58A C58 H58B 109.5
C53 C58 H58C 109.5
H58A C58 H58C 109.5
H58B C58 H58C 109.5
C53 C58 H58D 109.5
H58A C58 H58D 141.1
H58B C58 H58D 56.3
H58C C58 H58D 56.3
C53 C58 H58E 109.5
H58A C58 H58E 56.3
H58B C58 H58E 141.1
H58C C58 H58E 56.3
H58D C58 H58E 109.5
C53 C58 H58F 109.5
H58A C58 H58F 56.3
H58B C58 H58F 56.3
H58C C58 H58F 141.1
H58D C58 H58F 109.5
H58E C58 H58F 109.5
N7 C59 C60 116.7(15)
N7 C59 H59 121.6
C60 C59 H59 121.6
N8 C60 C64 120.0
N8 C60 C59 108.4(12)
C64 C60 C59 131.5(12)
C60 N8 C61 120.0
C60 N8 Fe3 113.6(8)
C61 N8 Fe3 126.2(8)
N8 C61 C62 120.0
N8 C61 H61 120.0
C62 C61 H61 120.0
C61 C62 C63 120.0
C61 C62 H62 120.0
C63 C62 H62 120.0
C64 C63 C62 120.0
C64 C63 H63 120.0
C62 C63 H63 120.0
C63 C64 C60 120.0
C63 C64 H64 120.0
C60 C64 H64 120.0
N9 C65 C69 120.0
N9 C65 C70 106.6(15)
C69 C65 C70 132.2(15)
C65 N9 C66 120.0
C65 N9 Fe1 120.3(10)
C66 N9 Fe1 119.7(10)
N9 C66 C67 120.0
N9 C66 H66 120.0
C67 C66 H66 120.0
C68 C67 C66 120.0
C68 C67 H67 120.0
C66 C67 H67 120.0
C67 C68 C69 120.0
C67 C68 H68 120.0
C69 C68 H68 120.0
C68 C69 C65 120.0
C68 C69 H69 120.0
C65 C69 H69 120.0
N10 C70 C65 109.5(17)
N10 C70 H70 125.3
C65 C70 H70 125.3
C72 C71 C76 120.0
C72 C71 N10 115.5(11)
C76 C71 N10 124.3(11)
C73 C72 C71 120.0
C73 C72 H72 120.0
C71 C72 H72 120.0
C72 C73 C74 120.0
C72 C73 C77 124.1(14)
C74 C73 C77 115.6(14)
C75 C74 C73 120.0
C75 C74 C78 115.0(12)
C73 C74 C78 124.9(12)
C76 C75 C74 120.0
C76 C75 H75 120.0
C74 C75 H75 120.0
C75 C76 C71 120.0
C75 C76 H76 120.0
C71 C76 H76 120.0
C73 C77 H77A 109.5
C73 C77 H77B 109.5
H77A C77 H77B 109.5
C73 C77 H77C 109.5
H77A C77 H77C 109.5
H77B C77 H77C 109.5
C73 C77 H77D 109.5
H77A C77 H77D 141.1
H77B C77 H77D 56.3
H77C C77 H77D 56.3
C73 C77 H77E 109.5
H77A C77 H77E 56.3
H77B C77 H77E 141.1
H77C C77 H77E 56.3
H77D C77 H77E 109.5
C73 C77 H77F 109.5
H77A C77 H77F 56.3
H77B C77 H77F 56.3
H77C C77 H77F 141.1
H77D C77 H77F 109.5
H77E C77 H77F 109.5
C79 C78 C83 120.0
C79 C78 C74 114.8(12)
C83 C78 C74 125.1(12)
C80 C79 C78 120.0
C80 C79 H79 120.0
C78 C79 H79 120.0
C81 C80 C79 120.0
C81 C80 H80 120.0
C79 C80 H80 120.0
C82 C81 C80 120.0
C82 C81 C84 119.5(12)
C80 C81 C84 120.5(12)
C81 C82 C83 120.0
C81 C82 H82 120.0
C83 C82 H82 120.0
C82 C83 C78 120.0
C82 C83 H83 120.0
C78 C83 H83 120.0
C85 C84 C89 120.0
C85 C84 C81 123.2(11)
C89 C84 C81 116.8(11)
C84 C85 C86 120.0
C84 C85 C90 122.8(12)
C86 C85 C90 117.1(12)
C87 C86 C85 120.0
C87 C86 H86 120.0
C85 C86 H86 120.0
C86 C87 C88 120.0
C86 C87 N11 118.3(12)
C88 C87 N11 121.7(12)
C87 C88 C89 120.0
C87 C88 H88 120.0
C89 C88 H88 120.0
C88 C89 C84 120.0
C88 C89 H89 120.0
C84 C89 H89 120.0
C85 C90 H90A 109.5
C85 C90 H90B 109.5
H90A C90 H90B 109.5
C85 C90 H90C 109.5
H90A C90 H90C 109.5
H90B C90 H90C 109.5
C85 C90 H90D 109.5
H90A C90 H90D 141.1
H90B C90 H90D 56.3
H90C C90 H90D 56.3
C85 C90 H90E 109.5
H90A C90 H90E 56.3
H90B C90 H90E 141.1
H90C C90 H90E 56.3
H90D C90 H90E 109.5
C85 C90 H90F 109.5
H90A C90 H90F 56.3
H90B C90 H90F 56.3
H90C C90 H90F 141.1
H90D C90 H90F 109.5
H90E C90 H90F 109.5
N11 C91 C96 116(2)
N11 C91 H91 121.9
C96 C91 H91 121.9
C92 N12 C96 120.0
C92 N12 Fe4 131.1(13)
C96 N12 Fe4 108.8(13)
N12 C92 C93 120.0
N12 C92 H92 120.0
C93 C92 H92 120.0
C94 C93 C92 120.0
C94 C93 H93 120.0
C92 C93 H93 120.0
C95 C94 C93 120.0
C95 C94 H94 120.0
C93 C94 H94 120.0
C94 C95 C96 120.0
C91 C96 C95 120(2)
C91 C96 N12 119(2)
C95 C96 N12 120.0
N13 C97 C101 120.0
N13 C97 C102 111.7(13)
C101 C97 C102 128.3(13)
C97 N13 C98 120.0
C97 N13 Fe2 116.6(9)
C98 N13 Fe2 123.3(9)
C99 C98 N13 120.0
C99 C98 H98 120.0
N13 C98 H98 120.0
C98 C99 C100 120.0
C98 C99 H99 120.0
C100 C99 H99 120.0
C99 C100 C101 120.0
C99 C100 H100 120.0
C101 C100 H100 120.0
C100 C101 C97 120.0
C100 C101 H101 120.0
C97 C101 H101 120.0
N14 C102 C97 112.4(16)
N14 C102 H102 123.8
C97 C102 H102 123.8
C104 C103 C108 120.0
C104 C103 N14 126.4(10)
C108 C103 N14 113.6(10)
C105 C104 C103 120.0
C105 C104 H104 120.0
C103 C104 H104 120.0
C104 C105 C106 120.0
C104 C105 C109 114.0(10)
C106 C105 C109 125.1(10)
C105 C106 C107 120.0
C105 C106 C110 119.6(9)
C107 C106 C110 120.4(9)
C108 C107 C106 120.0
C108 C107 H107 120.0
C106 C107 H107 120.0
C107 C108 C103 120.0
C107 C108 H108 120.0
C103 C108 H108 120.0
C105 C109 H10A 109.5
C105 C109 H10B 109.5
H10A C109 H10B 109.5
C105 C109 H10C 109.5
H10A C109 H10C 109.5
H10B C109 H10C 109.5
C105 C109 H10D 109.5
H10A C109 H10D 141.1
H10B C109 H10D 56.3
H10C C109 H10D 56.3
C105 C109 H10E 109.5
H10A C109 H10E 56.3
H10B C109 H10E 141.1
H10C C109 H10E 56.3
H10D C109 H10E 109.5
C105 C109 H10F 109.5
H10A C109 H10F 56.3
H10B C109 H10F 56.3
H10C C109 H10F 141.1
H10D C109 H10F 109.5
H10E C109 H10F 109.5
C111 C110 C115 120.0
C111 C110 C106 119.3(8)
C115 C110 C106 120.7(8)
C110 C111 C112 120.0
C110 C111 H111 120.0
C112 C111 H111 120.0
C113 C112 C111 120.0
C113 C112 H112 120.0
C111 C112 H112 120.0
C114 C113 C112 120.0
C114 C113 C116 116.4(8)
C112 C113 C116 123.6(8)
C115 C114 C113 120.0
C115 C114 H114 120.0
C113 C114 H114 120.0
C114 C115 C110 120.0
C114 C115 H115 120.0
C110 C115 H115 120.0
C117 C116 C121 120.0
C117 C116 C113 123.5(8)
C121 C116 C113 116.5(8)
C118 C117 C116 120.0
C118 C117 C122 121.3(9)
C116 C117 C122 118.7(9)
C117 C118 C119 120.0
C117 C118 H118 120.0
C119 C118 H118 120.0
C120 C119 C118 120.0
C120 C119 N15 119.6(9)
C118 C119 N15 120.3(9)
C119 C120 C121 120.0
C119 C120 H120 120.0
C121 C120 H120 120.0
C120 C121 C116 120.0
C120 C121 H121 120.0
C116 C121 H121 120.0
C117 C122 H12A 109.5
C117 C122 H12B 109.5
H12A C122 H12B 109.5
C117 C122 H12C 109.5
H12A C122 H12C 109.5
H12B C122 H12C 109.5
C117 C122 H12D 109.5
H12A C122 H12D 141.1
H12B C122 H12D 56.3
H12C C122 H12D 56.3
C117 C122 H12E 109.5
H12A C122 H12E 56.3
H12B C122 H12E 141.1
H12C C122 H12E 56.3
H12D C122 H12E 109.5
C117 C122 H12F 109.5
H12A C122 H12F 56.3
H12B C122 H12F 56.3
H12C C122 H12F 141.1
H12D C122 H12F 109.5
H12E C122 H12F 109.5
N15 C123 C124 119.1(14)
N15 C123 H123 120.5
C124 C123 H123 120.5
C123 C124 N16 111.1(11)
C123 C124 C128 128.9(11)
N16 C124 C128 120.0
C124 N16 C125 120.0
C124 N16 Fe3 115.5(7)
C125 N16 Fe3 124.5(7)
C126 C125 N16 120.0
C126 C125 H125 120.0
N16 C125 H125 120.0
C125 C126 C127 120.0
C125 C126 H126 120.0
C127 C126 H126 120.0
C126 C127 C128 120.0
C126 C127 H127 120.0
C128 C127 H127 120.0
C127 C128 C124 120.0
C127 C128 H128 120.0
C124 C128 H128 120.0
N17 C129 C133 120.0
N17 C129 C134 114.9(12)
C133 C129 C134 125.1(12)
C130 N17 C129 120.0
C130 N17 Fe2 128.1(8)
C129 N17 Fe2 111.5(8)
N17 C130 C131 120.0
N17 C130 H130 120.0
C131 C130 H130 120.0
C130 C131 C132 120.0
C130 C131 H131 120.0
C132 C131 H131 120.0
C133 C132 C131 120.0
C133 C132 H132 120.0
C131 C132 H132 120.0
C132 C133 C129 120.0
C132 C133 H133 120.0
C129 C133 H133 120.0
N18 C134 C129 118.3(16)
N18 C134 H134 120.8
C129 C134 H134 120.8
C136 C135 C140 120.0
C136 C135 N18 123.2(10)
C140 C135 N18 116.8(10)
C135 C136 C137 120.0
C135 C136 H136 120.0
C137 C136 H136 120.0
C136 C137 C138 120.0
C136 C137 C141 111.2(12)
C138 C137 C141 128.8(12)
C137 C138 C139 120.0
C137 C138 C142 119.5(10)
C139 C138 C142 120.5(10)
C140 C139 C138 120.0
C140 C139 H139 120.0
C138 C139 H139 120.0
C139 C140 C135 120.0
C139 C140 H140 120.0
C135 C140 H140 120.0
C137 C141 H14A 109.5
C137 C141 H14B 109.5
H14A C141 H14B 109.5
C137 C141 H14C 109.5
H14A C141 H14C 109.5
H14B C141 H14C 109.5
C137 C141 H14D 109.5
H14A C141 H14D 141.1
H14B C141 H14D 56.3
H14C C141 H14D 56.3
C137 C141 H14E 109.5
H14A C141 H14E 56.3
H14B C141 H14E 141.1
H14C C141 H14E 56.3
H14D C141 H14E 109.5
C137 C141 H14F 109.5
H14A C141 H14F 56.3
H14B C141 H14F 56.3
H14C C141 H14F 141.1
H14D C141 H14F 109.5
H14E C141 H14F 109.5
C143 C142 C147 120.0
C143 C142 C138 119.8(10)
C147 C142 C138 120.2(10)
C144 C143 C142 120.0
C144 C143 H143 120.0
C142 C143 H143 120.0
C143 C144 C145 120.0
C143 C144 H144 120.0
C145 C144 H144 120.0
C146 C145 C144 120.0
C146 C145 C148 116.4(10)
C144 C145 C148 123.6(10)
C145 C146 C147 120.0
C145 C146 H146 120.0
C147 C146 H146 120.0
C146 C147 C142 120.0
C146 C147 H147 120.0
C142 C147 H147 120.0
C149 C148 C153 120.0
C149 C148 C145 123.4(13)
C153 C148 C145 116.4(13)
C148 C149 C150 120.0
C148 C149 C154 118.4(15)
C150 C149 C154 118.9(15)
C151 C150 C149 120.0
C151 C150 H150 120.0
C149 C150 H150 120.0
C150 C151 C152 120.0
C150 C151 N19 114.4(14)
C152 C151 N19 125.4(14)
C153 C152 C151 120.0
C153 C152 H152 120.0
C151 C152 H152 120.0
C152 C153 C148 120.0
C152 C153 H153 120.0
C148 C153 H153 120.0
C149 C154 H15A 109.5
C149 C154 H15B 109.5
H15A C154 H15B 109.5
C149 C154 H15C 109.5
H15A C154 H15C 109.5
H15B C154 H15C 109.5
C149 C154 H15D 109.5
H15A C154 H15D 141.1
H15B C154 H15D 56.3
H15C C154 H15D 56.3
C149 C154 H15E 109.5
H15A C154 H15E 56.3
H15B C154 H15E 141.1
H15C C154 H15E 56.3
H15D C154 H15E 109.5
C149 C154 H15F 109.5
H15A C154 H15F 56.3
H15B C154 H15F 56.3
H15C C154 H15F 141.1
H15D C154 H15F 109.5
H15E C154 H15F 109.5
N19 C155 C156 99.3(18)
N19 C155 H155 130.3
C156 C155 H155 130.3
N20 C156 C160 120.0
N20 C156 C155 120(2)
C160 C156 C155 120(2)
C156 N20 C157 120.0
C156 N20 Fe4 115.2(16)
C157 N20 Fe4 124.8(16)
C158 C157 N20 120.0
C158 C157 H157 120.0
N20 C157 H157 120.0
C157 C158 C159 120.0
C157 C158 H158 120.0
C159 C158 H158 120.0
C158 C159 C160 120.0
C158 C159 H159 120.0
C160 C159 H159 120.0
C159 C160 C156 120.0
C159 C160 H160 120.0
C156 C160 H160 120.0
N21 C161 C165 120.0
N21 C161 C166 111.1(12)
C165 C161 C166 127.7(12)
C162 N21 C161 120.0
C162 N21 Fe3 122.7(8)
C161 N21 Fe3 115.7(8)
C163 C162 N21 120.0
C163 C162 H162 120.0
N21 C162 H162 120.0
C162 C163 C164 120.0
C162 C163 H163 120.0
C164 C163 H163 120.0
C165 C164 C163 120.0
C165 C164 H164 120.0
C163 C164 H164 120.0
C164 C165 C161 120.0
C164 C165 H165 120.0
C161 C165 H165 120.0
N22 C166 C161 113.7(15)
N22 C166 H166 123.2
C161 C166 H166 123.2
C168 C167 C172 120.0
C168 C167 N22 119.0(11)
C172 C167 N22 120.5(11)
C167 C168 C169 120.0
C167 C168 H168 120.0
C169 C168 H168 120.0
C168 C169 C170 120.0
C168 C169 C173 117.5(11)
C170 C169 C173 122.4(11)
C171 C170 C169 120.0
C171 C170 C174 116.5(11)
C169 C170 C174 123.5(11)
C170 C171 C172 120.0
C170 C171 H171 120.0
C172 C171 H171 120.0
C171 C172 C167 120.0
C171 C172 H172 120.0
C167 C172 H172 120.0
C169 C173 H17A 109.5
C169 C173 H17B 109.5
H17A C173 H17B 109.5
C169 C173 H17C 109.5
H17A C173 H17C 109.5
H17B C173 H17C 109.5
C169 C173 H17D 109.5
H17A C173 H17D 141.1
H17B C173 H17D 56.3
H17C C173 H17D 56.3
C169 C173 H17E 109.5
H17A C173 H17E 56.3
H17B C173 H17E 141.1
H17C C173 H17E 56.3
H17D C173 H17E 109.5
C169 C173 H17F 109.5
H17A C173 H17F 56.3
H17B C173 H17F 56.3
H17C C173 H17F 141.1
H17D C173 H17F 109.5
H17E C173 H17F 109.5
C175 C174 C179 120.0
C175 C174 C170 123.0(12)
C179 C174 C170 116.8(12)
C174 C175 C176 120.0
C174 C175 H175 120.0
C176 C175 H175 120.0
C177 C176 C175 120.0
C177 C176 H176 120.0
C175 C176 H176 120.0
C178 C177 C176 120.0
C178 C177 C180 123.2(12)
C176 C177 C180 116.5(12)
C177 C178 C179 120.0
C177 C178 H178 120.0
C179 C178 H178 120.0
C178 C179 C174 120.0
C178 C179 H179 120.0
C174 C179 H179 120.0
C181 C180 C185 120.0
C181 C180 C177 120.6(13)
C185 C180 C177 119.1(13)
C180 C181 C182 120.0
C180 C181 C186 114.8(18)
C182 C181 C186 117.6(17)
C183 C182 C181 120.0
C183 C182 H182 120.0
C181 C182 H182 120.0
C184 C183 C182 120.0
C184 C183 N23 119.2(13)
C182 C183 N23 120.7(13)
C183 C184 C185 120.0
C183 C184 H184 120.0
C185 C184 H184 120.0
C184 C185 C180 120.0
C184 C185 H185 120.0
C180 C185 H185 120.0
C181 C186 H18A 109.5
C181 C186 H18B 109.5
H18A C186 H18B 109.5
C181 C186 H18C 109.5
H18A C186 H18C 109.5
H18B C186 H18C 109.5
C181 C186 H18D 109.5
H18A C186 H18D 141.1
H18B C186 H18D 56.3
H18C C186 H18D 56.3
C181 C186 H18E 109.5
H18A C186 H18E 56.3
H18B C186 H18E 141.1
H18C C186 H18E 56.3
H18D C186 H18E 109.5
C181 C186 H18F 109.5
H18A C186 H18F 56.3
H18B C186 H18F 56.3
H18C C186 H18F 141.1
H18D C186 H18F 109.5
H18E C186 H18F 109.5
N23 C187 C188 119.5(18)
N23 C187 H187 120.2
C188 C187 H187 120.2
N24 C188 C192 120.0
N24 C188 C187 106.0(14)
C192 C188 C187 133.9(14)
C189 N24 C188 120.0
C189 N24 Fe4 123.9(10)
C188 N24 Fe4 116.1(10)
N24 C189 C190 120.0
N24 C189 H189 120.0
C190 C189 H189 120.0
C191 C190 C189 120.0
C191 C190 H190 120.0
C189 C190 H190 120.0
C190 C191 C192 120.0
C190 C191 H191 120.0
C192 C191 H191 120.0
C191 C192 C188 120.0
C191 C192 H192 120.0
C188 C192 H192 120.0
N25 C193 C197 120.0
N25 C193 C198 118.4(13)
C197 C193 C198 120.9(13)
C194 N25 C193 120.0
C194 N25 Fe5 129.0(8)
C193 N25 Fe5 110.8(8)
N25 C194 C195 120.0
N25 C194 H194 120.0
C195 C194 H194 120.0
C196 C195 C194 120.0
C196 C195 H195 120.0
C194 C195 H195 120.0
C197 C196 C195 120.0
C197 C196 H196 120.0
C195 C196 H196 120.0
C196 C197 C193 120.0
C196 C197 H197 120.0
C193 C197 H197 120.0
N26 C198 C193 108.1(15)
N26 C198 H198 125.9
C193 C198 H198 125.9
C200 C199 C204 120.0
C200 C199 N26 116.8(8)
C204 C199 N26 122.9(8)
C201 C200 C199 120.0
C201 C200 H200 120.0
C199 C200 H200 120.0
C202 C201 C200 120.0
C202 C201 C205 128.5(11)
C200 C201 C205 111.5(11)
C201 C202 C203 120.0
C201 C202 C206 121.3(8)
C203 C202 C206 118.7(8)
C204 C203 C202 120.0
C204 C203 H203 120.0
C202 C203 H203 120.0
C203 C204 C199 120.0
C203 C204 H204 120.0
C199 C204 H204 120.0
C201 C205 H20A 109.5
C201 C205 H20B 109.5
H20A C205 H20B 109.5
C201 C205 H20C 109.5
H20A C205 H20C 109.5
H20B C205 H20C 109.5
C201 C205 H20D 109.5
H20A C205 H20D 141.1
H20B C205 H20D 56.3
H20C C205 H20D 56.3
C201 C205 H20E 109.5
H20A C205 H20E 56.3
H20B C205 H20E 141.1
H20C C205 H20E 56.3
H20D C205 H20E 109.5
C201 C205 H20F 109.5
H20A C205 H20F 56.3
H20B C205 H20F 56.3
H20C C205 H20F 141.1
H20D C205 H20F 109.5
H20E C205 H20F 109.5
C207 C206 C211 120.0
C207 C206 C202 123.2(9)
C211 C206 C202 116.8(9)
C208 C207 C206 120.0
C208 C207 H207 120.0
C206 C207 H207 120.0
C207 C208 C209 120.0
C207 C208 H208 120.0
C209 C208 H208 120.0
C210 C209 C208 120.0
C210 C209 C212 122.0(8)
C208 C209 C212 118.0(8)
C209 C210 C211 120.0
C209 C210 H210 120.0
C211 C210 H210 120.0
C210 C211 C206 120.0
C210 C211 H211 120.0
C206 C211 H211 120.0
C213 C212 C217 120.0
C213 C212 C209 120.7(9)
C217 C212 C209 119.3(9)
C214 C213 C212 120.0
C214 C213 C218 114.1(10)
C212 C213 C218 125.9(10)
C213 C214 C215 120.0
C213 C214 H214 120.0
C215 C214 H214 120.0
C214 C215 C216 120.0
C214 C215 N27 122.5(10)
C216 C215 N27 117.3(10)
C217 C216 C215 120.0
C217 C216 H216 120.0
C215 C216 H216 120.0
C216 C217 C212 120.0
C216 C217 H217 120.0
C212 C217 H217 120.0
C213 C218 H21A 109.5
C213 C218 H21B 109.5
H21A C218 H21B 109.5
C213 C218 H21C 109.5
H21A C218 H21C 109.5
H21B C218 H21C 109.5
C213 C218 H21D 109.5
H21A C218 H21D 141.1
H21B C218 H21D 56.3
H21C C218 H21D 56.3
C213 C218 H21E 109.5
H21A C218 H21E 56.3
H21B C218 H21E 141.1
H21C C218 H21E 56.3
H21D C218 H21E 109.5
C213 C218 H21F 109.5
H21A C218 H21F 56.3
H21B C218 H21F 56.3
H21C C218 H21F 141.1
H21D C218 H21F 109.5
H21E C218 H21F 109.5
N27 C219 C220 114.3(14)
N27 C219 H219 122.8
C220 C219 H219 122.8
N28 C220 C224 120.0
N28 C220 C219 110.7(12)
C224 C220 C219 129.2(12)
C221 N28 C220 120.0
C221 N28 Fe6 125.0(8)
C220 N28 Fe6 115.0(8)
N28 C221 C222 120.0
N28 C221 H221 120.0
C222 C221 H221 120.0
C223 C222 C221 120.0
C223 C222 H222 120.0
C221 C222 H222 120.0
C224 C223 C222 120.0
C224 C223 H223 120.0
C222 C223 H223 120.0
C223 C224 C220 120.0
C223 C224 H224 120.0
C220 C224 H224 120.0
N29 C226 C230 120.0
N29 C226 C231 118.2(17)
C230 C226 C231 119.6(17)
C226 N29 C227 120.0
C226 N29 Fe5 110.9(14)
C227 N29 Fe5 129.1(14)
C228 C227 N29 120.0
C228 C227 H227 120.0
N29 C227 H227 120.0
C227 C228 C229 120.0
C227 C228 H228 120.0
C229 C228 H228 120.0
C230 C229 C228 120.0
C230 C229 H229 120.0
C228 C229 H229 120.0
C229 C230 C226 120.0
C229 C230 H230 120.0
C226 C230 H230 120.0
N30 C231 C226 103.8(15)
N30 C231 H231 128.1
C226 C231 H231 128.1
C233 C232 C237 120.0
C233 C232 N30 119.9(10)
C237 C232 N30 120.1(10)
C234 C233 C232 120.0
C234 C233 H233 120.0
C232 C233 H233 120.0
C233 C234 C235 120.0
C233 C234 C238 117.7(11)
C235 C234 C238 122.2(11)
C236 C235 C234 120.0
C236 C235 C239 119.9(9)
C234 C235 C239 120.1(9)
C235 C236 C237 120.0
C235 C236 H236 120.0
C237 C236 H236 120.0
C236 C237 C232 120.0
C236 C237 H237 120.0
C232 C237 H237 120.0
C234 C238 H23A 109.5
C234 C238 H23B 109.5
H23A C238 H23B 109.5
C234 C238 H23C 109.5
H23A C238 H23C 109.5
H23B C238 H23C 109.5
C234 C238 H23D 109.5
H23A C238 H23D 141.1
H23B C238 H23D 56.3
H23C C238 H23D 56.3
C234 C238 H23E 109.5
H23A C238 H23E 56.3
H23B C238 H23E 141.1
H23C C238 H23E 56.3
H23D C238 H23E 109.5
C234 C238 H23F 109.5
H23A C238 H23F 56.3
H23B C238 H23F 56.3
H23C C238 H23F 141.1
H23D C238 H23F 109.5
H23E C238 H23F 109.5
C240 C239 C244 120.0
C240 C239 C235 121.3(9)
C244 C239 C235 118.6(9)
C239 C240 C241 120.0
C239 C240 H240 120.0
C241 C240 H240 120.0
C242 C241 C240 120.0
C242 C241 H241 120.0
C240 C241 H241 120.0
C243 C242 C241 120.0
C243 C242 C245 122.0(10)
C241 C242 C245 118.0(10)
C242 C243 C244 120.0
C242 C243 H243 120.0
C244 C243 H243 120.0
C243 C244 C239 120.0
C243 C244 H244 120.0
C239 C244 H244 120.0
C246 C245 C250 120.0
C246 C245 C242 120.7(10)
C250 C245 C242 119.3(10)
C245 C246 C247 120.0
C245 C246 C251 127.4(12)
C247 C246 C251 112.5(12)
C248 C247 C246 120.0
C248 C247 H247 120.0
C246 C247 H247 120.0
C247 C248 C249 120.0
C247 C248 N31 119.0(11)
C249 C248 N31 120.2(11)
C248 C249 C250 120.0
C248 C249 H249 120.0
C250 C249 H249 120.0
C249 C250 C245 120.0
C249 C250 H250 120.0
C245 C250 H250 120.0
C246 C251 H25A 109.5
C246 C251 H25B 109.5
H25A C251 H25B 109.5
C246 C251 H25C 109.5
H25A C251 H25C 109.5
H25B C251 H25C 109.5
C246 C251 H25D 109.5
H25A C251 H25D 141.1
H25B C251 H25D 56.3
H25C C251 H25D 56.3
C246 C251 H25E 109.5
H25A C251 H25E 56.3
H25B C251 H25E 141.1
H25C C251 H25E 56.3
H25D C251 H25E 109.5
C246 C251 H25F 109.5
H25A C251 H25F 56.3
H25B C251 H25F 56.3
H25C C251 H25F 141.1
H25D C251 H25F 109.5
H25E C251 H25F 109.5
N31 C252 C253 119.2(15)
N31 C252 H252 120.4
C253 C252 H252 120.4
N32 C253 C257 120.0
N32 C253 C252 106.9(12)
C257 C253 C252 132.7(12)
C254 N32 C253 120.0
C254 N32 Fe7 124.1(8)
C253 N32 Fe7 115.9(8)
N32 C254 C255 120.0
N32 C254 H254 120.0
C255 C254 H254 120.0
C256 C255 C254 120.0
C256 C255 H255 120.0
C254 C255 H255 120.0
C255 C256 C257 120.0
C255 C256 H256 120.0
C257 C256 H256 120.0
C256 C257 C253 120.0
C256 C257 H257 120.0
C253 C257 H257 120.0
C264 C259 N33 111.3(12)
C264 C259 C263 128.7(12)
N33 C259 C263 120.0
C259 N33 C260 120.0
C259 N33 Fe5 111.4(8)
C260 N33 Fe5 128.6(8)
C261 C260 N33 120.0
C261 C260 H260 120.0
N33 C260 H260 120.0
C260 C261 C262 120.0
C260 C261 H261 120.0
C262 C261 H261 120.0
C261 C262 C263 120.0
C261 C262 H262 120.0
C263 C262 H262 120.0
C262 C263 C259 120.0
C262 C263 H263 120.0
C259 C263 H263 120.0
N34 C264 C259 120.6(15)
N34 C264 H264 119.7
C259 C264 H264 119.7
C266 C265 C270 120.0
C266 C265 N34 116.2(8)
C270 C265 N34 123.7(8)
C267 C266 C265 120.0
C267 C266 H266 120.0
C265 C266 H266 120.0
C266 C267 C268 120.0
C266 C267 C271 113.1(9)
C268 C267 C271 126.8(9)
C269 C268 C267 120.0
C269 C268 C272 116.3(9)
C267 C268 C272 122.8(9)
C270 C269 C268 120.0
C270 C269 H269 120.0
C268 C269 H269 120.0
C269 C270 C265 120.0
C269 C270 H270 120.0
C265 C270 H270 120.0
C267 C271 H27A 109.5
C267 C271 H27B 109.5
H27A C271 H27B 109.5
C267 C271 H27C 109.5
H27A C271 H27C 109.5
H27B C271 H27C 109.5
C267 C271 H27D 109.5
H27A C271 H27D 141.1
H27B C271 H27D 56.3
H27C C271 H27D 56.3
C267 C271 H27E 109.5
H27A C271 H27E 56.3
H27B C271 H27E 141.1
H27C C271 H27E 56.3
H27D C271 H27E 109.5
C267 C271 H27F 109.5
H27A C271 H27F 56.3
H27B C271 H27F 56.3
H27C C271 H27F 141.1
H27D C271 H27F 109.5
H27E C271 H27F 109.5
C273 C272 C277 120.0
C273 C272 C268 115.5(9)
C277 C272 C268 124.3(9)
C272 C273 C274 120.0
C272 C273 H273 120.0
C274 C273 H273 120.0
C275 C274 C273 120.0
C275 C274 H274 120.0
C273 C274 H274 120.0
C274 C275 C276 120.0
C274 C275 C278 120.2(9)
C276 C275 C278 119.8(9)
C275 C276 C277 120.0
C275 C276 H276 120.0
C277 C276 H276 120.0
C276 C277 C272 120.0
C276 C277 H277 120.0
C272 C277 H277 120.0
C279 C278 C283 120.0
C279 C278 C275 122.4(10)
C283 C278 C275 117.6(10)
C278 C279 C280 120.0
C278 C279 C284 123.1(12)
C280 C279 C284 116.8(12)
C281 C280 C279 120.0
C281 C280 H280 120.0
C279 C280 H280 120.0
C280 C281 C282 120.0
C280 C281 N35 126.1(11)
C282 C281 N35 113.8(11)
C283 C282 C281 120.0
C283 C282 H282 120.0
C281 C282 H282 120.0
C282 C283 C278 120.0
C282 C283 H283 120.0
C278 C283 H283 120.0
C279 C284 H28A 109.5
C279 C284 H28B 109.5
H28A C284 H28B 109.5
C279 C284 H28C 109.5
H28A C284 H28C 109.5
H28B C284 H28C 109.5
C279 C284 H28D 109.5
H28A C284 H28D 141.1
H28B C284 H28D 56.3
H28C C284 H28D 56.3
C279 C284 H28E 109.5
H28A C284 H28E 56.3
H28B C284 H28E 141.1
H28C C284 H28E 56.3
H28D C284 H28E 109.5
C279 C284 H28F 109.5
H28A C284 H28F 56.3
H28B C284 H28F 56.3
H28C C284 H28F 141.1
H28D C284 H28F 109.5
H28E C284 H28F 109.5
C286 C285 N35 108.2(14)
C286 C285 H285 125.9
N35 C285 H285 125.9
C285 C286 N36 115.5(13)
C285 C286 C290 124.4(12)
N36 C286 C290 120.0
C286 N36 C287 120.0
C286 N36 Fe8 115.2(8)
C287 N36 Fe8 124.8(8)
C288 C287 N36 120.0
C288 C287 H287 120.0
N36 C287 H287 120.0
C287 C288 C289 120.0
C287 C288 H288 120.0
C289 C288 H288 120.0
C290 C289 C288 120.0
C290 C289 H289 120.0
C288 C289 H289 120.0
C289 C290 C286 120.0
C289 C290 H290 120.0
C286 C290 H290 120.0
N37 C291 C295 120.0
N37 C291 C296 123.0(14)
C295 C291 C296 115.9(14)
C292 N37 C291 120.0
C292 N37 Fe6 130.5(10)
C291 N37 Fe6 109.0(10)
N37 C292 C293 120.0
N37 C292 H292 120.0
C293 C292 H292 120.0
C294 C293 C292 120.0
C294 C293 H293 120.0
C292 C293 H293 120.0
C293 C294 C295 120.0
C293 C294 H294 120.0
C295 C294 H294 120.0
C294 C295 C291 120.0
C294 C295 H295 120.0
C291 C295 H295 120.0
N38 C296 C291 107.7(15)
N38 C296 H296 126.2
C291 C296 H296 126.2
C298 C297 C302 120.0
C298 C297 N38 123.5(9)
C302 C297 N38 116.2(9)
C299 C298 C297 120.0
C299 C298 H298 120.0
C297 C298 H298 120.0
C300 C299 C298 120.0
C300 C299 C303 127.6(11)
C298 C299 C303 111.7(11)
C299 C300 C301 120.0
C299 C300 C304 117.7(9)
C301 C300 C304 122.2(9)
C302 C301 C300 120.0
C302 C301 H301 120.0
C300 C301 H301 120.0
C301 C302 C297 120.0
C301 C302 H302 120.0
C297 C302 H302 120.0
C299 C303 H30A 109.5
C299 C303 H30B 109.5
H30A C303 H30B 109.5
C299 C303 H30C 109.5
H30A C303 H30C 109.5
H30B C303 H30C 109.5
C299 C303 H30D 109.5
H30A C303 H30D 141.1
H30B C303 H30D 56.3
H30C C303 H30D 56.3
C299 C303 H30E 109.5
H30A C303 H30E 56.3
H30B C303 H30E 141.1
H30C C303 H30E 56.3
H30D C303 H30E 109.5
C299 C303 H30F 109.5
H30A C303 H30F 56.3
H30B C303 H30F 56.3
H30C C303 H30F 141.1
H30D C303 H30F 109.5
H30E C303 H30F 109.5
C305 C304 C309 120.0
C305 C304 C300 118.2(9)
C309 C304 C300 121.7(9)
C306 C305 C304 120.0
C306 C305 H305 120.0
C304 C305 H305 120.0
C305 C306 C307 120.0
C305 C306 H306 120.0
C307 C306 H306 120.0
C308 C307 C306 120.0
C308 C307 C310 121.7(10)
C306 C307 C310 118.3(10)
C309 C308 C307 120.0
C309 C308 H308 120.0
C307 C308 H308 120.0
C308 C309 C304 120.0
C308 C309 H309 120.0
C304 C309 H309 120.0
C311 C310 C315 120.0
C311 C310 C307 120.0(10)
C315 C310 C307 119.8(10)
C310 C311 C312 120.0
C310 C311 C316 129.3(12)
C312 C311 C316 110.5(13)
C311 C312 C313 120.0
C311 C312 H312 120.0
C313 C312 H312 120.0
C314 C313 C312 120.0
C314 C313 N39 115.4(11)
C312 C313 N39 124.5(11)
C313 C314 C315 120.0
C313 C314 H314 120.0
C315 C314 H314 120.0
C314 C315 C310 120.0
C314 C315 H315 120.0
C310 C315 H315 120.0
C311 C316 H31A 109.5
C311 C316 H31B 109.5
H31A C316 H31B 109.5
C311 C316 H31C 109.5
H31A C316 H31C 109.5
H31B C316 H31C 109.5
C311 C316 H31D 109.5
H31A C316 H31D 141.1
H31B C316 H31D 56.3
H31C C316 H31D 56.3
C311 C316 H31E 109.5
H31A C316 H31E 56.3
H31B C316 H31E 141.1
H31C C316 H31E 56.3
H31D C316 H31E 109.5
C311 C316 H31F 109.5
H31A C316 H31F 56.3
H31B C316 H31F 56.3
H31C C316 H31F 141.1
H31D C316 H31F 109.5
H31E C316 H31F 109.5
N39 C317 C318 111.0(18)
N39 C317 H317 124.5
C318 C317 H317 124.5
N40 C318 C322 120.0
N40 C318 C317 112.0(18)
C322 C318 C317 128.0(18)
C318 N40 C319 120.0
C318 N40 Fe7 112.2(13)
C319 N40 Fe7 126.7(13)
N40 C319 C320 120.0
N40 C319 H319 120.0
C320 C319 H319 120.0
C321 C320 C319 120.0
C321 C320 H320 120.0
C319 C320 H320 120.0
C320 C321 C322 120.0
C320 C321 H321 120.0
C322 C321 H321 120.0
C321 C322 C318 120.0
C321 C322 H322 120.0
C318 C322 H322 120.0
C328 C323 N41 118.1(15)
C328 C323 C327 121.9(15)
N41 C323 C327 120.0
C323 N41 C324 120.0
C323 N41 Fe6 114.6(10)
C324 N41 Fe6 125.1(10)
C325 C324 N41 120.0
C325 C324 H324 120.0
N41 C324 H324 120.0
C326 C325 C324 120.0
C326 C325 H325 120.0
C324 C325 H325 120.0
C327 C326 C325 120.0
C327 C326 H326 120.0
C325 C326 H326 120.0
C326 C327 C323 120.0
C326 C327 H327 120.0
C323 C327 H327 120.0
N42 C328 C323 107.5(16)
N42 C328 H328 126.3
C323 C328 H328 126.3
C330 C329 C334 120.0
C330 C329 N42 117.5(10)
C334 C329 N42 122.5(10)
C329 C330 C331 120.0
C329 C330 H330 120.0
C331 C330 H330 120.0
C332 C331 C330 120.0
C332 C331 C335 119.3(10)
C330 C331 C335 120.7(10)
C333 C332 C331 120.0
C333 C332 C336 119.7(9)
C331 C332 C336 120.3(9)
C334 C333 C332 120.0
C334 C333 H333 120.0
C332 C333 H333 120.0
C333 C334 C329 120.0
C333 C334 H334 120.0
C329 C334 H334 120.0
C331 C335 H33A 109.5
C331 C335 H33B 109.5
H33A C335 H33B 109.5
C331 C335 H33C 109.5
H33A C335 H33C 109.5
H33B C335 H33C 109.5
C331 C335 H33D 109.5
H33A C335 H33D 141.1
H33B C335 H33D 56.3
H33C C335 H33D 56.3
C331 C335 H33E 109.5
H33A C335 H33E 56.3
H33B C335 H33E 141.1
H33C C335 H33E 56.3
H33D C335 H33E 109.5
C331 C335 H33F 109.5
H33A C335 H33F 56.3
H33B C335 H33F 56.3
H33C C335 H33F 141.1
H33D C335 H33F 109.5
H33E C335 H33F 109.5
C337 C336 C341 120.0
C337 C336 C332 121.6(9)
C341 C336 C332 118.3(9)
C338 C337 C336 120.0
C338 C337 H337 120.0
C336 C337 H337 120.0
C337 C338 C339 120.0
C337 C338 H338 120.0
C339 C338 H338 120.0
C340 C339 C338 120.0
C340 C339 C342 118.7(9)
C338 C339 C342 121.3(9)
C341 C340 C339 120.0
C341 C340 H340 120.0
C339 C340 H340 120.0
C340 C341 C336 120.0
C340 C341 H341 120.0
C336 C341 H341 120.0
C343 C342 C347 120.0
C343 C342 C339 124.4(10)
C347 C342 C339 115.6(10)
C344 C343 C342 120.0
C344 C343 C348 117.9(10)
C342 C343 C348 122.1(10)
C345 C344 C343 120.0
C345 C344 H344 120.0
C343 C344 H344 120.0
C344 C345 C346 120.0
C344 C345 N43 119.9(11)
C346 C345 N43 120.0(10)
C345 C346 C347 120.0
C345 C346 H346 120.0
C347 C346 H346 120.0
C346 C347 C342 120.0
C346 C347 H347 120.0
C342 C347 H347 120.0
C343 C348 H34A 109.5
C343 C348 H34B 109.5
H34A C348 H34B 109.5
C343 C348 H34C 109.5
H34A C348 H34C 109.5
H34B C348 H34C 109.5
C343 C348 H34D 109.5
H34A C348 H34D 141.1
H34B C348 H34D 56.3
H34C C348 H34D 56.3
C343 C348 H34E 109.5
H34A C348 H34E 56.3
H34B C348 H34E 141.1
H34C C348 H34E 56.3
H34D C348 H34E 109.5
C343 C348 H34F 109.5
H34A C348 H34F 56.3
H34B C348 H34F 56.3
H34C C348 H34F 141.1
H34D C348 H34F 109.5
H34E C348 H34F 109.5
N43 C349 C350 112.4(15)
N43 C349 H349 123.8
C350 C349 H349 123.8
C349 C350 N44 114.7(13)
C349 C350 C354 125.1(13)
N44 C350 C354 120.0
C350 N44 C351 120.0
C350 N44 Fe8 113.0(9)
C351 N44 Fe8 126.7(9)
N44 C351 C352 120.0
N44 C351 H351 120.0
C352 C351 H351 120.0
C353 C352 C351 120.0
C353 C352 H352 120.0
C351 C352 H352 120.0
C352 C353 C354 120.0
C352 C353 H353 120.0
C354 C353 H353 120.0
C353 C354 C350 120.0
C353 C354 H354 120.0
C350 C354 H354 120.0
N48 C355 C359 120.0
N48 C355 C360 113.1(16)
C359 C355 C360 125.1(16)
C355 N48 C356 120.0
C355 N48 Fe7 115.0(12)
C356 N48 Fe7 125.0(12)
C357 C356 N48 120.0
C357 C356 H356 120.0
N48 C356 H356 120.0
C358 C357 C356 120.0
C358 C357 H357 120.0
C356 C357 H357 120.0
C357 C358 C359 120.0
C357 C358 H358 120.0
C359 C358 H358 120.0
C358 C359 C355 120.0
C358 C359 H359 120.0
C355 C359 H359 120.0
N47 C360 C355 108.2(16)
N47 C360 H360 125.9
C355 C360 H360 125.9
C362 C361 C366 120.0
C362 C361 N47 119.1(12)
C366 C361 N47 120.9(12)
C361 C362 C363 120.0
C361 C362 H362 120.0
C363 C362 H362 120.0
C362 C363 C364 120.0
C362 C363 C367 114.0(13)
C364 C363 C367 125.8(13)
C365 C364 C363 120.0
C365 C364 C368 119.9(12)
C363 C364 C368 120.1(12)
C364 C365 C366 120.0
C364 C365 H365 120.0
C366 C365 H365 120.0
C365 C366 C361 120.0
C365 C366 H366 120.0
C361 C366 H366 120.0
C363 C367 H36A 109.5
C363 C367 H36B 109.5
H36A C367 H36B 109.5
C363 C367 H36C 109.5
H36A C367 H36C 109.5
H36B C367 H36C 109.5
C363 C367 H36D 109.5
H36A C367 H36D 141.1
H36B C367 H36D 56.3
H36C C367 H36D 56.3
C363 C367 H36E 109.5
H36A C367 H36E 56.3
H36B C367 H36E 141.1
H36C C367 H36E 56.3
H36D C367 H36E 109.5
C363 C367 H36F 109.5
H36A C367 H36F 56.3
H36B C367 H36F 56.3
H36C C367 H36F 141.1
H36D C367 H36F 109.5
H36E C367 H36F 109.5
C369 C368 C373 120.0
C369 C368 C364 120.0(9)
C373 C368 C364 120.0(9)
C370 C369 C368 120.0
C370 C369 H369 120.0
C368 C369 H369 120.0
C369 C370 C371 120.0
C369 C370 H370 120.0
C371 C370 H370 120.0
C370 C371 C372 120.0
C370 C371 C374 119.0(9)
C372 C371 C374 121.0(9)
C373 C372 C371 120.0
C373 C372 H372 120.0
C371 C372 H372 120.0
C372 C373 C368 120.0
C372 C373 H373 120.0
C368 C373 H373 120.0
C375 C374 C379 120.0
C375 C374 C371 123.2(9)
C379 C374 C371 116.7(9)
C376 C375 C374 120.0
C376 C375 C380 119.8(10)
C374 C375 C380 120.1(10)
C375 C376 C377 120.0
C375 C376 H376 120.0
C377 C376 H376 120.0
N46 C377 C376 117.4(10)
N46 C377 C378 122.6(10)
C376 C377 C378 120.0
C377 C378 C379 120.0
C377 C378 H378 120.0
C379 C378 H378 120.0
C378 C379 C374 120.0
C378 C379 H379 120.0
C374 C379 H379 120.0
C375 C380 H38A 109.5
C375 C380 H38B 109.5
H38A C380 H38B 109.5
C375 C380 H38C 109.5
H38A C380 H38C 109.5
H38B C380 H38C 109.5
C375 C380 H38D 109.5
H38A C380 H38D 141.1
H38B C380 H38D 56.3
H38C C380 H38D 56.3
C375 C380 H38E 109.5
H38A C380 H38E 56.3
H38B C380 H38E 141.1
H38C C380 H38E 56.3
H38D C380 H38E 109.5
C375 C380 H38F 109.5
H38A C380 H38F 56.3
H38B C380 H38F 56.3
H38C C380 H38F 141.1
H38D C380 H38F 109.5
H38E C380 H38F 109.5
N46 C381 C382 120.1(15)
N46 C381 H381 120.0
C382 C381 H381 120.0
C381 C382 N45 115.0(12)
C381 C382 C386 124.9(12)
N45 C382 C386 120.0
C382 N45 C383 120.0
C382 N45 Fe8 112.3(8)
C383 N45 Fe8 127.3(8)
N45 C383 C384 120.0
N45 C383 H383 120.0
C384 C383 H383 120.0
C385 C384 C383 120.0
C385 C384 H384 120.0
C383 C384 H384 120.0
C384 C385 C386 120.0
C384 C385 H385 120.0
C386 C385 H385 120.0
C385 C386 C382 120.0
C385 C386 H386 120.0
C382 C386 H386 120.0
C6 N2 C7 115.4(17)
C6 N2 Fe1 120.4(16)
C7 N2 Fe1 123.7(11)
C27 N3 C23 110.9(11)
C27 N3 Fe2 117.4(11)
C23 N3 Fe2 131.7(9)
C38 N6 C39 118.9(13)
C38 N6 Fe1 115.1(12)
C39 N6 Fe1 125.6(10)
C59 N7 C55 107.8(12)
C59 N7 Fe3 119.9(11)
C55 N7 Fe3 132.3(9)
C70 N10 C71 104.1(13)
C70 N10 Fe1 126.3(13)
C71 N10 Fe1 129.6(10)
C91 N11 C87 120.0(14)
C91 N11 Fe4 114.4(13)
C87 N11 Fe4 125.4(10)
C102 N14 C103 108.4(12)
C102 N14 Fe2 122.4(12)
C103 N14 Fe2 128.6(9)
C123 N15 C119 116.3(11)
C123 N15 Fe3 115.2(10)
C119 N15 Fe3 128.2(8)
C134 N18 C135 116.4(13)
C134 N18 Fe2 114.0(12)
C135 N18 Fe2 128.7(9)
C155 N19 C151 106.7(14)
C155 N19 Fe4 123.1(13)
C151 N19 Fe4 126.8(11)
C166 N22 C167 106.7(12)
C166 N22 Fe3 118.2(11)
C167 N22 Fe3 134.7(9)
C187 N23 C183 112.8(14)
C187 N23 Fe4 118.6(13)
C183 N23 Fe4 128.5(10)
C198 N26 C199 115.3(12)
C198 N26 Fe5 123.5(11)
C199 N26 Fe5 120.3(9)
C219 N27 C215 112.7(12)
C219 N27 Fe6 122.6(11)
C215 N27 Fe6 124.7(9)
C231 N30 C232 111.1(11)
C231 N30 Fe5 120.7(10)
C232 N30 Fe5 127.8(8)
C252 N31 C248 108.8(12)
C252 N31 Fe7 116.9(11)
C248 N31 Fe7 133.7(9)
C264 N34 C265 115.4(12)
C264 N34 Fe5 116.7(11)
C265 N34 Fe5 127.6(9)
C285 N35 C281 108.6(11)
C285 N35 Fe8 121.8(11)
C281 N35 Fe8 128.8(9)
C296 N38 C297 114.4(12)
C296 N38 Fe6 118.4(10)
C297 N38 Fe6 125.7(9)
C317 N39 C313 106.5(14)
C317 N39 Fe7 119.2(13)
C313 N39 Fe7 133.4(10)
C328 N42 C329 110.1(12)
C328 N42 Fe6 121.4(11)
C329 N42 Fe6 128.3(9)
C349 N43 C345 112.7(12)
C349 N43 Fe8 120.4(11)
C345 N43 Fe8 126.8(9)
C381 N46 C377 117.8(13)
C381 N46 Fe8 111.1(11)
C377 N46 Fe8 130.7(10)
C360 N47 C361 112.1(13)
C360 N47 Fe7 122.0(12)
C361 N47 Fe7 125.9(9)
N10 Fe1 N1 92.6(5)
N10 Fe1 N6 93.0(5)
N1 Fe1 N6 173.8(6)
N10 Fe1 N5 169.7(5)
N1 Fe1 N5 94.8(6)
N6 Fe1 N5 80.0(6)
N10 Fe1 N9 75.5(6)
N1 Fe1 N9 94.1(7)
N6 Fe1 N9 89.8(5)
N5 Fe1 N9 96.7(6)
N10 Fe1 N2 98.2(6)
N1 Fe1 N2 77.7(8)
N6 Fe1 N2 98.9(6)
N5 Fe1 N2 90.5(5)
N9 Fe1 N2 169.5(6)
N14 Fe2 N4 88.4(5)
N14 Fe2 N3 98.5(5)
N4 Fe2 N3 79.2(6)
N14 Fe2 N13 76.9(6)
N4 Fe2 N13 96.4(5)
N3 Fe2 N13 173.8(5)
N14 Fe2 N17 172.2(5)
N4 Fe2 N17 93.6(5)
N3 Fe2 N17 89.2(4)
N13 Fe2 N17 95.4(5)
N14 Fe2 N18 98.0(5)
N4 Fe2 N18 171.9(5)
N3 Fe2 N18 94.9(5)
N13 Fe2 N18 89.9(4)
N17 Fe2 N18 80.7(5)
N7 Fe3 N22 94.0(5)
N7 Fe3 N21 172.8(5)
N22 Fe3 N21 80.1(5)
N7 Fe3 N15 96.3(5)
N22 Fe3 N15 95.6(5)
N21 Fe3 N15 88.5(4)
N7 Fe3 N8 81.5(5)
N22 Fe3 N8 88.9(4)
N21 Fe3 N8 94.2(4)
N15 Fe3 N8 175.1(4)
N7 Fe3 N16 90.2(4)
N22 Fe3 N16 173.6(5)
N21 Fe3 N16 96.0(4)
N15 Fe3 N16 79.1(5)
N8 Fe3 N16 96.5(4)
N23 Fe4 N20 87.4(5)
N23 Fe4 N24 79.3(6)
N20 Fe4 N24 93.9(8)
N23 Fe4 N11 96.4(5)
N20 Fe4 N11 174.0(8)
N24 Fe4 N11 91.3(4)
N23 Fe4 N19 94.0(6)
N20 Fe4 N19 79.0(9)
N24 Fe4 N19 170.5(6)
N11 Fe4 N19 96.1(5)
N23 Fe4 N12 174.2(6)
N20 Fe4 N12 95.9(7)
N24 Fe4 N12 95.6(6)
N11 Fe4 N12 80.8(7)
N19 Fe4 N12 91.3(5)
N34 Fe5 N30 97.3(5)
N34 Fe5 N29 94.2(5)
N30 Fe5 N29 82.7(7)
N34 Fe5 N26 98.7(5)
N30 Fe5 N26 93.2(5)
N29 Fe5 N26 166.9(6)
N34 Fe5 N25 173.2(5)
N30 Fe5 N25 88.8(4)
N29 Fe5 N25 89.6(5)
N26 Fe5 N25 77.9(6)
N34 Fe5 N33 79.7(5)
N30 Fe5 N33 174.6(5)
N29 Fe5 N33 93.0(7)
N26 Fe5 N33 91.7(4)
N25 Fe5 N33 94.4(4)
N41 Fe6 N27 169.4(5)
N41 Fe6 N42 77.9(6)
N27 Fe6 N42 96.3(5)
N41 Fe6 N37 94.2(5)
N27 Fe6 N37 92.2(5)
N42 Fe6 N37 171.0(5)
N41 Fe6 N38 90.0(4)
N27 Fe6 N38 99.4(5)
N42 Fe6 N38 94.9(5)
N37 Fe6 N38 80.7(6)
N41 Fe6 N28 94.1(5)
N27 Fe6 N28 77.2(5)
N42 Fe6 N28 92.9(4)
N37 Fe6 N28 91.9(5)
N38 Fe6 N28 171.8(5)
N39 Fe7 N48 179.4(6)
N39 Fe7 N31 92.7(5)
N48 Fe7 N31 87.9(5)
N39 Fe7 N47 99.9(6)
N48 Fe7 N47 79.9(7)
N31 Fe7 N47 94.8(5)
N39 Fe7 N40 83.6(7)
N48 Fe7 N40 95.8(7)
N31 Fe7 N40 174.4(6)
N47 Fe7 N40 90.0(5)
N39 Fe7 N32 87.0(5)
N48 Fe7 N32 93.2(6)
N31 Fe7 N32 80.2(5)
N47 Fe7 N32 171.7(5)
N40 Fe7 N32 95.4(5)
N35 Fe8 N43 98.5(5)
N35 Fe8 N36 79.0(5)
N43 Fe8 N36 170.8(5)
N35 Fe8 N45 171.1(5)
N43 Fe8 N45 90.0(4)
N36 Fe8 N45 93.1(5)
N35 Fe8 N44 88.5(4)
N43 Fe8 N44 78.8(6)
N36 Fe8 N44 92.3(5)
N45 Fe8 N44 95.8(5)
N35 Fe8 N46 95.5(5)
N43 Fe8 N46 96.1(5)
N36 Fe8 N46 93.0(4)
N45 Fe8 N46 80.8(5)
N44 Fe8 N46 173.9(5)

loop_
_geom_bond_atom_site_label_1
_geom_bond_atom_site_label_2
_geom_bond_distance
N1 C2 1.3900
N1 C1 1.3900
N1 Fe1 1.939(11)
C2 C3 1.3900
C2 H2 0.9500
C3 C4 1.3900
C3 H3 0.9500
C4 C5 1.3900
C4 H4 0.9500
C5 C1 1.3900
C5 H5 0.9500
C1 C6 1.45(2)
C6 N2 1.24(2)
C6 H6 0.9500
C7 C8 1.3900
C7 C12 1.3900
C7 N2 1.476(15)
C8 C9 1.3900
C8 H8 0.9500
C9 C10 1.3900
C9 C13 1.597(15)
C10 C11 1.3900
C10 C14 1.517(10)
C11 C12 1.3900
C11 H11 0.9500
C12 H12 0.9500
C13 H13A 0.9800
C13 H13B 0.9800
C13 H13C 0.9800
C13 H13D 0.9800
C13 H13E 0.9800
C13 H13F 0.9800
C14 C15 1.3900
C14 C19 1.3900
C15 C16 1.3900
C15 H15 0.9500
C16 C17 1.3900
C16 H16 0.9500
C17 C18 1.3900
C17 C20 1.498(9)
C18 C19 1.3900
C18 H18 0.9500
C19 H19 0.9500
C20 C21 1.3900
C20 C25 1.3900
C21 C22 1.3900
C21 C26 1.436(14)
C22 C23 1.3900
C22 H22 0.9500
C23 C24 1.3900
C23 N3 1.459(12)
C24 C25 1.3900
C24 H24 0.9500
C25 H25 0.9500
C26 H26A 0.9800
C26 H26B 0.9800
C26 H26C 0.9800
C26 H26D 0.9800
C26 H26E 0.9800
C26 H26F 0.9800
C27 N3 1.361(15)
C27 C28 1.439(16)
C27 H27 0.9500
C28 N4 1.3900
C28 C32 1.3900
N4 C29 1.3900
N4 Fe2 1.929(9)
C29 C30 1.3900
C29 H29 0.9500
C30 C31 1.3900
C30 H30 0.9500
C31 C32 1.3900
C31 H31 0.9500
C32 H32 0.9500
C33 N5 1.3900
C33 C37 1.3900
C33 C38 1.393(18)
N5 C34 1.3900
N5 Fe1 2.004(9)
C34 C35 1.3900
C34 H34 0.9500
C35 C36 1.3900
C35 H35 0.9500
C36 C37 1.3900
C36 H36 0.9500
C37 H37 0.9500
C38 N6 1.325(18)
C38 H38 0.9500
C39 C40 1.3900
C39 C44 1.3900
C39 N6 1.450(13)
C40 C41 1.3900
C40 H40 0.9500
C41 C42 1.3900
C41 C45 1.525(16)
C42 C43 1.3900
C42 C46 1.502(10)
C43 C44 1.3900
C43 H43 0.9500
C44 H44 0.9500
C45 H45A 0.9800
C45 H45B 0.9800
C45 H45C 0.9800
C45 H45D 0.9800
C45 H45E 0.9800
C45 H45F 0.9800
C46 C47 1.3900
C46 C51 1.3900
C47 C48 1.3900
C47 H47 0.9500
C48 C49 1.3900
C48 H48 0.9500
C49 C50 1.3900
C49 C52 1.522(10)
C50 C51 1.3900
C50 H50 0.9500
C51 H51 0.9500
C52 C53 1.3900
C52 C57 1.3900
C53 C54 1.3900
C53 C58 1.559(15)
C54 C55 1.3900
C54 H54 0.9500
C55 C56 1.3900
C55 N7 1.470(11)
C56 C57 1.3900
C56 H56 0.9500
C57 H57 0.9500
C58 H58A 0.9800
C58 H58B 0.9800
C58 H58C 0.9800
C58 H58D 0.9800
C58 H58E 0.9800
C58 H58F 0.9800
C59 N7 1.194(15)
C59 C60 1.553(16)
C59 H59 0.9500
C60 N8 1.3900
C60 C64 1.3900
N8 C61 1.3900
N8 Fe3 1.993(8)
C61 C62 1.3900
C61 H61 0.9500
C62 C63 1.3900
C62 H62 0.9500
C63 C64 1.3900
C63 H63 0.9500
C64 H64 0.9500
C65 N9 1.3900
C65 C69 1.3900
C65 C70 1.552(19)
N9 C66 1.3900
N9 Fe1 2.011(9)
C66 C67 1.3900
C66 H66 0.9500
C67 C68 1.3900
C67 H67 0.9500
C68 C69 1.3900
C68 H68 0.9500
C69 H69 0.9500
C70 N10 1.294(19)
C70 H70 0.9500
C71 C72 1.3900
C71 C76 1.3900
C71 N10 1.467(13)
C72 C73 1.3900
C72 H72 0.9500
C73 C74 1.3900
C73 C77 1.70(2)
C74 C75 1.3900
C74 C78 1.618(12)
C75 C76 1.3900
C75 H75 0.9500
C76 H76 0.9500
C77 H77A 0.9800
C77 H77B 0.9800
C77 H77C 0.9800
C77 H77D 0.9800
C77 H77E 0.9800
C77 H77F 0.9800
C78 C79 1.3900
C78 C83 1.3900
C79 C80 1.3900
C79 H79 0.9500
C80 C81 1.3900
C80 H80 0.9500
C81 C82 1.3900
C81 C84 1.532(11)
C82 C83 1.3900
C82 H82 0.9500
C83 H83 0.9500
C84 C85 1.3900
C84 C89 1.3900
C85 C86 1.3900
C85 C90 1.607(19)
C86 C87 1.3900
C86 H86 0.9500
C87 C88 1.3900
C87 N11 1.423(13)
C88 C89 1.3900
C88 H88 0.9500
C89 H89 0.9500
C90 H90A 0.9800
C90 H90B 0.9800
C90 H90C 0.9800
C90 H90D 0.9800
C90 H90E 0.9800
C90 H90F 0.9800
C91 N11 1.299(18)
C91 C96 1.362(18)
C91 H91 0.9500
N12 C92 1.3900
N12 C96 1.3900
N12 Fe4 2.026(11)
C92 C93 1.3900
C92 H92 0.9500
C93 C94 1.3900
C93 H93 0.9500
C94 C95 1.3900
C94 H94 0.9500
C95 C96 1.3900
C97 N13 1.3900
C97 C101 1.3900
C97 C102 1.403(17)
N13 C98 1.3900
N13 Fe2 1.979(8)
C98 C99 1.3900
C98 H98 0.9500
C99 C100 1.3900
C99 H99 0.9500
C100 C101 1.3900
C100 H100 0.9500
C101 H101 0.9500
C102 N14 1.309(15)
C102 H102 0.9500
C103 C104 1.3900
C103 C108 1.3900
C103 N14 1.519(12)
C104 C105 1.3900
C104 H104 0.9500
C105 C106 1.3900
C105 C109 1.651(16)
C106 C107 1.3900
C106 C110 1.493(9)
C107 C108 1.3900
C107 H107 0.9500
C108 H108 0.9500
C109 H10A 0.9800
C109 H10B 0.9800
C109 H10C 0.9800
C109 H10D 0.9800
C109 H10E 0.9800
C109 H10F 0.9800
C110 C111 1.3900
C110 C115 1.3900
C111 C112 1.3900
C111 H111 0.9500
C112 C113 1.3900
C112 H112 0.9500
C113 C114 1.3900
C113 C116 1.522(9)
C114 C115 1.3900
C114 H114 0.9500
C115 H115 0.9500
C116 C117 1.3900
C116 C121 1.3900
C117 C118 1.3900
C117 C122 1.547(14)
C118 C119 1.3900
C118 H118 0.9500
C119 C120 1.3900
C119 N15 1.423(12)
C120 C121 1.3900
C120 H120 0.9500
C121 H121 0.9500
C122 H12A 0.9800
C122 H12B 0.9800
C122 H12C 0.9800
C122 H12D 0.9800
C122 H12E 0.9800
C122 H12F 0.9800
C123 N15 1.332(14)
C123 C124 1.368(14)
C123 H123 0.9500
C124 N16 1.3900
C124 C128 1.3900
N16 C125 1.3900
N16 Fe3 2.003(7)
C125 C126 1.3900
C125 H125 0.9500
C126 C127 1.3900
C126 H126 0.9500
C127 C128 1.3900
C127 H127 0.9500
C128 H128 0.9500
C129 N17 1.3900
C129 C133 1.3900
C129 C134 1.400(15)
N17 C130 1.3900
N17 Fe2 1.986(8)
C130 C131 1.3900
C130 H130 0.9500
C131 C132 1.3900
C131 H131 0.9500
C132 C133 1.3900
C132 H132 0.9500
C133 H133 0.9500
C134 N18 1.261(15)
C134 H134 0.9500
C135 C136 1.3900
C135 C140 1.3900
C135 N18 1.470(13)
C136 C137 1.3900
C136 H136 0.9500
C137 C138 1.3900
C137 C141 1.395(17)
C138 C139 1.3900
C138 C142 1.445(10)
C139 C140 1.3900
C139 H139 0.9500
C140 H140 0.9500
C141 H14A 0.9800
C141 H14B 0.9800
C141 H14C 0.9800
C141 H14D 0.9800
C141 H14E 0.9800
C141 H14F 0.9800
C142 C143 1.3900
C142 C147 1.3900
C143 C144 1.3900
C143 H143 0.9500
C144 C145 1.3900
C144 H144 0.9500
C145 C146 1.3900
C145 C148 1.617(11)
C146 C147 1.3900
C146 H146 0.9500
C147 H147 0.9500
C148 C149 1.3900
C148 C153 1.3900
C149 C150 1.3900
C149 C154 1.66(2)
C150 C151 1.3900
C150 H150 0.9500
C151 C152 1.3900
C151 N19 1.441(14)
C152 C153 1.3900
C152 H152 0.9500
C153 H153 0.9500
C154 H15A 0.9800
C154 H15B 0.9800
C154 H15C 0.9800
C154 H15D 0.9800
C154 H15E 0.9800
C154 H15F 0.9800
C155 N19 1.40(2)
C155 C156 1.58(2)
C155 H155 0.9500
C156 N20 1.3900
C156 C160 1.3900
N20 C157 1.3900
N20 Fe4 1.933(12)
C157 C158 1.3900
C157 H157 0.9500
C158 C159 1.3900
C158 H158 0.9500
C159 C160 1.3900
C159 H159 0.9500
C160 H160 0.9500
C161 N21 1.3900
C161 C165 1.3900
C161 C166 1.439(16)
N21 C162 1.3900
N21 Fe3 1.921(8)
C162 C163 1.3900
C162 H162 0.9500
C163 C164 1.3900
C163 H163 0.9500
C164 C165 1.3900
C164 H164 0.9500
C165 H165 0.9500
C166 N22 1.296(15)
C166 H166 0.9500
C167 C168 1.3900
C167 C172 1.3900
C167 N22 1.455(12)
C168 C169 1.3900
C168 H168 0.9500
C169 C170 1.3900
C169 C173 1.682(18)
C170 C171 1.3900
C170 C174 1.557(11)
C171 C172 1.3900
C171 H171 0.9500
C172 H172 0.9500
C173 H17A 0.9800
C173 H17B 0.9800
C173 H17C 0.9800
C173 H17D 0.9800
C173 H17E 0.9800
C173 H17F 0.9800
C174 C175 1.3900
C174 C179 1.3900
C175 C176 1.3900
C175 H175 0.9500
C176 C177 1.3900
C176 H176 0.9500
C177 C178 1.3900
C177 C180 1.505(12)
C178 C179 1.3900
C178 H178 0.9500
C179 H179 0.9500
C180 C181 1.3900
C180 C185 1.3900
C181 C182 1.3900
C181 C186 1.83(4)
C182 C183 1.3900
C182 H182 0.9500
C183 C184 1.3900
C183 N23 1.493(13)
C184 C185 1.3900
C184 H184 0.9500
C185 H185 0.9500
C186 H18A 0.9800
C186 H18B 0.9800
C186 H18C 0.9800
C186 H18D 0.9800
C186 H18E 0.9800
C186 H18F 0.9800
C187 N23 1.198(16)
C187 C188 1.500(18)
C187 H187 0.9500
C188 N24 1.3900
C188 C192 1.3900
N24 C189 1.3900
N24 Fe4 1.994(9)
C189 C190 1.3900
C189 H189 0.9500
C190 C191 1.3900
C190 H190 0.9500
C191 C192 1.3900
C191 H191 0.9500
C192 H192 0.9500
C193 N25 1.3900
C193 C197 1.3900
C193 C198 1.446(15)
N25 C194 1.3900
N25 Fe5 1.992(8)
C194 C195 1.3900
C194 H194 0.9500
C195 C196 1.3900
C195 H195 0.9500
C196 C197 1.3900
C196 H196 0.9500
C197 H197 0.9500
C198 N26 1.224(15)
C198 H198 0.9500
C199 C200 1.3900
C199 C204 1.3900
C199 N26 1.539(12)
C200 C201 1.3900
C200 H200 0.9500
C201 C202 1.3900
C201 C205 1.502(18)
C202 C203 1.3900
C202 C206 1.492(9)
C203 C204 1.3900
C203 H203 0.9500
C204 H204 0.9500
C205 H20A 0.9800
C205 H20B 0.9800
C205 H20C 0.9800
C205 H20D 0.9800
C205 H20E 0.9800
C205 H20F 0.9800
C206 C207 1.3900
C206 C211 1.3900
C207 C208 1.3900
C207 H207 0.9500
C208 C209 1.3900
C208 H208 0.9500
C209 C210 1.3900
C209 C212 1.544(9)
C210 C211 1.3900
C210 H210 0.9500
C211 H211 0.9500
C212 C213 1.3900
C212 C217 1.3900
C213 C214 1.3900
C213 C218 1.496(14)
C214 C215 1.3900
C214 H214 0.9500
C215 C216 1.3900
C215 N27 1.501(13)
C216 C217 1.3900
C216 H216 0.9500
C217 H217 0.9500
C218 H21A 0.9800
C218 H21B 0.9800
C218 H21C 0.9800
C218 H21D 0.9800
C218 H21E 0.9800
C218 H21F 0.9800
C219 N27 1.254(14)
C219 C220 1.453(14)
C219 H219 0.9500
C220 N28 1.3900
C220 C224 1.3900
N28 C221 1.3900
N28 Fe6 2.030(8)
C221 C222 1.3900
C221 H221 0.9500
C222 C223 1.3900
C222 H222 0.9500
C223 C224 1.3900
C223 H223 0.9500
C224 H224 0.9500
C226 N29 1.3900
C226 C230 1.3900
C226 C231 1.541(18)
N29 C227 1.3900
N29 Fe5 1.964(11)
C227 C228 1.3900
C227 H227 0.9500
C228 C229 1.3900
C228 H228 0.9500
C229 C230 1.3900
C229 H229 0.9500
C230 H230 0.9500
C231 N30 1.383(16)
C231 H231 0.9500
C232 C233 1.3900
C232 C237 1.3900
C232 N30 1.467(12)
C233 C234 1.3900
C233 H233 0.9500
C234 C235 1.3900
C234 C238 1.529(15)
C235 C236 1.3900
C235 C239 1.535(10)
C236 C237 1.3900
C236 H236 0.9500
C237 H237 0.9500
C238 H23A 0.9800
C238 H23B 0.9800
C238 H23C 0.9800
C238 H23D 0.9800
C238 H23E 0.9800
C238 H23F 0.9800
C239 C240 1.3900
C239 C244 1.3900
C240 C241 1.3900
C240 H240 0.9500
C241 C242 1.3900
C241 H241 0.9500
C242 C243 1.3900
C242 C245 1.495(10)
C243 C244 1.3900
C243 H243 0.9500
C244 H244 0.9500
C245 C246 1.3900
C245 C250 1.3900
C246 C247 1.3900
C246 C251 1.76(2)
C247 C248 1.3900
C247 H247 0.9500
C248 C249 1.3900
C248 N31 1.475(12)
C249 C250 1.3900
C249 H249 0.9500
C250 H250 0.9500
C251 H25A 0.9800
C251 H25B 0.9800
C251 H25C 0.9800
C251 H25D 0.9800
C251 H25E 0.9800
C251 H25F 0.9800
C252 N31 1.307(15)
C252 C253 1.491(17)
C252 H252 0.9500
C253 N32 1.3900
C253 C257 1.3900
N32 C254 1.3900
N32 Fe7 2.049(8)
C254 C255 1.3900
C254 H254 0.9500
C255 C256 1.3900
C255 H255 0.9500
C256 C257 1.3900
C256 H256 0.9500
C257 H257 0.9500
C259 C264 1.357(14)
C259 N33 1.3900
C259 C263 1.3900
N33 C260 1.3900
N33 Fe5 2.016(8)
C260 C261 1.3900
C260 H260 0.9500
C261 C262 1.3900
C261 H261 0.9500
C262 C263 1.3900
C262 H262 0.9500
C263 H263 0.9500
C264 N34 1.245(14)
C264 H264 0.9500
C265 C266 1.3900
C265 C270 1.3900
C265 N34 1.485(12)
C266 C267 1.3900
C266 H266 0.9500
C267 C268 1.3900
C267 C271 1.570(15)
C268 C269 1.3900
C268 C272 1.494(9)
C269 C270 1.3900
C269 H269 0.9500
C270 H270 0.9500
C271 H27A 0.9800
C271 H27B 0.9800
C271 H27C 0.9800
C271 H27D 0.9800
C271 H27E 0.9800
C271 H27F 0.9800
C272 C273 1.3900
C272 C277 1.3900
C273 C274 1.3900
C273 H273 0.9500
C274 C275 1.3900
C274 H274 0.9500
C275 C276 1.3900
C275 C278 1.535(10)
C276 C277 1.3900
C276 H276 0.9500
C277 H277 0.9500
C278 C279 1.3900
C278 C283 1.3900
C279 C280 1.3900
C279 C284 1.434(15)
C280 C281 1.3900
C280 H280 0.9500
C281 C282 1.3900
C281 N35 1.501(13)
C282 C283 1.3900
C282 H282 0.9500
C283 H283 0.9500
C284 H28A 0.9800
C284 H28B 0.9800
C284 H28C 0.9800
C284 H28D 0.9800
C284 H28E 0.9800
C284 H28F 0.9800
C285 C286 1.382(16)
C285 N35 1.393(15)
C285 H285 0.9500
C286 N36 1.3900
C286 C290 1.3900
N36 C287 1.3900
N36 Fe8 1.935(8)
C287 C288 1.3900
C287 H287 0.9500
C288 C289 1.3900
C288 H288 0.9500
C289 C290 1.3900
C289 H289 0.9500
C290 H290 0.9500
C291 N37 1.3900
C291 C295 1.3900
C291 C296 1.407(15)
N37 C292 1.3900
N37 Fe6 1.961(9)
C292 C293 1.3900
C292 H292 0.9500
C293 C294 1.3900
C293 H293 0.9500
C294 C295 1.3900
C294 H294 0.9500
C295 H295 0.9500
C296 N38 1.310(14)
C296 H296 0.9500
C297 C298 1.3900
C297 C302 1.3900
C297 N38 1.458(12)
C298 C299 1.3900
C298 H298 0.9500
C299 C300 1.3900
C299 C303 1.540(19)
C300 C301 1.3900
C300 C304 1.554(10)
C301 C302 1.3900
C301 H301 0.9500
C302 H302 0.9500
C303 H30A 0.9800
C303 H30B 0.9800
C303 H30C 0.9800
C303 H30D 0.9800
C303 H30E 0.9800
C303 H30F 0.9800
C304 C305 1.3900
C304 C309 1.3900
C305 C306 1.3900
C305 H305 0.9500
C306 C307 1.3900
C306 H306 0.9500
C307 C308 1.3900
C307 C310 1.527(10)
C308 C309 1.3900
C308 H308 0.9500
C309 H309 0.9500
C310 C311 1.3900
C310 C315 1.3900
C311 C312 1.3900
C311 C316 1.470(19)
C312 C313 1.3900
C312 H312 0.9500
C313 C314 1.3900
C313 N39 1.481(13)
C314 C315 1.3900
C314 H314 0.9500
C315 H315 0.9500
C316 H31A 0.9800
C316 H31B 0.9800
C316 H31C 0.9800
C316 H31D 0.9800
C316 H31E 0.9800
C316 H31F 0.9800
C317 N39 1.329(19)
C317 C318 1.487(19)
C317 H317 0.9500
C318 N40 1.3900
C318 C322 1.3900
N40 C319 1.3900
N40 Fe7 1.937(11)
C319 C320 1.3900
C319 H319 0.9500
C320 C321 1.3900
C320 H320 0.9500
C321 C322 1.3900
C321 H321 0.9500
C322 H322 0.9500
C323 C328 1.359(16)
C323 N41 1.3900
C323 C327 1.3900
N41 C324 1.3900
N41 Fe6 1.911(9)
C324 C325 1.3900
C324 H324 0.9500
C325 C326 1.3900
C325 H325 0.9500
C326 C327 1.3900
C326 H326 0.9500
C327 H327 0.9500
C328 N42 1.341(15)
C328 H328 0.9500
C329 C330 1.3900
C329 C334 1.3900
C329 N42 1.485(12)
C330 C331 1.3900
C330 H330 0.9500
C331 C332 1.3900
C331 C335 1.641(16)
C332 C333 1.3900
C332 C336 1.564(9)
C333 C334 1.3900
C333 H333 0.9500
C334 H334 0.9500
C335 H33A 0.9800
C335 H33B 0.9800
C335 H33C 0.9800
C335 H33D 0.9800
C335 H33E 0.9800
C335 H33F 0.9800
C336 C337 1.3900
C336 C341 1.3900
C337 C338 1.3900
C337 H337 0.9500
C338 C339 1.3900
C338 H338 0.9500
C339 C340 1.3900
C339 C342 1.488(10)
C340 C341 1.3900
C340 H340 0.9500
C341 H341 0.9500
C342 C343 1.3900
C342 C347 1.3900
C343 C344 1.3900
C343 C348 1.677(15)
C344 C345 1.3900
C344 H344 0.9500
C345 C346 1.3900
C345 N43 1.528(14)
C346 C347 1.3900
C346 H346 0.9500
C347 H347 0.9500
C348 H34A 0.9800
C348 H34B 0.9800
C348 H34C 0.9800
C348 H34D 0.9800
C348 H34E 0.9800
C348 H34F 0.9800
C349 N43 1.316(15)
C349 C350 1.380(15)
C349 H349 0.9500
C350 N44 1.3900
C350 C354 1.3900
N44 C351 1.3900
N44 Fe8 1.984(9)
C351 C352 1.3900
C351 H351 0.9500
C352 C353 1.3900
C352 H352 0.9500
C353 C354 1.3900
C353 H353 0.9500
C354 H354 0.9500
C355 N48 1.3900
C355 C359 1.3900
C355 C360 1.490(16)
N48 C356 1.3900
N48 Fe7 1.897(10)
C356 C357 1.3900
C356 H356 0.9500
C357 C358 1.3900
C357 H357 0.9500
C358 C359 1.3900
C358 H358 0.9500
C359 H359 0.9500
C360 N47 1.291(15)
C360 H360 0.9500
C361 C362 1.3900
C361 C366 1.3900
C361 N47 1.503(13)
C362 C363 1.3900
C362 H362 0.9500
C363 C364 1.3900
C363 C367 1.62(2)
C364 C365 1.3900
C364 C368 1.546(10)
C365 C366 1.3900
C365 H365 0.9500
C366 H366 0.9500
C367 H36A 0.9800
C367 H36B 0.9800
C367 H36C 0.9800
C367 H36D 0.9800
C367 H36E 0.9800
C367 H36F 0.9800
C368 C369 1.3900
C368 C373 1.3900
C369 C370 1.3900
C369 H369 0.9500
C370 C371 1.3900
C370 H370 0.9500
C371 C372 1.3900
C371 C374 1.547(10)
C372 C373 1.3900
C372 H372 0.9500
C373 H373 0.9500
C374 C375 1.3900
C374 C379 1.3900
C375 C376 1.3900
C375 C380 1.528(14)
C376 C377 1.3900
C376 H376 0.9500
C377 N46 1.349(13)
C377 C378 1.3900
C378 C379 1.3900
C378 H378 0.9500
C379 H379 0.9500
C380 H38A 0.9800
C380 H38B 0.9800
C380 H38C 0.9800
C380 H38D 0.9800
C380 H38E 0.9800
C380 H38F 0.9800
C381 N46 1.307(14)
C381 C382 1.353(14)
C381 H381 0.9500
C382 N45 1.3900
C382 C386 1.3900
N45 C383 1.3900
N45 Fe8 1.980(8)
C383 C384 1.3900
C383 H383 0.9500
C384 C385 1.3900
C384 H384 0.9500
C385 C386 1.3900
C385 H385 0.9500
C386 H386 0.9500
N2 Fe1 2.051(15)
N3 Fe2 1.957(12)
N6 Fe1 1.941(12)
N7 Fe3 1.898(11)
N10 Fe1 1.911(13)
N11 Fe4 2.015(13)
N14 Fe2 1.907(12)
N15 Fe3 1.954(11)
N18 Fe2 2.010(12)
N19 Fe4 2.028(14)
N22 Fe3 1.910(11)
N23 Fe4 1.916(12)
N26 Fe5 1.986(12)
N27 Fe6 1.922(12)
N30 Fe5 1.935(11)
N31 Fe7 1.908(11)
N34 Fe5 1.890(12)
N35 Fe8 1.864(12)
N38 Fe6 2.014(12)
N39 Fe7 1.820(13)
N42 Fe6 1.944(12)
N43 Fe8 1.908(13)
N46 Fe8 2.030(12)
N47 Fe7 1.923(13)

loop_
_geom_torsion_atom_site_label_1
_geom_torsion_atom_site_label_2
_geom_torsion_atom_site_label_3
_geom_torsion_atom_site_label_4
_geom_torsion
C1 N1 C2 C3 0.0
Fe1 N1 C2 C3 175.3(9)
N1 C2 C3 C4 0.0
C2 C3 C4 C5 0.0
C3 C4 C5 C1 0.0
C4 C5 C1 N1 0.0
C4 C5 C1 C6 179.0(15)
C2 N1 C1 C5 0.0
Fe1 N1 C1 C5 -175.8(8)
C2 N1 C1 C6 -179.1(14)
Fe1 N1 C1 C6 5.1(13)
C5 C1 C6 N2 169.9(12)
N1 C1 C6 N2 -11(2)
C12 C7 C8 C9 0.0
N2 C7 C8 C9 -179.1(10)
C7 C8 C9 C10 0.0
C7 C8 C9 C13 179.6(10)
C8 C9 C10 C11 0.0
C13 C9 C10 C11 -179.6(10)
C8 C9 C10 C14 175.2(9)
C13 C9 C10 C14 -4.4(12)
C9 C10 C11 C12 0.0
C14 C10 C11 C12 -175.7(8)
C10 C11 C12 C7 0.0
C8 C7 C12 C11 0.0
N2 C7 C12 C11 179.0(12)
C11 C10 C14 C15 -68.7(7)
C9 C10 C14 C15 115.9(7)
C11 C10 C14 C19 114.8(7)
C9 C10 C14 C19 -60.6(9)
C19 C14 C15 C16 0.0
C10 C14 C15 C16 -176.6(9)
C14 C15 C16 C17 0.0
C15 C16 C17 C18 0.0
C15 C16 C17 C20 -175.1(9)
C16 C17 C18 C19 0.0
C20 C17 C18 C19 174.9(9)
C17 C18 C19 C14 0.0
C15 C14 C19 C18 0.0
C10 C14 C19 C18 176.5(9)
C18 C17 C20 C21 128.7(6)
C16 C17 C20 C21 -56.3(8)
C18 C17 C20 C25 -52.1(8)
C16 C17 C20 C25 122.9(6)
C25 C20 C21 C22 0.0
C17 C20 C21 C22 179.1(9)
C25 C20 C21 C26 -179.7(10)
C17 C20 C21 C26 -0.6(11)
C20 C21 C22 C23 0.0
C26 C21 C22 C23 179.8(9)
C21 C22 C23 C24 0.0
C21 C22 C23 N3 176.3(9)
C22 C23 C24 C25 0.0
N3 C23 C24 C25 -176.4(9)
C23 C24 C25 C20 0.0
C21 C20 C25 C24 0.0
C17 C20 C25 C24 -179.2(8)
N3 C27 C28 N4 -5.3(15)
N3 C27 C28 C32 177.5(9)
C32 C28 N4 C29 0.0
C27 C28 N4 C29 -177.5(10)
C32 C28 N4 Fe2 178.2(7)
C27 C28 N4 Fe2 0.7(9)
C28 N4 C29 C30 0.0
Fe2 N4 C29 C30 -178.2(7)
N4 C29 C30 C31 0.0
C29 C30 C31 C32 0.0
C30 C31 C32 C28 0.0
N4 C28 C32 C31 0.0
C27 C28 C32 C31 177.0(13)
C37 C33 N5 C34 0.0
C38 C33 N5 C34 176.5(11)
C37 C33 N5 Fe1 177.7(7)
C38 C33 N5 Fe1 -5.9(10)
C33 N5 C34 C35 0.0
Fe1 N5 C34 C35 -177.4(7)
N5 C34 C35 C36 0.0
C34 C35 C36 C37 0.0
C35 C36 C37 C33 0.0
N5 C33 C37 C36 0.0
C38 C33 C37 C36 -175.8(13)
N5 C33 C38 N6 10.1(19)
C37 C33 C38 N6 -173.9(11)
C44 C39 C40 C41 0.0
N6 C39 C40 C41 -173.1(10)
C39 C40 C41 C42 0.0
C39 C40 C41 C45 -174.9(10)
C40 C41 C42 C43 0.0
C45 C41 C42 C43 174.9(10)
C40 C41 C42 C46 177.0(9)
C45 C41 C42 C46 -8.0(11)
C41 C42 C43 C44 0.0
C46 C42 C43 C44 -177.2(9)
C42 C43 C44 C39 0.0
C40 C39 C44 C43 0.0
N6 C39 C44 C43 173.2(10)
C41 C42 C46 C47 128.6(7)
C43 C42 C46 C47 -54.2(9)
C41 C42 C46 C51 -51.9(9)
C43 C42 C46 C51 125.2(6)
C51 C46 C47 C48 0.0
C42 C46 C47 C48 179.4(9)
C46 C47 C48 C49 0.0
C47 C48 C49 C50 0.0
C47 C48 C49 C52 178.3(8)
C48 C49 C50 C51 0.0
C52 C49 C50 C51 -178.2(9)
C49 C50 C51 C46 0.0
C47 C46 C51 C50 0.0
C42 C46 C51 C50 -179.4(9)
C50 C49 C52 C53 117.2(8)
C48 C49 C52 C53 -61.0(9)
C50 C49 C52 C57 -63.1(8)
C48 C49 C52 C57 118.7(6)
C57 C52 C53 C54 0.0
C49 C52 C53 C54 179.7(10)
C57 C52 C53 C58 -179.2(10)
C49 C52 C53 C58 0.5(12)
C52 C53 C54 C55 0.0
C58 C53 C54 C55 179.2(9)
C53 C54 C55 C56 0.0
C53 C54 C55 N7 177.4(9)
C54 C55 C56 C57 0.0
N7 C55 C56 C57 -177.3(10)
C55 C56 C57 C52 0.0
C53 C52 C57 C56 0.0
C49 C52 C57 C56 -179.7(9)
N7 C59 C60 N8 0.4(15)
N7 C59 C60 C64 -174.5(9)
C64 C60 N8 C61 0.0
C59 C60 N8 C61 -175.6(9)
C64 C60 N8 Fe3 175.6(6)
C59 C60 N8 Fe3 0.0(8)
C60 N8 C61 C62 0.0
Fe3 N8 C61 C62 -175.0(6)
N8 C61 C62 C63 0.0
C61 C62 C63 C64 0.0
C62 C63 C64 C60 0.0
N8 C60 C64 C63 0.0
C59 C60 C64 C63 174.4(11)
C69 C65 N9 C66 0.0
C70 C65 N9 C66 169.3(10)
C69 C65 N9 Fe1 -179.3(7)
C70 C65 N9 Fe1 -10.0(10)
C65 N9 C66 C67 0.0
Fe1 N9 C66 C67 179.3(7)
N9 C66 C67 C68 0.0
C66 C67 C68 C69 0.0
C67 C68 C69 C65 0.0
N9 C65 C69 C68 0.0
C70 C65 C69 C68 -166.2(13)
N9 C65 C70 N10 13.5(15)
C69 C65 C70 N10 -179.0(9)
C76 C71 C72 C73 0.0
N10 C71 C72 C73 175.1(10)
C71 C72 C73 C74 0.0
C71 C72 C73 C77 173.8(14)
C72 C73 C74 C75 0.0
C77 C73 C74 C75 -174.3(13)
C72 C73 C74 C78 178.6(12)
C77 C73 C74 C78 4.2(14)
C73 C74 C75 C76 0.0
C78 C74 C75 C76 -178.7(11)
C74 C75 C76 C71 0.0
C72 C71 C76 C75 0.0
N10 C71 C76 C75 -174.6(11)
C75 C74 C78 C79 123.9(7)
C73 C74 C78 C79 -54.7(10)
C75 C74 C78 C83 -60.0(10)
C73 C74 C78 C83 121.4(9)
C83 C78 C79 C80 0.0
C74 C78 C79 C80 176.3(10)
C78 C79 C80 C81 0.0
C79 C80 C81 C82 0.0
C79 C80 C81 C84 -179.4(11)
C80 C81 C82 C83 0.0
C84 C81 C82 C83 179.4(10)
C81 C82 C83 C78 0.0
C79 C78 C83 C82 0.0
C74 C78 C83 C82 -175.9(11)
C82 C81 C84 C85 -66.0(10)
C80 C81 C84 C85 113.4(9)
C82 C81 C84 C89 115.1(7)
C80 C81 C84 C89 -65.6(9)
C89 C84 C85 C86 0.0
C81 C84 C85 C86 -179.0(10)
C89 C84 C85 C90 177.7(12)
C81 C84 C85 C90 -1.3(14)
C84 C85 C86 C87 0.0
C90 C85 C86 C87 -177.8(11)
C85 C86 C87 C88 0.0
C85 C86 C87 N11 178.2(10)
C86 C87 C88 C89 0.0
N11 C87 C88 C89 -178.2(11)
C87 C88 C89 C84 0.0
C85 C84 C89 C88 0.0
C81 C84 C89 C88 179.0(10)
C96 N12 C92 C93 0.0
Fe4 N12 C92 C93 175.7(9)
N12 C92 C93 C94 0.0
C92 C93 C94 C95 0.0
C93 C94 C95 C96 0.0
N11 C91 C96 C95 172.6(12)
N11 C91 C96 N12 2(2)
C94 C95 C96 C91 -170.1(14)
C94 C95 C96 N12 0.0
C92 N12 C96 C91 170.1(14)
Fe4 N12 C96 C91 -6.4(12)
C92 N12 C96 C95 0.0
Fe4 N12 C96 C95 -176.5(7)
C101 C97 N13 C98 0.0
C102 C97 N13 C98 -178.0(10)
C101 C97 N13 Fe2 175.3(6)
C102 C97 N13 Fe2 -2.7(9)
C97 N13 C98 C99 0.0
Fe2 N13 C98 C99 -175.0(6)
N13 C98 C99 C100 0.0
C98 C99 C100 C101 0.0
C99 C100 C101 C97 0.0
N13 C97 C101 C100 0.0
C102 C97 C101 C100 177.6(12)
N13 C97 C102 N14 2.7(15)
C101 C97 C102 N14 -175.1(9)
C108 C103 C104 C105 0.0
N14 C103 C104 C105 178.8(9)
C103 C104 C105 C106 0.0
C103 C104 C105 C109 -170.2(9)
C104 C105 C106 C107 0.0
C109 C105 C106 C107 169.0(10)
C104 C105 C106 C110 -178.8(8)
C109 C105 C106 C110 -9.8(11)
C105 C106 C107 C108 0.0
C110 C106 C107 C108 178.8(8)
C106 C107 C108 C103 0.0
C104 C103 C108 C107 0.0
N14 C103 C108 C107 -179.0(8)
C105 C106 C110 C111 -64.0(7)
C107 C106 C110 C111 117.3(6)
C105 C106 C110 C115 117.8(6)
C107 C106 C110 C115 -60.9(8)
C115 C110 C111 C112 0.0
C106 C110 C111 C112 -178.2(8)
C110 C111 C112 C113 0.0
C111 C112 C113 C114 0.0
C111 C112 C113 C116 177.8(8)
C112 C113 C114 C115 0.0
C116 C113 C114 C115 -178.0(8)
C113 C114 C115 C110 0.0
C111 C110 C115 C114 0.0
C106 C110 C115 C114 178.2(9)
C114 C113 C116 C117 -53.0(8)
C112 C113 C116 C117 129.1(6)
C114 C113 C116 C121 126.5(5)
C112 C113 C116 C121 -51.4(8)
C121 C116 C117 C118 0.0
C113 C116 C117 C118 179.6(8)
C121 C116 C117 C122 179.3(9)
C113 C116 C117 C122 -1.2(10)
C116 C117 C118 C119 0.0
C122 C117 C118 C119 -179.2(9)
C117 C118 C119 C120 0.0
C117 C118 C119 N15 -177.6(9)
C118 C119 C120 C121 0.0
N15 C119 C120 C121 177.6(9)
C119 C120 C121 C116 0.0
C117 C116 C121 C120 0.0
C113 C116 C121 C120 -179.6(8)
N15 C123 C124 N16 2.9(14)
N15 C123 C124 C128 -179.2(8)
C123 C124 N16 C125 178.2(9)
C128 C124 N16 C125 0.0
C123 C124 N16 Fe3 -0.9(8)
C128 C124 N16 Fe3 -179.0(5)
C124 N16 C125 C126 0.0
Fe3 N16 C125 C126 179.0(6)
N16 C125 C126 C127 0.0
C125 C126 C127 C128 0.0
C126 C127 C128 C124 0.0
C123 C124 C128 C127 -177.8(11)
N16 C124 C128 C127 0.0
C133 C129 N17 C130 0.0
C134 C129 N17 C130 179.3(10)
C133 C129 N17 Fe2 -173.7(6)
C134 C129 N17 Fe2 5.6(9)
C129 N17 C130 C131 0.0
Fe2 N17 C130 C131 172.6(7)
N17 C130 C131 C132 0.0
C130 C131 C132 C133 0.0
C131 C132 C133 C129 0.0
N17 C129 C133 C132 0.0
C134 C129 C133 C132 -179.2(11)
N17 C129 C134 N18 -1.0(16)
C133 C129 C134 N18 178.3(10)
C140 C135 C136 C137 0.0
N18 C135 C136 C137 177.6(10)
C135 C136 C137 C138 0.0
C135 C136 C137 C141 179.3(11)
C136 C137 C138 C139 0.0
C141 C137 C138 C139 -179.2(13)
C136 C137 C138 C142 -179.3(9)
C141 C137 C138 C142 1.5(13)
C137 C138 C139 C140 0.0
C142 C138 C139 C140 179.3(9)
C138 C139 C140 C135 0.0
C136 C135 C140 C139 0.0
N18 C135 C140 C139 -177.8(9)
C137 C138 C142 C143 124.7(7)
C139 C138 C142 C143 -54.5(9)
C137 C138 C142 C147 -56.8(9)
C139 C138 C142 C147 123.9(7)
C147 C142 C143 C144 0.0
C138 C142 C143 C144 178.4(10)
C142 C143 C144 C145 0.0
C143 C144 C145 C146 0.0
C143 C144 C145 C148 178.1(11)
C144 C145 C146 C147 0.0
C148 C145 C146 C147 -178.2(10)
C145 C146 C147 C142 0.0
C143 C142 C147 C146 0.0
C138 C142 C147 C146 -178.4(10)
C146 C145 C148 C149 112.1(8)
C144 C145 C148 C149 -66.0(11)
C146 C145 C148 C153 -71.7(8)
C144 C145 C148 C153 110.2(8)
C153 C148 C149 C150 0.0
C145 C148 C149 C150 176.1(11)
C153 C148 C149 C154 -161.5(13)
C145 C148 C149 C154 14.5(15)
C148 C149 C150 C151 0.0
C154 C149 C150 C151 161.4(13)
C149 C150 C151 C152 0.0
C149 C150 C151 N19 175.2(11)
C150 C151 C152 C153 0.0
N19 C151 C152 C153 -174.7(12)
C151 C152 C153 C148 0.0
C149 C148 C153 C152 0.0
C145 C148 C153 C152 -176.3(10)
N19 C155 C156 N20 -10.7(17)
N19 C155 C156 C160 167.5(10)
C160 C156 N20 C157 0.0
C155 C156 N20 C157 178.2(14)
C160 C156 N20 Fe4 180.0(9)
C155 C156 N20 Fe4 -1.8(12)
C156 N20 C157 C158 0.0
Fe4 N20 C157 C158 -180.0(9)
N20 C157 C158 C159 0.0
C157 C158 C159 C160 0.0
C158 C159 C160 C156 0.0
N20 C156 C160 C159 0.0
C155 C156 C160 C159 -178.2(14)
C165 C161 N21 C162 0.0
C166 C161 N21 C162 -168.4(10)
C165 C161 N21 Fe3 165.9(6)
C166 C161 N21 Fe3 -2.5(9)
C161 N21 C162 C163 0.0
Fe3 N21 C162 C163 -164.9(7)
N21 C162 C163 C164 0.0
C162 C163 C164 C165 0.0
C163 C164 C165 C161 0.0
N21 C161 C165 C164 0.0
C166 C161 C165 C164 166.3(11)
N21 C161 C166 N22 -5.6(15)
C165 C161 C166 N22 -172.9(9)
C172 C167 C168 C169 0.0
N22 C167 C168 C169 171.5(9)
C167 C168 C169 C170 0.0
C167 C168 C169 C173 -176.5(10)
C168 C169 C170 C171 0.0
C173 C169 C170 C171 176.3(10)
C168 C169 C170 C174 178.0(11)
C173 C169 C170 C174 -5.7(13)
C169 C170 C171 C172 0.0
C174 C170 C171 C172 -178.1(10)
C170 C171 C172 C167 0.0
C168 C167 C172 C171 0.0
N22 C167 C172 C171 -171.4(10)
C171 C170 C174 C175 -60.7(10)
C169 C170 C174 C175 121.3(8)
C171 C170 C174 C179 124.2(7)
C169 C170 C174 C179 -53.8(10)
C179 C174 C175 C176 0.0
C170 C174 C175 C176 -175.0(11)
C174 C175 C176 C177 0.0
C175 C176 C177 C178 0.0
C175 C176 C177 C180 -173.5(11)
C176 C177 C178 C179 0.0
C180 C177 C178 C179 173.0(12)
C177 C178 C179 C174 0.0
C175 C174 C179 C178 0.0
C170 C174 C179 C178 175.3(10)
C178 C177 C180 C181 110.5(10)
C176 C177 C180 C181 -76.2(10)
C178 C177 C180 C185 -63.1(11)
C176 C177 C180 C185 110.2(9)
C185 C180 C181 C182 0.0
C177 C180 C181 C182 -173.6(11)
C185 C180 C181 C186 -149.0(17)
C177 C180 C181 C186 37.5(19)
C180 C181 C182 C183 0.0
C186 C181 C182 C183 148.1(18)
C181 C182 C183 C184 0.0
C181 C182 C183 N23 176.0(11)
C182 C183 C184 C185 0.0
N23 C183 C184 C185 -176.1(11)
C183 C184 C185 C180 0.0
C181 C180 C185 C184 0.0
C177 C180 C185 C184 173.7(11)
N23 C187 C188 N24 5.5(18)
N23 C187 C188 C192 -176.7(11)
C192 C188 N24 C189 0.0
C187 C188 N24 C189 178.2(10)
C192 C188 N24 Fe4 -178.6(7)
C187 C188 N24 Fe4 -0.4(9)
C188 N24 C189 C190 0.0
Fe4 N24 C189 C190 178.5(7)
N24 C189 C190 C191 0.0
C189 C190 C191 C192 0.0
C190 C191 C192 C188 0.0
N24 C188 C192 C191 0.0
C187 C188 C192 C191 -177.6(13)
C197 C193 N25 C194 0.0
C198 C193 N25 C194 170.5(10)
C197 C193 N25 Fe5 -176.0(6)
C198 C193 N25 Fe5 -5.4(9)
C193 N25 C194 C195 0.0
Fe5 N25 C194 C195 175.2(7)
N25 C194 C195 C196 0.0
C194 C195 C196 C197 0.0
C195 C196 C197 C193 0.0
N25 C193 C197 C196 0.0
C198 C193 C197 C196 -170.3(10)
N25 C193 C198 N26 11.4(14)
C197 C193 C198 N26 -178.2(9)
C204 C199 C200 C201 0.0
N26 C199 C200 C201 173.8(9)
C199 C200 C201 C202 0.0
C199 C200 C201 C205 179.6(11)
C200 C201 C202 C203 0.0
C205 C201 C202 C203 -179.5(13)
C200 C201 C202 C206 -179.4(9)
C205 C201 C202 C206 1.1(13)
C201 C202 C203 C204 0.0
C206 C202 C203 C204 179.4(9)
C202 C203 C204 C199 0.0
C200 C199 C204 C203 0.0
N26 C199 C204 C203 -173.4(10)
C201 C202 C206 C207 64.0(8)
C203 C202 C206 C207 -115.4(7)
C201 C202 C206 C211 -117.0(6)
C203 C202 C206 C211 63.7(8)
C211 C206 C207 C208 0.0
C202 C206 C207 C208 179.0(9)
C206 C207 C208 C209 0.0
C207 C208 C209 C210 0.0
C207 C208 C209 C212 -178.3(8)
C208 C209 C210 C211 0.0
C212 C209 C210 C211 178.3(8)
C209 C210 C211 C206 0.0
C207 C206 C211 C210 0.0
C202 C206 C211 C210 -179.1(8)
C210 C209 C212 C213 57.1(8)
C208 C209 C212 C213 -124.6(6)
C210 C209 C212 C217 -120.6(6)
C208 C209 C212 C217 57.7(8)
C217 C212 C213 C214 0.0
C209 C212 C213 C214 -177.7(8)
C217 C212 C213 C218 177.8(10)
C209 C212 C213 C218 0.1(11)
C212 C213 C214 C215 0.0
C218 C213 C214 C215 -178.1(9)
C213 C214 C215 C216 0.0
C213 C214 C215 N27 176.0(10)
C214 C215 C216 C217 0.0
N27 C215 C216 C217 -176.2(9)
C215 C216 C217 C212 0.0
C213 C212 C217 C216 0.0
C209 C212 C217 C216 177.7(8)
N27 C219 C220 N28 -3.5(15)
N27 C219 C220 C224 179.7(9)
C224 C220 N28 C221 0.0
C219 C220 N28 C221 -177.1(9)
C224 C220 N28 Fe6 178.4(6)
C219 C220 N28 Fe6 1.3(8)
C220 N28 C221 C222 0.0
Fe6 N28 C221 C222 -178.3(7)
N28 C221 C222 C223 0.0
C221 C222 C223 C224 0.0
C222 C223 C224 C220 0.0
N28 C220 C224 C223 0.0
C219 C220 C224 C223 176.5(11)
C230 C226 N29 C227 0.0
C231 C226 N29 C227 -163.1(13)
C230 C226 N29 Fe5 179.9(8)
C231 C226 N29 Fe5 16.8(11)
C226 N29 C227 C228 0.0
Fe5 N29 C227 C228 -179.9(10)
N29 C227 C228 C229 0.0
C227 C228 C229 C230 0.0
C228 C229 C230 C226 0.0
N29 C226 C230 C229 0.0
C231 C226 C230 C229 162.9(13)
N29 C226 C231 N30 -21.0(15)
C230 C226 C231 N30 175.8(9)
C237 C232 C233 C234 0.0
N30 C232 C233 C234 -178.9(9)
C232 C233 C234 C235 0.0
C232 C233 C234 C238 -177.1(9)
C233 C234 C235 C236 0.0
C238 C234 C235 C236 176.9(10)
C233 C234 C235 C239 179.1(9)
C238 C234 C235 C239 -4.0(11)
C234 C235 C236 C237 0.0
C239 C235 C236 C237 -179.1(9)
C235 C236 C237 C232 0.0
C233 C232 C237 C236 0.0
N30 C232 C237 C236 178.9(9)
C236 C235 C239 C240 -118.0(7)
C234 C235 C239 C240 63.0(8)
C236 C235 C239 C244 58.8(8)
C234 C235 C239 C244 -120.3(6)
C244 C239 C240 C241 0.0
C235 C239 C240 C241 176.7(9)
C239 C240 C241 C242 0.0
C240 C241 C242 C243 0.0
C240 C241 C242 C245 -179.2(9)
C241 C242 C243 C244 0.0
C245 C242 C243 C244 179.2(10)
C242 C243 C244 C239 0.0
C240 C239 C244 C243 0.0
C235 C239 C244 C243 -176.8(9)
C243 C242 C245 C246 60.4(10)
C241 C242 C245 C246 -120.4(7)
C243 C242 C245 C250 -118.5(8)
C241 C242 C245 C250 60.7(9)
C250 C245 C246 C247 0.0
C242 C245 C246 C247 -178.9(10)
C250 C245 C246 C251 -177.3(13)
C242 C245 C246 C251 3.9(14)
C245 C246 C247 C248 0.0
C251 C246 C247 C248 177.7(11)
C246 C247 C248 C249 0.0
C246 C247 C248 N31 -169.8(10)
C247 C248 C249 C250 0.0
N31 C248 C249 C250 169.6(10)
C248 C249 C250 C245 0.0
C246 C245 C250 C249 0.0
C242 C245 C250 C249 178.9(10)
N31 C252 C253 N32 10.5(16)
N31 C252 C253 C257 -176.7(9)
C257 C253 N32 C254 0.0
C252 C253 N32 C254 173.9(9)
C257 C253 N32 Fe7 179.6(6)
C252 C253 N32 Fe7 -6.5(9)
C253 N32 C254 C255 0.0
Fe7 N32 C254 C255 -179.6(6)
N32 C254 C255 C256 0.0
C254 C255 C256 C257 0.0
C255 C256 C257 C253 0.0
N32 C253 C257 C256 0.0
C252 C253 C257 C256 -172.0(12)
C264 C259 N33 C260 -179.8(9)
C263 C259 N33 C260 0.0
C264 C259 N33 Fe5 0.6(8)
C263 C259 N33 Fe5 -179.6(5)
C259 N33 C260 C261 0.0
Fe5 N33 C260 C261 179.5(6)
N33 C260 C261 C262 0.0
C260 C261 C262 C263 0.0
C261 C262 C263 C259 0.0
C264 C259 C263 C262 179.8(11)
N33 C259 C263 C262 0.0
N33 C259 C264 N34 3.5(15)
C263 C259 C264 N34 -176.3(9)
C270 C265 C266 C267 0.0
N34 C265 C266 C267 -177.3(8)
C265 C266 C267 C268 0.0
C265 C266 C267 C271 177.3(9)
C266 C267 C268 C269 0.0
C271 C267 C268 C269 -176.9(10)
C266 C267 C268 C272 -168.9(9)
C271 C267 C268 C272 14.2(11)
C267 C268 C269 C270 0.0
C272 C268 C269 C270 169.6(8)
C268 C269 C270 C265 0.0
C266 C265 C270 C269 0.0
N34 C265 C270 C269 177.1(9)
C269 C268 C272 C273 60.7(7)
C267 C268 C272 C273 -130.0(6)
C269 C268 C272 C277 -124.6(6)
C267 C268 C272 C277 44.7(9)
C277 C272 C273 C274 0.0
C268 C272 C273 C274 174.9(8)
C272 C273 C274 C275 0.0
C273 C274 C275 C276 0.0
C273 C274 C275 C278 -179.5(9)
C274 C275 C276 C277 0.0
C278 C275 C276 C277 179.5(9)
C275 C276 C277 C272 0.0
C273 C272 C277 C276 0.0
C268 C272 C277 C276 -174.5(9)
C274 C275 C278 C279 60.7(9)
C276 C275 C278 C279 -118.8(7)
C274 C275 C278 C283 -121.5(6)
C276 C275 C278 C283 59.0(8)
C283 C278 C279 C280 0.0
C275 C278 C279 C280 177.8(9)
C283 C278 C279 C284 -176.5(11)
C275 C278 C279 C284 1.3(11)
C278 C279 C280 C281 0.0
C284 C279 C280 C281 176.7(10)
C279 C280 C281 C282 0.0
C279 C280 C281 N35 176.7(10)
C280 C281 C282 C283 0.0
N35 C281 C282 C283 -177.1(9)
C281 C282 C283 C278 0.0
C279 C278 C283 C282 0.0
C275 C278 C283 C282 -177.9(9)
N35 C285 C286 N36 -2.4(14)
N35 C285 C286 C290 175.5(8)
C285 C286 N36 C287 177.9(10)
C290 C286 N36 C287 0.0
C285 C286 N36 Fe8 -1.2(9)
C290 C286 N36 Fe8 -179.1(6)
C286 N36 C287 C288 0.0
Fe8 N36 C287 C288 179.0(6)
N36 C287 C288 C289 0.0
C287 C288 C289 C290 0.0
C288 C289 C290 C286 0.0
C285 C286 C290 C289 -177.7(11)
N36 C286 C290 C289 0.0
C295 C291 N37 C292 0.0
C296 C291 N37 C292 -167.2(11)
C295 C291 N37 Fe6 172.8(6)
C296 C291 N37 Fe6 5.6(10)
C291 N37 C292 C293 0.0
Fe6 N37 C292 C293 -171.0(8)
N37 C292 C293 C294 0.0
C292 C293 C294 C295 0.0
C293 C294 C295 C291 0.0
N37 C291 C295 C294 0.0
C296 C291 C295 C294 168.1(10)
N37 C291 C296 N38 -11.4(15)
C295 C291 C296 N38 -179.1(9)
C302 C297 C298 C299 0.0
N38 C297 C298 C299 172.9(10)
C297 C298 C299 C300 0.0
C297 C298 C299 C303 170.8(11)
C298 C299 C300 C301 0.0
C303 C299 C300 C301 -169.2(12)
C298 C299 C300 C304 176.2(9)
C303 C299 C300 C304 7.0(13)
C299 C300 C301 C302 0.0
C304 C300 C301 C302 -176.0(9)
C300 C301 C302 C297 0.0
C298 C297 C302 C301 0.0
N38 C297 C302 C301 -173.4(9)
C299 C300 C304 C305 61.0(8)
C301 C300 C304 C305 -123.0(7)
C299 C300 C304 C309 -121.5(7)
C301 C300 C304 C309 54.6(9)
C309 C304 C305 C306 0.0
C300 C304 C305 C306 177.6(8)
C304 C305 C306 C307 0.0
C305 C306 C307 C308 0.0
C305 C306 C307 C310 -177.2(9)
C306 C307 C308 C309 0.0
C310 C307 C308 C309 177.1(10)
C307 C308 C309 C304 0.0
C305 C304 C309 C308 0.0
C300 C304 C309 C308 -177.5(9)
C308 C307 C310 C311 70.4(8)
C306 C307 C310 C311 -112.5(7)
C308 C307 C310 C315 -114.6(7)
C306 C307 C310 C315 62.5(9)
C315 C310 C311 C312 0.0
C307 C310 C311 C312 175.0(9)
C315 C310 C311 C316 175.0(14)
C307 C310 C311 C316 -10.0(14)
C310 C311 C312 C313 0.0
C316 C311 C312 C313 -175.9(12)
C311 C312 C313 C314 0.0
C311 C312 C313 N39 -176.5(11)
C312 C313 C314 C315 0.0
N39 C313 C314 C315 176.8(10)
C313 C314 C315 C310 0.0
C311 C310 C315 C314 0.0
C307 C310 C315 C314 -175.0(9)
N39 C317 C318 N40 -15.3(17)
N39 C317 C318 C322 164.6(11)
C322 C318 N40 C319 0.0
C317 C318 N40 C319 179.9(12)
C322 C318 N40 Fe7 -169.2(8)
C317 C318 N40 Fe7 10.6(11)
C318 N40 C319 C320 0.0
Fe7 N40 C319 C320 167.5(9)
N40 C319 C320 C321 0.0
C319 C320 C321 C322 0.0
C320 C321 C322 C318 0.0
N40 C318 C322 C321 0.0
C317 C318 C322 C321 -179.8(14)
C328 C323 N41 C324 -178.6(11)
C327 C323 N41 C324 0.0
C328 C323 N41 Fe6 -4.6(11)
C327 C323 N41 Fe6 173.9(7)
C323 N41 C324 C325 0.0
Fe6 N41 C324 C325 -173.3(7)
N41 C324 C325 C326 0.0
C324 C325 C326 C327 0.0
C325 C326 C327 C323 0.0
C328 C323 C327 C326 178.5(12)
N41 C323 C327 C326 0.0
N41 C323 C328 N42 7.6(15)
C327 C323 C328 N42 -171.0(8)
C334 C329 C330 C331 0.0
N42 C329 C330 C331 -178.3(9)
C329 C330 C331 C332 0.0
C329 C330 C331 C335 -177.8(10)
C330 C331 C332 C333 0.0
C335 C331 C332 C333 177.8(10)
C330 C331 C332 C336 -179.2(9)
C335 C331 C332 C336 -1.4(11)
C331 C332 C333 C334 0.0
C336 C332 C333 C334 179.2(9)
C332 C333 C334 C329 0.0
C330 C329 C334 C333 0.0
N42 C329 C334 C333 178.3(10)
C333 C332 C336 C337 -116.5(7)
C331 C332 C336 C337 62.6(8)
C333 C332 C336 C341 62.0(8)
C331 C332 C336 C341 -118.8(6)
C341 C336 C337 C338 0.0
C332 C336 C337 C338 178.5(9)
C336 C337 C338 C339 0.0
C337 C338 C339 C340 0.0
C337 C338 C339 C342 -179.2(9)
C338 C339 C340 C341 0.0
C342 C339 C340 C341 179.2(9)
C339 C340 C341 C336 0.0
C337 C336 C341 C340 0.0
C332 C336 C341 C340 -178.5(8)
C340 C339 C342 C343 49.9(9)
C338 C339 C342 C343 -130.9(6)
C340 C339 C342 C347 -127.3(6)
C338 C339 C342 C347 51.9(9)
C347 C342 C343 C344 0.0
C339 C342 C343 C344 -177.1(9)
C347 C342 C343 C348 -178.8(9)
C339 C342 C343 C348 4.1(10)
C342 C343 C344 C345 0.0
C348 C343 C344 C345 178.9(9)
C343 C344 C345 C346 0.0
C343 C344 C345 N43 176.4(10)
C344 C345 C346 C347 0.0
N43 C345 C346 C347 -176.4(10)
C345 C346 C347 C342 0.0
C343 C342 C347 C346 0.0
C339 C342 C347 C346 177.3(9)
N43 C349 C350 N44 -7.9(15)
N43 C349 C350 C354 176.6(9)
C349 C350 N44 C351 -175.7(11)
C354 C350 N44 C351 0.0
C349 C350 N44 Fe8 9.3(9)
C354 C350 N44 Fe8 -175.0(6)
C350 N44 C351 C352 0.0
Fe8 N44 C351 C352 174.3(7)
N44 C351 C352 C353 0.0
C351 C352 C353 C354 0.0
C352 C353 C354 C350 0.0
C349 C350 C354 C353 175.3(12)
N44 C350 C354 C353 0.0
C359 C355 N48 C356 0.0
C360 C355 N48 C356 -165.4(11)
C359 C355 N48 Fe7 -179.1(8)
C360 C355 N48 Fe7 15.5(10)
C355 N48 C356 C357 0.0
Fe7 N48 C356 C357 179.1(9)
N48 C356 C357 C358 0.0
C356 C357 C358 C359 0.0
C357 C358 C359 C355 0.0
N48 C355 C359 C358 0.0
C360 C355 C359 C358 163.5(13)
N48 C355 C360 N47 -11.6(15)
C359 C355 C360 N47 -176.1(10)
C366 C361 C362 C363 0.0
N47 C361 C362 C363 -178.9(10)
C361 C362 C363 C364 0.0
C361 C362 C363 C367 -175.2(11)
C362 C363 C364 C365 0.0
C367 C363 C364 C365 174.6(13)
C362 C363 C364 C368 178.0(10)
C367 C363 C364 C368 -7.4(13)
C363 C364 C365 C366 0.0
C368 C364 C365 C366 -178.0(9)
C364 C365 C366 C361 0.0
C362 C361 C366 C365 0.0
N47 C361 C366 C365 178.9(10)
C365 C364 C368 C369 62.2(9)
C363 C364 C368 C369 -115.8(8)
C365 C364 C368 C373 -117.2(7)
C363 C364 C368 C373 64.8(9)
C373 C368 C369 C370 0.0
C364 C368 C369 C370 -179.3(10)
C368 C369 C370 C371 0.0
C369 C370 C371 C372 0.0
C369 C370 C371 C374 179.9(9)
C370 C371 C372 C373 0.0
C374 C371 C372 C373 -179.9(9)
C371 C372 C373 C368 0.0
C369 C368 C373 C372 0.0
C364 C368 C373 C372 179.3(10)
C370 C371 C374 C375 54.5(9)
C372 C371 C374 C375 -125.6(7)
C370 C371 C374 C379 -122.1(6)
C372 C371 C374 C379 57.9(8)
C379 C374 C375 C376 0.0
C371 C374 C375 C376 -176.5(9)
C379 C374 C375 C380 -175.3(9)
C371 C374 C375 C380 8.2(11)
C374 C375 C376 C377 0.0
C380 C375 C376 C377 175.3(9)
C375 C376 C377 N46 -177.6(10)
C375 C376 C377 C378 0.0
N46 C377 C378 C379 177.4(10)
C376 C377 C378 C379 0.0
C377 C378 C379 C374 0.0
C375 C374 C379 C378 0.0
C371 C374 C379 C378 176.7(8)
N46 C381 C382 N45 -3.5(16)
N46 C381 C382 C386 -179.7(9)
C381 C382 N45 C383 -176.4(10)
C386 C382 N45 C383 0.0
C381 C382 N45 Fe8 -2.6(8)
C386 C382 N45 Fe8 173.8(6)
C382 N45 C383 C384 0.0
Fe8 N45 C383 C384 -172.8(7)
N45 C383 C384 C385 0.0
C383 C384 C385 C386 0.0
C384 C385 C386 C382 0.0
C381 C382 C386 C385 176.0(11)
N45 C382 C386 C385 0.0
C1 C6 N2 C7 -175.9(12)
C1 C6 N2 Fe1 12(2)
C8 C7 N2 C6 78.6(17)
C12 C7 N2 C6 -100.4(17)
C8 C7 N2 Fe1 -109.8(10)
C12 C7 N2 Fe1 71.2(14)
C28 C27 N3 C23 -173.4(11)
C28 C27 N3 Fe2 7.7(16)
C24 C23 N3 C27 -99.0(11)
C22 C23 N3 C27 84.6(12)
C24 C23 N3 Fe2 79.6(12)
C22 C23 N3 Fe2 -96.7(11)
C33 C38 N6 C39 177.7(12)
C33 C38 N6 Fe1 -10(2)
C40 C39 N6 C38 66.6(16)
C44 C39 N6 C38 -106.5(14)
C40 C39 N6 Fe1 -105.1(10)
C44 C39 N6 Fe1 81.7(11)
C60 C59 N7 C55 179.7(9)
C60 C59 N7 Fe3 -0.6(17)
C56 C55 N7 C59 -110.2(11)
C54 C55 N7 C59 72.4(12)
C56 C55 N7 Fe3 70.1(12)
C54 C55 N7 Fe3 -107.3(9)
C65 C70 N10 C71 166.7(11)
C65 C70 N10 Fe1 -13.6(19)
C72 C71 N10 C70 71.7(13)
C76 C71 N10 C70 -113.4(12)
C72 C71 N10 Fe1 -108.0(10)
C76 C71 N10 Fe1 66.9(13)
C96 C91 N11 C87 177.9(13)
C96 C91 N11 Fe4 3(2)
C86 C87 N11 C91 77.3(16)
C88 C87 N11 C91 -104.5(15)
C86 C87 N11 Fe4 -108.4(10)
C88 C87 N11 Fe4 69.8(12)
C97 C102 N14 C103 -173.7(10)
C97 C102 N14 Fe2 -1.7(18)
C104 C103 N14 C102 68.9(13)
C108 C103 N14 C102 -112.2(11)
C104 C103 N14 Fe2 -102.5(10)
C108 C103 N14 Fe2 76.4(10)
C124 C123 N15 C119 -177.7(10)
C124 C123 N15 Fe3 -3.6(15)
C120 C119 N15 C123 -109.1(11)
C118 C119 N15 C123 68.5(12)
C120 C119 N15 Fe3 77.6(10)
C118 C119 N15 Fe3 -104.8(9)
C129 C134 N18 C135 -174.3(10)
C129 C134 N18 Fe2 -4.2(17)
C136 C135 N18 C134 66.4(14)
C140 C135 N18 C134 -115.9(12)
C136 C135 N18 Fe2 -102.0(10)
C140 C135 N18 Fe2 75.7(11)
C156 C155 N19 C151 180.0(13)
C156 C155 N19 Fe4 19.7(18)
C150 C151 N19 C155 87.0(13)
C152 C151 N19 C155 -98.1(14)
C150 C151 N19 Fe4 -113.7(11)
C152 C151 N19 Fe4 61.3(15)
C161 C166 N22 C167 -174.4(10)
C161 C166 N22 Fe3 11.6(17)
C168 C167 N22 C166 88.6(12)
C172 C167 N22 C166 -100.0(11)
C168 C167 N22 Fe3 -98.8(12)
C172 C167 N22 Fe3 72.6(13)
C188 C187 N23 C183 173.4(12)
C188 C187 N23 Fe4 -8(2)
C184 C183 N23 C187 -112.3(13)
C182 C183 N23 C187 71.7(16)
C184 C183 N23 Fe4 69.7(13)
C182 C183 N23 Fe4 -106.4(11)
C193 C198 N26 C199 177.9(9)
C193 C198 N26 Fe5 -12.7(16)
C200 C199 N26 C198 -77.7(13)
C204 C199 N26 C198 96.0(12)
C200 C199 N26 Fe5 112.6(7)
C204 C199 N26 Fe5 -73.8(10)
C220 C219 N27 C215 -178.0(9)
C220 C219 N27 Fe6 4.5(18)
C214 C215 N27 C219 -72.0(14)
C216 C215 N27 C219 104.2(12)
C214 C215 N27 Fe6 105.5(9)
C216 C215 N27 Fe6 -78.4(10)
C226 C231 N30 C232 -170.0(10)
C226 C231 N30 Fe5 16.2(15)
C233 C232 N30 C231 -68.4(12)
C237 C232 N30 C231 112.7(11)
C233 C232 N30 Fe5 104.9(9)
C237 C232 N30 Fe5 -74.1(11)
C253 C252 N31 C248 178.3(11)
C253 C252 N31 Fe7 -9.9(18)
C247 C248 N31 C252 -80.3(12)
C249 C248 N31 C252 109.9(11)
C247 C248 N31 Fe7 109.8(11)
C249 C248 N31 Fe7 -59.9(14)
C259 C264 N34 C265 -179.9(10)
C259 C264 N34 Fe5 -6.2(17)
C266 C265 N34 C264 -74.9(12)
C270 C265 N34 C264 107.9(11)
C266 C265 N34 Fe5 112.2(8)
C270 C265 N34 Fe5 -65.0(11)
C286 C285 N35 C281 176.1(10)
C286 C285 N35 Fe8 5.4(16)
C280 C281 N35 C285 -68.1(13)
C282 C281 N35 C285 108.8(10)
C280 C281 N35 Fe8 101.8(11)
C282 C281 N35 Fe8 -81.3(10)
C291 C296 N38 C297 178.7(9)
C291 C296 N38 Fe6 11.7(14)
C298 C297 N38 C296 -60.8(13)
C302 C297 N38 C296 112.4(11)
C298 C297 N38 Fe6 105.1(9)
C302 C297 N38 Fe6 -81.7(9)
C318 C317 N39 C313 -175.8(11)
C318 C317 N39 Fe7 13.6(19)
C314 C313 N39 C317 112.3(12)
C312 C313 N39 C317 -71.0(14)
C314 C313 N39 Fe7 -79.0(13)
C312 C313 N39 Fe7 97.6(13)
C323 C328 N42 C329 176.7(10)
C323 C328 N42 Fe6 -7.7(16)
C330 C329 N42 C328 -78.0(12)
C334 C329 N42 C328 103.7(11)
C330 C329 N42 Fe6 106.8(9)
C334 C329 N42 Fe6 -71.5(12)
C350 C349 N43 C345 -179.7(11)
C350 C349 N43 Fe8 2.9(17)
C344 C345 N43 C349 -71.4(13)
C346 C345 N43 C349 105.0(12)
C344 C345 N43 Fe8 105.8(10)
C346 C345 N43 Fe8 -77.8(11)
C382 C381 N46 C377 -178.6(11)
C382 C381 N46 Fe8 7.6(16)
C376 C377 N46 C381 -67.2(14)
C378 C377 N46 C381 115.3(12)
C376 C377 N46 Fe8 105.2(11)
C378 C377 N46 Fe8 -72.3(13)
C355 C360 N47 C361 -176.2(10)
C355 C360 N47 Fe7 3.0(17)
C362 C361 N47 C360 -72.0(13)
C366 C361 N47 C360 109.1(12)
C362 C361 N47 Fe7 108.9(10)
C366 C361 N47 Fe7 -70.0(12)
C70 N10 Fe1 N1 100.4(15)
C71 N10 Fe1 N1 -79.9(13)
C70 N10 Fe1 N6 -82.2(14)
C71 N10 Fe1 N6 97.4(12)
C70 N10 Fe1 N5 -35(4)
C71 N10 Fe1 N5 145(3)
C70 N10 Fe1 N9 6.8(13)
C71 N10 Fe1 N9 -173.5(12)
C70 N10 Fe1 N2 178.3(14)
C71 N10 Fe1 N2 -2.0(12)
C2 N1 Fe1 N10 -76.9(8)
C1 N1 Fe1 N10 98.6(7)
C2 N1 Fe1 N6 128(6)
C1 N1 Fe1 N6 -56(7)
C2 N1 Fe1 N5 95.8(7)
C1 N1 Fe1 N5 -88.7(6)
C2 N1 Fe1 N9 -1.3(9)
C1 N1 Fe1 N9 174.3(7)
C2 N1 Fe1 N2 -174.7(8)
C1 N1 Fe1 N2 0.8(7)
C38 N6 Fe1 N10 176.8(13)
C39 N6 Fe1 N10 -11.1(12)
C38 N6 Fe1 N1 -28(7)
C39 N6 Fe1 N1 144(6)
C38 N6 Fe1 N5 4.5(12)
C39 N6 Fe1 N5 176.6(12)
C38 N6 Fe1 N9 101.3(13)
C39 N6 Fe1 N9 -86.6(12)
C38 N6 Fe1 N2 -84.4(13)
C39 N6 Fe1 N2 87.6(12)
C33 N5 Fe1 N10 -47(3)
C34 N5 Fe1 N10 130(3)
C33 N5 Fe1 N1 177.6(8)
C34 N5 Fe1 N1 -4.9(9)
C33 N5 Fe1 N6 1.0(6)
C34 N5 Fe1 N6 178.5(7)
C33 N5 Fe1 N9 -87.7(5)
C34 N5 Fe1 N9 89.9(6)
C33 N5 Fe1 N2 99.9(6)
C34 N5 Fe1 N2 -82.5(7)
C65 N9 Fe1 N10 3.3(6)
C66 N9 Fe1 N10 -176.0(6)
C65 N9 Fe1 N1 -88.3(7)
C66 N9 Fe1 N1 92.4(6)
C65 N9 Fe1 N6 96.5(7)
C66 N9 Fe1 N6 -82.8(6)
C65 N9 Fe1 N5 176.4(7)
C66 N9 Fe1 N5 -2.9(7)
C65 N9 Fe1 N2 -50(3)
C66 N9 Fe1 N2 130(3)
C6 N2 Fe1 N10 -98.9(16)
C7 N2 Fe1 N10 89.8(12)
C6 N2 Fe1 N1 -8.1(16)
C7 N2 Fe1 N1 -179.3(13)
C6 N2 Fe1 N6 166.7(16)
C7 N2 Fe1 N6 -4.6(13)
C6 N2 Fe1 N5 86.7(17)
C7 N2 Fe1 N5 -84.5(12)
C6 N2 Fe1 N9 -47(4)
C7 N2 Fe1 N9 142(3)
C102 N14 Fe2 N4 97.2(13)
C103 N14 Fe2 N4 -92.5(11)
C102 N14 Fe2 N3 175.9(12)
C103 N14 Fe2 N3 -13.7(11)
C102 N14 Fe2 N13 0.2(12)
C103 N14 Fe2 N13 170.5(11)
C102 N14 Fe2 N17 -7(4)
C103 N14 Fe2 N17 163(3)
C102 N14 Fe2 N18 -87.8(12)
C103 N14 Fe2 N18 82.5(11)
C28 N4 Fe2 N14 101.5(6)
C29 N4 Fe2 N14 -80.3(7)
C28 N4 Fe2 N3 2.5(6)
C29 N4 Fe2 N3 -179.3(7)
C28 N4 Fe2 N13 178.1(6)
C29 N4 Fe2 N13 -3.7(7)
C28 N4 Fe2 N17 -86.0(5)
C29 N4 Fe2 N17 92.2(6)
C28 N4 Fe2 N18 -41(4)
C29 N4 Fe2 N18 137(4)
C27 N3 Fe2 N14 -92.4(11)
C23 N3 Fe2 N14 89.0(12)
C27 N3 Fe2 N4 -5.7(10)
C23 N3 Fe2 N4 175.7(12)
C27 N3 Fe2 N13 -51(5)
C23 N3 Fe2 N13 131(5)
C27 N3 Fe2 N17 88.1(11)
C23 N3 Fe2 N17 -90.5(12)
C27 N3 Fe2 N18 168.7(11)
C23 N3 Fe2 N18 -9.9(12)
C97 N13 Fe2 N14 1.5(5)
C98 N13 Fe2 N14 176.6(6)
C97 N13 Fe2 N4 -85.3(5)
C98 N13 Fe2 N4 89.8(6)
C97 N13 Fe2 N3 -41(5)
C98 N13 Fe2 N3 134(5)
C97 N13 Fe2 N17 -179.6(6)
C98 N13 Fe2 N17 -4.4(6)
C97 N13 Fe2 N18 99.7(6)
C98 N13 Fe2 N18 -85.1(6)
C130 N17 Fe2 N14 99(4)
C129 N17 Fe2 N14 -87(4)
C130 N17 Fe2 N4 -4.8(7)
C129 N17 Fe2 N4 168.4(6)
C130 N17 Fe2 N3 -83.9(6)
C129 N17 Fe2 N3 89.3(5)
C130 N17 Fe2 N13 92.0(6)
C129 N17 Fe2 N13 -94.8(5)
C130 N17 Fe2 N18 -179.0(6)
C129 N17 Fe2 N18 -5.9(5)
C134 N18 Fe2 N14 177.9(11)
C135 N18 Fe2 N14 -13.4(12)
C134 N18 Fe2 N4 -40(4)
C135 N18 Fe2 N4 129(4)
C134 N18 Fe2 N3 -82.8(11)
C135 N18 Fe2 N3 85.9(11)
C134 N18 Fe2 N13 101.2(12)
C135 N18 Fe2 N13 -90.1(12)
C134 N18 Fe2 N17 5.6(11)
C135 N18 Fe2 N17 174.3(12)
C59 N7 Fe3 N22 -87.8(12)
C55 N7 Fe3 N22 91.8(11)
C59 N7 Fe3 N21 -52(4)
C55 N7 Fe3 N21 127(4)
C59 N7 Fe3 N15 176.1(11)
C55 N7 Fe3 N15 -4.3(11)
C59 N7 Fe3 N8 0.5(11)
C55 N7 Fe3 N8 -179.9(11)
C59 N7 Fe3 N16 97.1(12)
C55 N7 Fe3 N16 -83.3(11)
C166 N22 Fe3 N7 165.5(12)
C167 N22 Fe3 N7 -6.4(13)
C166 N22 Fe3 N21 -10.3(11)
C167 N22 Fe3 N21 177.8(13)
C166 N22 Fe3 N15 -97.7(11)
C167 N22 Fe3 N15 90.3(13)
C166 N22 Fe3 N8 84.2(12)
C167 N22 Fe3 N8 -87.8(13)
C166 N22 Fe3 N16 -64(4)
C167 N22 Fe3 N16 124(4)
C162 N21 Fe3 N7 136(4)
C161 N21 Fe3 N7 -29(4)
C162 N21 Fe3 N22 172.0(6)
C161 N21 Fe3 N22 6.5(5)
C162 N21 Fe3 N15 -92.0(6)
C161 N21 Fe3 N15 102.4(6)
C162 N21 Fe3 N8 83.8(6)
C161 N21 Fe3 N8 -81.7(5)
C162 N21 Fe3 N16 -13.2(6)
C161 N21 Fe3 N16 -178.7(5)
C123 N15 Fe3 N7 -86.7(9)
C119 N15 Fe3 N7 86.6(10)
C123 N15 Fe3 N22 178.6(9)
C119 N15 Fe3 N22 -8.0(11)
C123 N15 Fe3 N21 98.7(10)
C119 N15 Fe3 N21 -88.0(11)
C123 N15 Fe3 N8 -24(6)
C119 N15 Fe3 N8 149(5)
C123 N15 Fe3 N16 2.2(9)
C119 N15 Fe3 N16 175.6(11)
C60 N8 Fe3 N7 -0.2(5)
C61 N8 Fe3 N7 175.0(6)
C60 N8 Fe3 N22 94.0(5)
C61 N8 Fe3 N22 -90.8(6)
C60 N8 Fe3 N21 174.0(5)
C61 N8 Fe3 N21 -10.7(7)
C60 N8 Fe3 N15 -64(6)
C61 N8 Fe3 N15 112(6)
C60 N8 Fe3 N16 -89.4(5)
C61 N8 Fe3 N16 85.8(6)
C124 N16 Fe3 N7 95.7(5)
C125 N16 Fe3 N7 -83.3(6)
C124 N16 Fe3 N22 -35(4)
C125 N16 Fe3 N22 146(4)
C124 N16 Fe3 N21 -87.9(4)
C125 N16 Fe3 N21 93.1(5)
C124 N16 Fe3 N15 -0.7(4)
C125 N16 Fe3 N15 -179.7(5)
C124 N16 Fe3 N8 177.2(5)
C125 N16 Fe3 N8 -1.8(6)
C187 N23 Fe4 N20 100.5(15)
C183 N23 Fe4 N20 -81.5(14)
C187 N23 Fe4 N24 6.0(13)
C183 N23 Fe4 N24 -176.0(13)
C187 N23 Fe4 N11 -84.1(13)
C183 N23 Fe4 N11 93.9(13)
C187 N23 Fe4 N19 179.3(13)
C183 N23 Fe4 N19 -2.7(13)
C187 N23 Fe4 N12 -23(7)
C183 N23 Fe4 N12 155(6)
C156 N20 Fe4 N23 104.1(7)
C157 N20 Fe4 N23 -75.9(8)
C156 N20 Fe4 N24 -176.9(7)
C157 N20 Fe4 N24 3.1(9)
C156 N20 Fe4 N11 -25(6)
C157 N20 Fe4 N11 155(6)
C156 N20 Fe4 N19 9.4(7)
C157 N20 Fe4 N19 -170.6(9)
C156 N20 Fe4 N12 -80.8(7)
C157 N20 Fe4 N12 99.2(8)
C189 N24 Fe4 N23 178.9(7)
C188 N24 Fe4 N23 -2.6(6)
C189 N24 Fe4 N20 92.4(7)
C188 N24 Fe4 N20 -89.1(6)
C189 N24 Fe4 N11 -84.8(7)
C188 N24 Fe4 N11 93.7(6)
C189 N24 Fe4 N19 133(3)
C188 N24 Fe4 N19 -48(4)
C189 N24 Fe4 N12 -4.0(8)
C188 N24 Fe4 N12 174.5(7)
C91 N11 Fe4 N23 169.8(12)
C87 N11 Fe4 N23 -4.8(12)
C91 N11 Fe4 N20 -61(6)
C87 N11 Fe4 N20 124(6)
C91 N11 Fe4 N24 90.4(13)
C87 N11 Fe4 N24 -84.2(12)
C91 N11 Fe4 N19 -95.5(12)
C87 N11 Fe4 N19 90.0(12)
C91 N11 Fe4 N12 -5.1(12)
C87 N11 Fe4 N12 -179.7(12)
C155 N19 Fe4 N23 -105.2(14)
C151 N19 Fe4 N23 98.5(13)
C155 N19 Fe4 N20 -18.7(14)
C151 N19 Fe4 N20 -175.0(14)
C155 N19 Fe4 N24 -61(4)
C151 N19 Fe4 N24 143(3)
C155 N19 Fe4 N11 157.9(14)
C151 N19 Fe4 N11 1.6(14)
C155 N19 Fe4 N12 77.0(15)
C151 N19 Fe4 N12 -79.2(14)
C92 N12 Fe4 N23 128(6)
C96 N12 Fe4 N23 -55(6)
C92 N12 Fe4 N20 4.8(11)
C96 N12 Fe4 N20 -179.1(9)
C92 N12 Fe4 N24 99.4(8)
C96 N12 Fe4 N24 -84.6(6)
C92 N12 Fe4 N11 -170.2(8)
C96 N12 Fe4 N11 5.8(6)
C92 N12 Fe4 N19 -74.2(8)
C96 N12 Fe4 N19 101.8(7)
C264 N34 Fe5 N30 -170.7(10)
C265 N34 Fe5 N30 2.1(10)
C264 N34 Fe5 N29 -87.5(12)
C265 N34 Fe5 N29 85.3(11)
C264 N34 Fe5 N26 94.9(10)
C265 N34 Fe5 N26 -92.3(10)
C264 N34 Fe5 N25 36(5)
C265 N34 Fe5 N25 -151(4)
C264 N34 Fe5 N33 4.8(10)
C265 N34 Fe5 N33 177.6(10)
C231 N30 Fe5 N34 85.9(11)
C232 N30 Fe5 N34 -86.7(11)
C231 N30 Fe5 N29 -7.4(11)
C232 N30 Fe5 N29 180.0(11)
C231 N30 Fe5 N26 -174.9(12)
C232 N30 Fe5 N26 12.5(11)
C231 N30 Fe5 N25 -97.1(12)
C232 N30 Fe5 N25 90.2(11)
C231 N30 Fe5 N33 30(6)
C232 N30 Fe5 N33 -143(5)
C226 N29 Fe5 N34 -102.4(7)
C227 N29 Fe5 N34 77.5(8)
C226 N29 Fe5 N30 -5.6(6)
C227 N29 Fe5 N30 174.3(8)
C226 N29 Fe5 N26 67(3)
C227 N29 Fe5 N26 -113(3)
C226 N29 Fe5 N25 83.3(6)
C227 N29 Fe5 N25 -96.8(8)
C226 N29 Fe5 N33 177.7(6)
C227 N29 Fe5 N33 -2.4(9)
C198 N26 Fe5 N34 -165.5(12)
C199 N26 Fe5 N34 3.3(9)
C198 N26 Fe5 N30 96.6(12)
C199 N26 Fe5 N30 -94.6(9)
C198 N26 Fe5 N29 25(4)
C199 N26 Fe5 N29 -166(3)
C198 N26 Fe5 N25 8.5(11)
C199 N26 Fe5 N25 177.3(9)
C198 N26 Fe5 N33 -85.7(12)
C199 N26 Fe5 N33 83.2(9)
C194 N25 Fe5 N34 -116(4)
C193 N25 Fe5 N34 59(4)
C194 N25 Fe5 N30 90.2(6)
C193 N25 Fe5 N30 -94.3(5)
C194 N25 Fe5 N29 7.5(8)
C193 N25 Fe5 N29 -177.0(8)
C194 N25 Fe5 N26 -176.2(6)
C193 N25 Fe5 N26 -0.7(5)
C194 N25 Fe5 N33 -85.5(6)
C193 N25 Fe5 N33 90.0(5)
C259 N33 Fe5 N34 -2.7(5)
C260 N33 Fe5 N34 177.7(6)
C259 N33 Fe5 N30 54(5)
C260 N33 Fe5 N30 -125(5)
C259 N33 Fe5 N29 91.0(5)
C260 N33 Fe5 N29 -88.6(6)
C259 N33 Fe5 N26 -101.3(5)
C260 N33 Fe5 N26 79.2(6)
C259 N33 Fe5 N25 -179.2(5)
C260 N33 Fe5 N25 1.3(6)
C323 N41 Fe6 N27 58(3)
C324 N41 Fe6 N27 -129(3)
C323 N41 Fe6 N42 0.2(6)
C324 N41 Fe6 N42 173.8(7)
C323 N41 Fe6 N37 -175.5(7)
C324 N41 Fe6 N37 -1.9(7)
C323 N41 Fe6 N38 -94.8(6)
C324 N41 Fe6 N38 78.8(7)
C323 N41 Fe6 N28 92.3(6)
C324 N41 Fe6 N28 -94.1(6)
C219 N27 Fe6 N41 32(4)
C215 N27 Fe6 N41 -145(3)
C219 N27 Fe6 N42 88.7(13)
C215 N27 Fe6 N42 -88.5(11)
C219 N27 Fe6 N37 -94.4(13)
C215 N27 Fe6 N37 88.4(11)
C219 N27 Fe6 N38 -175.3(13)
C215 N27 Fe6 N38 7.5(11)
C219 N27 Fe6 N28 -2.9(12)
C215 N27 Fe6 N28 179.9(11)
C328 N42 Fe6 N41 4.5(11)
C329 N42 Fe6 N41 179.3(11)
C328 N42 Fe6 N27 -166.5(12)
C329 N42 Fe6 N27 8.3(11)
C328 N42 Fe6 N37 33(4)
C329 N42 Fe6 N37 -152(3)
C328 N42 Fe6 N38 93.4(11)
C329 N42 Fe6 N38 -91.8(11)
C328 N42 Fe6 N28 -89.1(12)
C329 N42 Fe6 N28 85.7(11)
C292 N37 Fe6 N41 -97.9(7)
C291 N37 Fe6 N41 90.3(5)
C292 N37 Fe6 N27 73.5(7)
C291 N37 Fe6 N27 -98.2(6)
C292 N37 Fe6 N42 -126(3)
C291 N37 Fe6 N42 62(4)
C292 N37 Fe6 N38 172.8(7)
C291 N37 Fe6 N38 1.0(5)
C292 N37 Fe6 N28 -3.7(7)
C291 N37 Fe6 N28 -175.5(6)
C296 N38 Fe6 N41 -102.0(11)
C297 N38 Fe6 N41 92.6(11)
C296 N38 Fe6 N27 82.9(11)
C297 N38 Fe6 N27 -82.5(10)
C296 N38 Fe6 N42 -179.8(10)
C297 N38 Fe6 N42 14.8(10)
C296 N38 Fe6 N37 -7.8(10)
C297 N38 Fe6 N37 -173.2(10)
C296 N38 Fe6 N28 18(4)
C297 N38 Fe6 N28 -148(3)
C221 N28 Fe6 N41 5.0(7)
C220 N28 Fe6 N41 -173.3(6)
C221 N28 Fe6 N27 178.9(6)
C220 N28 Fe6 N27 0.6(5)
C221 N28 Fe6 N42 83.1(6)
C220 N28 Fe6 N42 -95.3(6)
C221 N28 Fe6 N37 -89.3(6)
C220 N28 Fe6 N37 92.4(5)
C221 N28 Fe6 N38 -114(3)
C220 N28 Fe6 N38 67(3)
C317 N39 Fe7 N48 13(76)
C313 N39 Fe7 N48 -155(100)
C317 N39 Fe7 N31 177.8(13)
C313 N39 Fe7 N31 10.3(14)
C317 N39 Fe7 N47 82.4(13)
C313 N39 Fe7 N47 -85.1(13)
C317 N39 Fe7 N40 -6.4(13)
C313 N39 Fe7 N40 -173.9(14)
C317 N39 Fe7 N32 -102.2(13)
C313 N39 Fe7 N32 90.3(13)
C355 N48 Fe7 N39 59(75)
C356 N48 Fe7 N39 -120(75)
C355 N48 Fe7 N31 -106.1(7)
C356 N48 Fe7 N31 74.8(8)
C355 N48 Fe7 N47 -10.8(6)
C356 N48 Fe7 N47 170.1(8)
C355 N48 Fe7 N40 78.2(7)
C356 N48 Fe7 N40 -100.9(7)
C355 N48 Fe7 N32 173.9(7)
C356 N48 Fe7 N32 -5.2(8)
C252 N31 Fe7 N39 90.9(11)
C248 N31 Fe7 N39 -99.9(12)
C252 N31 Fe7 N48 -89.3(12)
C248 N31 Fe7 N48 79.9(13)
C252 N31 Fe7 N47 -168.9(11)
C248 N31 Fe7 N47 0.3(13)
C252 N31 Fe7 N40 42(7)
C248 N31 Fe7 N40 -149(6)
C252 N31 Fe7 N32 4.4(11)
C248 N31 Fe7 N32 173.6(12)
C360 N47 Fe7 N39 -175.3(12)
C361 N47 Fe7 N39 3.8(12)
C360 N47 Fe7 N48 4.2(12)
C361 N47 Fe7 N48 -176.7(12)
C360 N47 Fe7 N31 91.1(12)
C361 N47 Fe7 N31 -89.8(12)
C360 N47 Fe7 N40 -91.8(13)
C361 N47 Fe7 N40 87.3(12)
C360 N47 Fe7 N32 39(4)
C361 N47 Fe7 N32 -142(3)
C318 N40 Fe7 N39 -3.1(7)
C319 N40 Fe7 N39 -171.4(8)
C318 N40 Fe7 N48 177.1(8)
C319 N40 Fe7 N48 8.8(9)
C318 N40 Fe7 N31 46(7)
C319 N40 Fe7 N31 -122(6)
C318 N40 Fe7 N47 -103.1(7)
C319 N40 Fe7 N47 88.6(8)
C318 N40 Fe7 N32 83.3(7)
C319 N40 Fe7 N32 -85.0(8)
C254 N32 Fe7 N39 88.2(7)
C253 N32 Fe7 N39 -91.4(6)
C254 N32 Fe7 N48 -91.3(6)
C253 N32 Fe7 N48 89.1(6)
C254 N32 Fe7 N31 -178.6(6)
C253 N32 Fe7 N31 1.8(5)
C254 N32 Fe7 N47 -125(4)
C253 N32 Fe7 N47 55(4)
C254 N32 Fe7 N40 4.9(8)
C253 N32 Fe7 N40 -174.7(7)
C285 N35 Fe8 N43 -175.9(11)
C281 N35 Fe8 N43 15.3(12)
C285 N35 Fe8 N36 -4.9(11)
C281 N35 Fe8 N36 -173.6(12)
C285 N35 Fe8 N45 22(4)
C281 N35 Fe8 N45 -147(3)
C285 N35 Fe8 N44 -97.5(11)
C281 N35 Fe8 N44 93.7(12)
C285 N35 Fe8 N46 87.1(11)
C281 N35 Fe8 N46 -81.7(11)
C349 N43 Fe8 N35 88.5(12)
C345 N43 Fe8 N35 -88.5(12)
C349 N43 Fe8 N36 15(4)
C345 N43 Fe8 N36 -162(3)
C349 N43 Fe8 N45 -94.2(12)
C345 N43 Fe8 N45 88.8(12)
C349 N43 Fe8 N44 1.7(11)
C345 N43 Fe8 N44 -175.3(12)
C349 N43 Fe8 N46 -175.0(12)
C345 N43 Fe8 N46 8.0(12)
C286 N36 Fe8 N35 3.1(5)
C287 N36 Fe8 N35 -175.9(6)
C286 N36 Fe8 N43 78(4)
C287 N36 Fe8 N43 -101(3)
C286 N36 Fe8 N45 -172.9(6)
C287 N36 Fe8 N45 8.1(6)
C286 N36 Fe8 N44 91.2(5)
C287 N36 Fe8 N44 -87.9(6)
C286 N36 Fe8 N46 -91.9(6)
C287 N36 Fe8 N46 89.0(6)
C382 N45 Fe8 N35 71(3)
C383 N45 Fe8 N35 -116(3)
C382 N45 Fe8 N43 -91.2(6)
C383 N45 Fe8 N43 82.0(7)
C382 N45 Fe8 N36 97.5(5)
C383 N45 Fe8 N36 -89.3(6)
C382 N45 Fe8 N44 -169.9(6)
C383 N45 Fe8 N44 3.4(7)
C382 N45 Fe8 N46 5.0(5)
C383 N45 Fe8 N46 178.2(6)
C350 N44 Fe8 N35 -104.8(6)
C351 N44 Fe8 N35 80.6(7)
C350 N44 Fe8 N43 -5.9(6)
C351 N44 Fe8 N43 179.6(7)
C350 N44 Fe8 N36 176.3(6)
C351 N44 Fe8 N36 1.7(7)
C350 N44 Fe8 N45 83.0(5)
C351 N44 Fe8 N45 -91.6(6)
C350 N44 Fe8 N46 27(5)
C351 N44 Fe8 N46 -148(5)
C381 N46 Fe8 N35 -178.6(10)
C377 N46 Fe8 N35 8.7(13)
C381 N46 Fe8 N43 82.3(10)
C377 N46 Fe8 N43 -90.5(13)
C381 N46 Fe8 N36 -99.3(10)
C377 N46 Fe8 N36 87.9(13)
C381 N46 Fe8 N45 -6.7(10)
C377 N46 Fe8 N45 -179.5(13)
C381 N46 Fe8 N44 50(5)
C377 N46 Fe8 N44 -123(4)
